data_1546090
loop_
_publ_author_name
'Cai, Wenting'
'Morales-Mart\'inez, Roser'
'Zhang, Xingxing'
'Najera, Daniel'
'Romero, Elkin'
'Metta Magana, Alejandro Jose'
'Rodriguez-Fortea, Antonio'
'Fortier, Skye'
'Chen, Ning'
'Poblet, Josep M.'
'Echegoyen, Luis'

_publ_section_title
;
 Single Crystal Structures and Theoretical Calculations of Uranium
 Endohedral Metallofullerenes (U@C2n, 2n=74, 82) Show Cage Isomer
 Dependent Oxidation States for U
;
_journal_name_full 'Chem. Sci.'
_journal_paper_doi 10.1039/C7SC01711A
_journal_year 2017
_chemical_formula_sum 'C130 H56 N4 Ni S0 U'
_chemical_formula_weight 1970.52
_chemical_name_systematic
;
 ?
;
_space_group_crystal_system monoclinic
_space_group_IT_number 12
_space_group_name_Hall '-C 2y'
_space_group_name_H-M_alt 'C 1 2/m 1'
_symmetry_space_group_name_Hall '-C 2y'
_symmetry_space_group_name_H-M 'C 1 2/m 1'
_atom_sites_solution_hydrogens geom
_atom_sites_solution_primary direct
_atom_sites_solution_secondary difmap
_audit_creation_method SHELXL-2013
_audit_update_record
;
2016-10-06 deposited with the CCDC.
2017-05-22 downloaded from the CCDC.
;
_cell_angle_alpha 90
_cell_angle_beta 93.9830(10)
_cell_angle_gamma 90
_cell_formula_units_Z 4
_cell_length_a 25.0308(10)
_cell_length_b 15.3288(6)
_cell_length_c 19.9410(8)
_cell_measurement_reflns_used 11188
_cell_measurement_temperature 150(2)
_cell_measurement_theta_max 54.385
_cell_measurement_theta_min 5.052
_cell_volume 7632.7(5)
_computing_cell_refinement 'Bruker XSCANS'
_computing_data_collection 'Bruker XSCANS'
_computing_data_reduction 'Bruker SHELXTL'
_computing_publication_material 'SHELXL-2013 (Sheldrick, 2013)'
_computing_structure_refinement 'SHELXL-2013 (Sheldrick, 2013)'
_computing_structure_solution 'Bruker SHELXTL'
_diffrn_ambient_temperature 150(2)
_diffrn_measured_fraction_theta_full 0.997
_diffrn_measured_fraction_theta_max 0.994
_diffrn_measurement_device_type 'Bruker P4'
_diffrn_measurement_method '\w scans'
_diffrn_radiation_type MoK\a
_diffrn_radiation_wavelength 0.71073
_diffrn_reflns_av_R_equivalents 0.0328
_diffrn_reflns_av_unetI/netI 0.0315
_diffrn_reflns_Laue_measured_fraction_full 0.997
_diffrn_reflns_Laue_measured_fraction_max 0.994
_diffrn_reflns_limit_h_max 31
_diffrn_reflns_limit_h_min -32
_diffrn_reflns_limit_k_max 18
_diffrn_reflns_limit_k_min -19
_diffrn_reflns_limit_l_max 25
_diffrn_reflns_limit_l_min -25
_diffrn_reflns_number 42257
_diffrn_reflns_point_group_measured_fraction_full 0.997
_diffrn_reflns_point_group_measured_fraction_max 0.994
_diffrn_reflns_theta_full 25.242
_diffrn_reflns_theta_max 27.539
_diffrn_reflns_theta_min 1.631
_diffrn_source 'sealed tube'
_exptl_absorpt_coefficient_mu 2.436
_exptl_absorpt_correction_T_max 0.661
_exptl_absorpt_correction_T_min 0.620
_exptl_absorpt_correction_type multi-scan
_exptl_absorpt_process_details SADABS
_exptl_crystal_colour black
_exptl_crystal_density_diffrn 1.715
_exptl_crystal_density_method 'not measured'
_exptl_crystal_description block
_exptl_crystal_F_000 3936
_exptl_crystal_size_max 0.20
_exptl_crystal_size_mid 0.19
_exptl_crystal_size_min 0.17
_refine_diff_density_max 0.956
_refine_diff_density_min -0.817
_refine_diff_density_rms 0.110
_refine_ls_extinction_method none
_refine_ls_goodness_of_fit_ref 1.691
_refine_ls_hydrogen_treatment constr
_refine_ls_matrix_type full
_refine_ls_number_parameters 1013
_refine_ls_number_reflns 9067
_refine_ls_number_restraints 3146
_refine_ls_restrained_S_all 2.832
_refine_ls_R_factor_all 0.0977
_refine_ls_R_factor_gt 0.0779
_refine_ls_shift/su_max 0.002
_refine_ls_shift/su_mean 0.000
_refine_ls_structure_factor_coef Fsqd
_refine_ls_weighting_details
;
 w=1/[\s^2^(Fo^2^)+(0.1000P)^2^]
 where P=(Fo^2^+2Fc^2^)/3
;
_refine_ls_weighting_scheme calc
_refine_ls_wR_factor_gt 0.2194
_refine_ls_wR_factor_ref 0.2290
_reflns_Friedel_coverage 0.000
_reflns_number_gt 7016
_reflns_number_total 9067
_reflns_threshold_expression 'I > 2\s(I)'
_cod_data_source_file c7sc01711a2.cif
_cod_data_source_block 1290LE_0mS_a
_cod_depositor_comments
;
The following automatic conversions were performed:

'_exptl_absorpt_correction_type' value 'Multi-scan' changed to
'multi-scan' according to
/home/data/users/saulius/crontab/automatic-downloads/rss-feeds/RSC/lib/dictionaries/cif_core.dic
dictionary named 'cif_core.dic' version 2.4.2 from 2011-04-26.

Automatic conversion script
Id: cif_fix_values 4973 2017-02-22 13:04:09Z antanas 
;
_cod_database_code 1546090
_shelx_space_group_comment
;
The symmetry employed for this shelxl refinement is uniquely defined
by the following loop, which should always be used as a source of
symmetry information in preference to the above space-group names.
They are only intended as comments.
;
_shelxl_version_number 2013-2

loop_
_space_group_symop_operation_xyz
'x, y, z'
'-x, y, -z'
'x+1/2, y+1/2, z'
'-x+1/2, y+1/2, -z'
'-x, -y, -z'
'x, -y, z'
'-x+1/2, -y+1/2, -z'
'x+1/2, -y+1/2, z'

loop_
_atom_site_label
_atom_site_type_symbol
_atom_site_fract_x
_atom_site_fract_y
_atom_site_fract_z
_atom_site_U_iso_or_equiv
_atom_site_adp_type
_atom_site_occupancy
_atom_site_site_symmetry_order
_atom_site_calc_flag
_atom_site_refinement_flags_posn
_atom_site_refinement_flags_adp
_atom_site_refinement_flags_occupancy
_atom_site_disorder_assembly
_atom_site_disorder_group
C1B C 0.7852(3) 0.5000 0.3318(3) 0.0549(16) Uani 1 2 d S TU P . .
H1B H 0.7594 0.5000 0.3632 0.066 Uiso 1 2 calc R U P . .
C2B C 0.8406(4) 0.5000 0.3512(4) 0.088(3) Uani 1 2 d S TU P . .
H2B H 0.8519 0.5000 0.3966 0.106 Uiso 1 2 calc R U P . .
C3B C 0.8787(4) 0.5000 0.3032(5) 0.085(2) Uani 1 2 d S TU P . .
H3B H 0.9151 0.5000 0.3162 0.102 Uiso 1 2 calc R U P . .
C4B C 0.8613(3) 0.5000 0.2366(4) 0.069(2) Uani 1 2 d S TU P . .
H4B H 0.8868 0.5000 0.2047 0.082 Uiso 1 2 calc R U P . .
C5B C 0.8103(3) 0.5000 0.2154(3) 0.0562(16) Uani 1 2 d S TU P . .
H5B H 0.7997 0.5000 0.1697 0.067 Uiso 1 2 calc R U P . .
C6B C 0.7719(3) 0.5000 0.2646(3) 0.0621(18) Uani 1 2 d S TU P . .
H6B H 0.7358 0.5000 0.2501 0.075 Uiso 1 2 calc R U P . .
C7B C 0.4751(6) 0.1295(10) 0.4405(9) 0.211(5) Uani 1 1 d . U . . .
H7B H 0.4551 0.1294 0.3995 0.254 Uiso 1 1 calc R U . . .
C8B C 0.5313(4) 0.1388(8) 0.4396(7) 0.151(4) Uani 1 1 d . U . . .
H8B H 0.5495 0.1559 0.4026 0.181 Uiso 1 1 calc R U . . .
C9B C 0.5536(5) 0.1198(11) 0.4984(9) 0.197(5) Uani 1 1 d . U . . .
H9B H 0.5887 0.0996 0.5019 0.237 Uiso 1 1 calc R U . . .
Ni1 Ni 0.51944(2) 0.5000 0.91494(3) 0.0252(2) Uani 1 2 d S T P A 3
N1 N 0.46452(15) 0.5000 0.84056(19) 0.0270(8) Uani 1 2 d S T P A 3
N3 N 0.57623(15) 0.5000 0.98758(19) 0.0282(9) Uani 1 2 d S T P A 3
N2 N 0.52051(10) 0.62776(19) 0.91379(13) 0.0279(6) Uani 1 1 d . . . A 3
C1N C 0.60209(13) 0.5719(2) 1.01795(17) 0.0313(8) Uani 1 1 d . U . A 3
C2N C 0.64370(14) 0.5437(3) 1.06704(18) 0.0351(8) Uani 1 1 d . U . A 3
C3N C 0.68163(15) 0.6047(3) 1.10497(19) 0.0415(9) Uani 1 1 d . U . A 3
H3N1 H 0.6966 0.5756 1.1452 0.050 Uiso 1 1 calc R U . A 3
H3N2 H 0.6619 0.6553 1.1189 0.050 Uiso 1 1 calc R U . A 3
C4N C 0.72729(17) 0.6351(4) 1.0637(2) 0.0598(13) Uani 1 1 d . U . A 3
H4N1 H 0.7503 0.6736 1.0903 0.072 Uiso 1 1 calc R U . A 3
H4N2 H 0.7128 0.6653 1.0244 0.072 Uiso 1 1 calc R U . A 3
H4N3 H 0.7474 0.5854 1.0505 0.072 Uiso 1 1 calc R U . A 3
C5N C 0.59044(13) 0.6567(2) 1.00232(17) 0.0323(8) Uani 1 1 d . U . A 3
H5N H 0.6097 0.6996 1.0264 0.039 Uiso 1 1 calc R U . A 3
C6N C 0.55229(13) 0.6836(2) 0.95348(17) 0.0294(7) Uani 1 1 d . U . A 3
C7N C 0.54193(14) 0.7732(2) 0.93662(18) 0.0342(8) Uani 1 1 d . U . A 3
C8N C 0.57103(16) 0.8503(3) 0.9695(2) 0.0427(9) Uani 1 1 d . U . A 3
H8N1 H 0.5747 0.8410 1.0177 0.051 Uiso 1 1 calc R U . A 3
H8N2 H 0.5497 0.9024 0.9611 0.051 Uiso 1 1 calc R U . A 3
C9N C 0.62653(18) 0.8649(3) 0.9441(3) 0.0578(12) Uani 1 1 d . U . A 3
H9N1 H 0.6433 0.9139 0.9670 0.069 Uiso 1 1 calc R U . A 3
H9N2 H 0.6231 0.8762 0.8967 0.069 Uiso 1 1 calc R U . A 3
H9N3 H 0.6481 0.8137 0.9527 0.069 Uiso 1 1 calc R U . A 3
C10N C 0.50317(15) 0.7734(2) 0.88625(19) 0.0368(8) Uani 1 1 d . U . A 3
C11N C 0.47777(17) 0.8499(3) 0.8473(2) 0.0464(10) Uani 1 1 d . U . A 3
H11A H 0.4394 0.8404 0.8413 0.056 Uiso 1 1 calc R U . A 3
H11B H 0.4836 0.9026 0.8738 0.056 Uiso 1 1 calc R U . A 3
C12N C 0.4990(2) 0.8640(3) 0.7798(3) 0.0633(13) Uani 1 1 d . U . A 3
H12A H 0.4814 0.9132 0.7583 0.076 Uiso 1 1 calc R U . A 3
H12B H 0.4925 0.8129 0.7526 0.076 Uiso 1 1 calc R U . A 3
H12C H 0.5368 0.8749 0.7852 0.076 Uiso 1 1 calc R U . A 3
C13N C 0.48970(13) 0.6830(2) 0.87205(17) 0.0305(7) Uani 1 1 d . U . A 3
C14N C 0.45187(14) 0.6561(2) 0.82381(18) 0.0333(8) Uani 1 1 d . U . A 3
H14N H 0.4324 0.6991 0.7999 0.040 Uiso 1 1 calc R U . A 3
C15N C 0.44033(13) 0.5716(2) 0.80789(17) 0.0294(7) Uani 1 1 d . U . A 3
C16N C 0.40290(14) 0.5435(2) 0.75354(18) 0.0322(8) Uani 1 1 d . U . A 3
C17N C 0.37316(15) 0.6056(3) 0.70555(18) 0.0393(9) Uani 1 1 d . U . A 3
H17A H 0.3578 0.6519 0.7313 0.047 Uiso 1 1 calc R U . A 3
H17B H 0.3438 0.5745 0.6819 0.047 Uiso 1 1 calc R U . A 3
C18N C 0.40773(18) 0.6460(3) 0.6545(2) 0.0489(10) Uani 1 1 d . U . A 3
H18A H 0.3864 0.6844 0.6256 0.059 Uiso 1 1 calc R U . A 3
H18B H 0.4225 0.6007 0.6280 0.059 Uiso 1 1 calc R U . A 3
H18C H 0.4363 0.6784 0.6774 0.059 Uiso 1 1 calc R U . A 3
U1 U 0.61918(2) 0.44625(9) 0.65945(3) 0.0339(3) Uani 0.2585(15) 1 d . U P B 2
U7 U 0.6384(5) 0.4017(10) 0.6504(6) 0.0608(11) Uani 0.0189(6) 1 d . . P B 2
U6 U 0.7219(4) 0.3973(7) 0.6426(5) 0.0608(11) Uani 0.0205(5) 1 d . . P B 2
U3 U 0.6198(3) 0.5000 0.6515(5) 0.076(4) Uani 0.046(3) 2 d S TU P B 2
U5 U 0.7182(2) 0.4639(4) 0.7940(3) 0.046(2) Uani 0.0288(7) 1 d . . P B 2
U4 U 0.6767(2) 0.3839(4) 0.7297(3) 0.0913(19) Uani 0.0657(15) 1 d . . P B 2
U2 U 0.65060(18) 0.37403(18) 0.70399(19) 0.0608(11) Uani 0.0843(13) 1 d . . P B 2
C1A C 0.7401(5) 0.5000 0.4954(5) 0.139(4) Uani 1 2 d DS TU P C 1
C2A C 0.6947(6) 0.5482(9) 0.4826(8) 0.120(5) Uani 0.5 1 d D U P C 1
C3A C 0.6579(5) 0.5000 0.4817(5) 0.120(4) Uani 1 2 d DS TU P C 1
C4A C 0.6899(6) 0.4082(10) 0.4925(8) 0.103(4) Uani 0.5 1 d D U P C 1
C5A C 0.7435(5) 0.4234(7) 0.5059(5) 0.085(4) Uani 0.5 1 d D U P C 1
C6A C 0.8206(5) 0.4304(10) 0.5859(7) 0.113(5) Uani 0.5 1 d D U P C 1
C7A C 0.8419(7) 0.4119(11) 0.6498(8) 0.104(4) Uani 0.5 1 d D U P C 1
C8A C 0.8584(4) 0.5000 0.6783(7) 0.113(3) Uani 1 2 d DS TU P C 1
C9A C 0.8464(7) 0.5600(9) 0.6338(6) 0.128(6) Uani 0.5 1 d D U P C 1
C10A C 0.8246(5) 0.5220(8) 0.5737(6) 0.123(5) Uani 0.5 1 d D U P C 1
C11A C 0.7700(6) 0.6516(8) 0.5523(8) 0.117(5) Uani 0.5 1 d D U P C 1
C12A C 0.7916(5) 0.6898(9) 0.6141(5) 0.122(5) Uani 0.5 1 d D U P C 1
C13A C 0.7547(7) 0.7465(11) 0.6426(8) 0.123(5) Uani 0.5 1 d D U P C 1
C14A C 0.7069(8) 0.7428(12) 0.5951(8) 0.119(5) Uani 0.5 1 d D U P C 1
C15A C 0.7189(7) 0.6786(9) 0.5399(9) 0.131(6) Uani 0.5 1 d D U P C 1
C16A C 0.6254(9) 0.6494(13) 0.5259(9) 0.110(5) Uani 0.5 1 d D U P C 1
C17A C 0.6097(8) 0.7030(13) 0.5801(9) 0.109(5) Uani 0.5 1 d D U P C 1
C18A C 0.5656(6) 0.6666(11) 0.6074(7) 0.103(4) Uani 0.5 1 d D U P C 1
C19A C 0.5534(9) 0.5895(14) 0.5762(9) 0.113(5) Uani 0.5 1 d D U P C 1
C20A C 0.5898(10) 0.5782(15) 0.5255(10) 0.115(5) Uani 0.5 1 d D U P C 1
C21A C 0.5306(5) 0.5000 0.6133(7) 0.136(4) Uani 1 2 d DS TU P C 1
C22A C 0.5294(5) 0.5000 0.6851(7) 0.130(4) Uani 1 2 d DS TU P C 1
C23A C 0.5501(6) 0.4375(13) 0.7140(9) 0.113(5) Uani 0.5 1 d D U P C 1
C24A C 0.5593(5) 0.3751(10) 0.6570(8) 0.102(4) Uani 0.5 1 d D U P C 1
C25A C 0.5514(9) 0.4229(15) 0.6007(9) 0.119(6) Uani 0.5 1 d D U P C 1
C26A C 0.6663(6) 0.2410(11) 0.7380(9) 0.110(5) Uani 0.5 1 d D U P C 1
C27A C 0.6954(5) 0.2235(7) 0.6817(7) 0.084(3) Uani 0.5 1 d D U P C 1
C28A C 0.7496(6) 0.2337(12) 0.6948(8) 0.081(4) Uani 0.5 1 d D U P C 1
C29A C 0.7570(5) 0.2546(8) 0.7706(6) 0.079(3) Uani 0.5 1 d D U P C 1
C30A C 0.7057(6) 0.2547(11) 0.7921(7) 0.087(4) Uani 0.5 1 d D U P C 1
C31A C 0.7929(8) 0.2926(9) 0.7957(7) 0.091(4) Uani 0.5 1 d D U P C 1
C32A C 0.8306(8) 0.3424(12) 0.7518(9) 0.095(4) Uani 0.5 1 d D U P C 1
C33A C 0.8422(9) 0.4244(12) 0.7841(9) 0.103(5) Uani 0.5 1 d D U P C 1
C34A C 0.8250(6) 0.4160(8) 0.8485(5) 0.089(4) Uani 0.5 1 d D U P C 1
C35A C 0.7832(7) 0.3543(9) 0.8553(5) 0.089(4) Uani 0.5 1 d D U P C 1
C36A C 0.8486(8) 0.5916(11) 0.7714(8) 0.149(7) Uani 0.5 1 d D U P C 1
C37A C 0.8290(7) 0.6573(8) 0.7358(7) 0.148(7) Uani 0.5 1 d D U P C 1
C38A C 0.7910(7) 0.7087(9) 0.7542(8) 0.145(6) Uani 0.5 1 d D U P C 1
C39A C 0.7910(8) 0.6621(10) 0.8209(8) 0.168(7) Uani 0.5 1 d D U P C 1
C40A C 0.8240(6) 0.5820(10) 0.8217(8) 0.151(6) Uani 0.5 1 d D U P C 1
C41A C 0.6073(9) 0.7167(14) 0.7185(8) 0.121(4) Uani 0.5 1 d D U P C 1
C42A C 0.5634(7) 0.6813(11) 0.6824(6) 0.092(4) Uani 0.5 1 d D U P C 1
C43A C 0.5494(8) 0.6064(12) 0.7172(8) 0.112(5) Uani 0.5 1 d D U P C 1
C44A C 0.5752(9) 0.5980(14) 0.7760(9) 0.113(5) Uani 0.5 1 d D U P C 1
C45A C 0.6134(8) 0.6699(12) 0.7800(9) 0.120(5) Uani 0.5 1 d D U P C 1
C46A C 0.6188(7) 0.3434(11) 0.5470(9) 0.116(6) Uani 0.5 1 d D U P C 1
C47A C 0.6737(7) 0.3406(11) 0.5207(11) 0.110(5) Uani 0.5 1 d D U P C 1
C48A C 0.7073(7) 0.2843(11) 0.5633(8) 0.090(4) Uani 0.5 1 d D U P C 1
C49A C 0.6738(8) 0.2478(12) 0.6101(9) 0.091(5) Uani 0.5 1 d D U P C 1
C50A C 0.6216(7) 0.2835(13) 0.6060(9) 0.106(5) Uani 0.5 1 d D U P C 1
C51A C 0.6986(5) 0.3153(10) 0.8508(6) 0.093(4) Uani 0.5 1 d D U P C 1
C52A C 0.7446(6) 0.3594(9) 0.8786(7) 0.096(4) Uani 0.5 1 d D U P C 1
C53A C 0.7241(7) 0.4429(10) 0.8989(8) 0.123(5) Uani 0.5 1 d D U P C 1
C54A C 0.6691(5) 0.4426(9) 0.8756(9) 0.133(5) Uani 0.5 1 d D U P C 1
C55A C 0.6537(7) 0.3567(10) 0.8500(9) 0.144(6) Uani 0.5 1 d D U P C 1
C56A C 0.7257(6) 0.5973(9) 0.8843(8) 0.142(6) Uani 0.5 1 d D U P C 1
C57A C 0.6704(7) 0.5939(10) 0.8644(10) 0.124(5) Uani 0.5 1 d D U P C 1
C58A C 0.6535(7) 0.6629(10) 0.8215(7) 0.121(4) Uani 0.5 1 d D U P C 1
C59A C 0.6959(9) 0.7181(12) 0.8097(10) 0.123(6) Uani 0.5 1 d D U P C 1
C60A C 0.7425(7) 0.6716(10) 0.8444(9) 0.174(6) Uani 0.5 1 d D U P C 1
C1C C 0.7846(10) 0.3735(10) 0.5595(10) 0.127(5) Uani 0.5 1 d D U P C 1
C2C C 0.7841(5) 0.5643(7) 0.5335(6) 0.121(5) Uani 0.5 1 d D U P C 1
C3C C 0.6762(7) 0.6360(11) 0.5087(10) 0.114(5) Uani 0.5 1 d D U P C 1
C4C C 0.6012(5) 0.5000 0.5083(5) 0.128(4) Uani 1 2 d DS TU P C 1
C5C C 0.5868(8) 0.4203(18) 0.5440(11) 0.132(6) Uani 0.5 1 d D U P C 1
C6C C 0.7592(7) 0.3036(12) 0.5852(8) 0.095(4) Uani 0.5 1 d . U P C 1
C7C C 0.8278(6) 0.6432(8) 0.6563(8) 0.137(6) Uani 0.5 1 d D U P C 1
C8C C 0.7480(9) 0.7550(16) 0.7137(9) 0.148(7) Uani 0.5 1 d D U P C 1
C9C C 0.6975(8) 0.7624(13) 0.7396(9) 0.127(5) Uani 0.5 1 d D U P C 1
C10C C 0.6481(7) 0.7640(10) 0.6904(9) 0.097(4) Uani 0.5 1 d D U P C 1
C11C C 0.6522(10) 0.7478(16) 0.6211(11) 0.114(6) Uani 0.5 1 d D U P C 1
C12C C 0.5938(4) 0.5000 0.8081(5) 0.103(3) Uani 1 2 d DS TU P C 1
C13C C 0.5816(7) 0.4354(16) 0.7767(9) 0.123(6) Uani 0.5 1 d D U P C 1
C14C C 0.6112(8) 0.3453(11) 0.7946(11) 0.139(6) Uani 0.5 1 d D U P C 1
C15C C 0.6182(9) 0.2804(18) 0.7348(14) 0.120(5) Uani 0.5 1 d . U P C 1
C16C C 0.5958(6) 0.3014(13) 0.6655(9) 0.115(5) Uani 0.5 1 d D U P C 1
C17C C 0.7824(6) 0.2781(11) 0.6592(8) 0.081(3) Uani 0.5 1 d . U P C 1
C18C C 0.8259(7) 0.3376(11) 0.6874(8) 0.080(4) Uani 0.5 1 d . U P C 1
C19C C 0.8569(4) 0.5000 0.7500(8) 0.132(4) Uani 1 2 d DS TU P C 1
C20C C 0.6459(5) 0.5000 0.8597(6) 0.152(5) Uani 1 2 d DS TU P C 1
C21C C 0.8092(4) 0.5000 0.8697(5) 0.131(4) Uani 1 2 d DS TU P C 1
C22C C 0.7556(5) 0.5190(9) 0.8977(5) 0.109(5) Uani 0.5 1 d D U P C 1

loop_
_atom_site_aniso_label
_atom_site_aniso_U_11
_atom_site_aniso_U_22
_atom_site_aniso_U_33
_atom_site_aniso_U_23
_atom_site_aniso_U_13
_atom_site_aniso_U_12
C1B 0.067(4) 0.060(4) 0.039(3) 0.000 0.007(3) 0.000
C2B 0.105(7) 0.108(7) 0.050(4) 0.000 -0.005(4) 0.000
C3B 0.063(5) 0.110(7) 0.081(5) 0.000 -0.006(4) 0.000
C4B 0.063(5) 0.077(5) 0.068(4) 0.000 0.023(4) 0.000
C5B 0.060(4) 0.055(4) 0.054(4) 0.000 0.000(3) 0.000
C6B 0.068(4) 0.066(4) 0.052(4) 0.000 0.007(3) 0.000
C7B 0.177(11) 0.217(12) 0.247(12) 0.053(10) 0.066(10) 0.078(10)
C8B 0.102(7) 0.194(9) 0.166(9) 0.029(8) 0.072(7) 0.034(7)
C9B 0.107(8) 0.252(13) 0.239(14) -0.069(13) 0.054(10) 0.000(9)
Ni1 0.0184(3) 0.0285(4) 0.0286(3) 0.000 0.0010(2) 0.000
N1 0.0196(19) 0.028(2) 0.033(2) 0.000 0.0013(15) 0.000
N3 0.0177(19) 0.035(2) 0.032(2) 0.000 0.0020(15) 0.000
N2 0.0224(14) 0.0293(16) 0.0322(14) 0.0003(11) 0.0031(11) -0.0020(11)
C1N 0.0176(15) 0.045(2) 0.0316(17) -0.0011(14) 0.0017(13) -0.0012(14)
C2N 0.0242(17) 0.050(2) 0.0312(17) -0.0034(15) 0.0027(13) -0.0013(15)
C3N 0.0305(19) 0.054(3) 0.0383(19) -0.0065(18) -0.0074(15) -0.0020(18)
C4N 0.033(2) 0.086(4) 0.060(3) -0.020(2) 0.0013(19) -0.021(2)
C5N 0.0208(16) 0.041(2) 0.0350(17) -0.0081(15) 0.0020(13) -0.0058(14)
C6N 0.0230(16) 0.0314(19) 0.0344(17) -0.0026(14) 0.0057(13) -0.0044(14)
C7N 0.0289(18) 0.0306(19) 0.0436(19) -0.0045(15) 0.0054(14) -0.0032(14)
C8N 0.038(2) 0.033(2) 0.057(2) -0.0091(17) 0.0020(17) -0.0073(16)
C9N 0.046(3) 0.053(3) 0.074(3) -0.006(2) 0.007(2) -0.025(2)
C10N 0.0298(18) 0.032(2) 0.048(2) -0.0017(16) 0.0033(15) -0.0011(15)
C11N 0.045(2) 0.028(2) 0.065(3) 0.0038(18) -0.0063(19) -0.0001(17)
C12N 0.068(3) 0.047(3) 0.075(3) 0.024(2) 0.002(3) -0.004(2)
C13N 0.0268(17) 0.0290(18) 0.0359(17) 0.0008(14) 0.0033(13) 0.0013(14)
C14N 0.0279(17) 0.0316(19) 0.0400(18) 0.0050(14) -0.0013(14) 0.0050(14)
C15N 0.0217(16) 0.0338(19) 0.0326(17) 0.0032(14) 0.0012(13) 0.0008(13)
C16N 0.0223(17) 0.0406(19) 0.0335(17) 0.0005(14) -0.0004(13) 0.0015(14)
C17N 0.0333(19) 0.040(2) 0.0423(19) 0.0017(16) -0.0099(16) 0.0040(16)
C18N 0.051(2) 0.054(3) 0.040(2) 0.0074(18) -0.0082(18) 0.006(2)
U1 0.0221(3) 0.0449(7) 0.0350(4) -0.0049(3) 0.0040(2) -0.0069(3)
U7 0.055(2) 0.0623(16) 0.0671(17) -0.0008(12) 0.0208(15) -0.0047(12)
U6 0.055(2) 0.0623(16) 0.0671(17) -0.0008(12) 0.0208(15) -0.0047(12)
U3 0.043(4) 0.067(12) 0.116(7) 0.000 -0.006(4) 0.000
U5 0.050(4) 0.052(3) 0.037(3) 0.005(2) 0.001(2) 0.002(2)
U4 0.062(3) 0.109(4) 0.100(3) 0.052(3) -0.009(3) -0.030(3)
U2 0.055(2) 0.0623(16) 0.0671(17) -0.0008(12) 0.0208(15) -0.0047(12)
C1A 0.162(9) 0.197(10) 0.065(5) 0.000 0.048(6) 0.000
C2A 0.141(11) 0.176(12) 0.046(6) 0.027(8) 0.027(8) 0.084(9)
C3A 0.141(9) 0.183(10) 0.036(4) 0.000 -0.010(6) 0.000
C4A 0.143(10) 0.117(10) 0.048(7) -0.012(7) 0.006(8) 0.047(9)
C5A 0.129(9) 0.095(8) 0.032(5) -0.014(5) 0.021(5) 0.062(7)
C6A 0.072(8) 0.169(12) 0.108(9) -0.008(9) 0.065(7) 0.029(8)
C7A 0.057(8) 0.132(10) 0.130(9) 0.052(8) 0.054(7) 0.036(8)
C8A 0.038(4) 0.129(8) 0.173(9) 0.000 0.010(6) 0.000
C9A 0.055(8) 0.159(12) 0.180(12) 0.036(11) 0.062(9) 0.001(9)
C10A 0.088(7) 0.147(14) 0.143(9) 0.058(9) 0.079(7) 0.042(8)
C11A 0.101(10) 0.142(11) 0.115(10) 0.083(9) 0.054(8) 0.023(9)
C12A 0.090(9) 0.117(11) 0.163(12) 0.067(10) 0.029(10) -0.038(8)
C13A 0.125(11) 0.089(9) 0.158(12) 0.044(10) 0.021(10) -0.037(9)
C14A 0.140(11) 0.086(10) 0.134(12) 0.058(9) 0.032(10) -0.002(10)
C15A 0.142(11) 0.141(12) 0.114(11) 0.075(9) 0.045(9) 0.022(10)
C16A 0.125(11) 0.138(11) 0.064(8) 0.056(8) -0.014(8) 0.016(10)
C17A 0.115(11) 0.123(11) 0.090(9) 0.055(8) 0.014(8) 0.043(9)
C18A 0.104(9) 0.118(10) 0.086(8) 0.012(7) -0.002(7) 0.042(8)
C19A 0.098(10) 0.160(11) 0.078(9) -0.012(8) -0.005(8) 0.046(9)
C20A 0.126(10) 0.151(11) 0.063(8) 0.024(8) -0.033(8) 0.060(9)
C21A 0.070(6) 0.210(11) 0.124(8) 0.000 -0.013(6) 0.000
C22A 0.053(6) 0.211(11) 0.129(8) 0.000 0.021(6) 0.000
C23A 0.037(6) 0.170(13) 0.137(11) 0.010(10) 0.037(7) -0.018(8)
C24A 0.044(6) 0.146(11) 0.119(10) -0.006(9) 0.020(7) -0.032(7)
C25A 0.056(8) 0.179(12) 0.118(12) -0.024(10) -0.018(9) -0.006(9)
C26A 0.098(9) 0.066(8) 0.159(11) 0.035(8) -0.032(9) -0.024(8)
C27A 0.084(8) 0.027(5) 0.139(9) 0.001(6) -0.001(7) 0.013(5)
C28A 0.086(8) 0.045(7) 0.110(8) -0.014(6) -0.004(7) 0.042(6)
C29A 0.096(8) 0.067(7) 0.072(6) 0.036(6) -0.017(6) 0.030(6)
C30A 0.101(8) 0.069(8) 0.086(8) 0.037(7) -0.033(7) 0.003(7)
C31A 0.127(10) 0.073(8) 0.074(7) 0.028(6) 0.004(7) 0.046(7)
C32A 0.067(9) 0.092(9) 0.124(9) -0.001(8) -0.004(8) 0.013(8)
C33A 0.074(9) 0.095(9) 0.137(10) 0.024(8) -0.007(9) 0.029(8)
C34A 0.090(8) 0.116(9) 0.055(6) 0.010(6) -0.044(6) 0.018(7)
C35A 0.125(9) 0.095(8) 0.041(5) 0.011(5) -0.034(6) -0.016(8)
C36A 0.067(9) 0.127(12) 0.246(14) -0.017(12) -0.031(10) -0.039(9)
C37A 0.082(11) 0.121(13) 0.239(14) -0.004(13) -0.001(13) -0.055(10)
C38A 0.112(11) 0.074(9) 0.240(14) -0.031(11) -0.047(11) -0.052(8)
C39A 0.145(12) 0.147(12) 0.202(14) -0.084(12) -0.057(12) -0.022(11)
C40A 0.094(10) 0.151(11) 0.192(13) -0.042(11) -0.097(10) -0.038(9)
C41A 0.138(9) 0.150(8) 0.074(6) -0.064(6) -0.004(6) 0.066(7)
C42A 0.103(9) 0.104(9) 0.072(7) 0.000(6) 0.028(6) 0.050(8)
C43A 0.099(9) 0.158(11) 0.081(8) 0.008(8) 0.025(7) 0.071(9)
C44A 0.080(9) 0.181(12) 0.081(8) 0.003(9) 0.034(7) 0.050(9)
C45A 0.107(11) 0.178(12) 0.078(8) -0.022(9) 0.019(8) 0.086(9)
C46A 0.119(11) 0.116(10) 0.104(12) -0.066(9) -0.060(9) 0.022(9)
C47A 0.134(11) 0.109(10) 0.082(10) -0.037(8) -0.023(9) 0.037(9)
C48A 0.126(10) 0.057(8) 0.083(9) -0.037(7) -0.016(8) 0.026(7)
C49A 0.108(10) 0.051(7) 0.113(10) -0.037(7) -0.008(9) 0.006(9)
C50A 0.088(9) 0.092(9) 0.132(11) -0.035(9) -0.043(9) -0.004(8)
C51A 0.071(7) 0.136(10) 0.078(7) 0.063(7) 0.041(6) 0.050(7)
C52A 0.116(9) 0.130(10) 0.041(6) -0.008(6) -0.010(6) 0.062(8)
C53A 0.137(11) 0.179(13) 0.053(6) -0.018(8) 0.020(8) 0.026(10)
C54A 0.132(10) 0.202(13) 0.072(8) 0.060(8) 0.065(8) 0.082(9)
C55A 0.141(11) 0.196(12) 0.102(10) 0.089(10) 0.067(9) 0.025(11)
C56A 0.166(12) 0.151(12) 0.106(11) -0.089(9) -0.019(10) 0.034(11)
C57A 0.144(10) 0.145(11) 0.084(9) -0.058(9) 0.017(8) 0.077(9)
C58A 0.138(9) 0.150(8) 0.074(6) -0.064(6) -0.004(6) 0.066(7)
C59A 0.152(12) 0.109(12) 0.107(10) -0.071(9) 0.002(10) 0.028(10)
C60A 0.176(13) 0.170(13) 0.171(12) -0.107(10) -0.029(12) 0.006(12)
C1C 0.142(11) 0.144(12) 0.102(10) -0.049(9) 0.053(9) 0.025(10)
C2C 0.113(9) 0.171(11) 0.089(8) 0.053(8) 0.083(7) 0.007(9)
C3C 0.161(12) 0.140(11) 0.042(8) 0.038(8) 0.014(8) 0.060(10)
C4C 0.145(9) 0.162(10) 0.068(6) 0.000 -0.057(6) 0.000
C5C 0.108(10) 0.181(12) 0.101(12) -0.036(10) -0.051(9) -0.017(10)
C6C 0.108(9) 0.099(9) 0.079(8) -0.033(7) 0.010(7) 0.037(8)
C7C 0.063(9) 0.124(12) 0.228(14) 0.043(12) 0.041(11) -0.032(9)
C8C 0.141(12) 0.083(11) 0.220(14) -0.006(12) 0.009(12) -0.050(10)
C9C 0.124(11) 0.073(9) 0.185(12) -0.043(10) 0.015(11) 0.002(10)
C10C 0.111(9) 0.065(7) 0.114(9) 0.001(7) 0.001(8) 0.029(7)
C11C 0.133(12) 0.076(10) 0.135(11) 0.044(9) 0.011(10) 0.034(10)
C12C 0.067(6) 0.186(10) 0.061(5) 0.000 0.040(4) 0.000
C13C 0.077(9) 0.180(13) 0.123(11) 0.036(10) 0.073(8) 0.013(10)
C14C 0.070(9) 0.198(12) 0.155(12) 0.087(10) 0.051(9) 0.032(9)
C15C 0.083(9) 0.125(11) 0.154(13) 0.035(10) 0.032(9) 0.010(8)
C16C 0.050(7) 0.142(11) 0.152(11) 0.016(9) 0.004(8) -0.025(7)
C17C 0.070(7) 0.077(8) 0.096(8) -0.013(7) 0.007(6) 0.047(6)
C18C 0.058(7) 0.090(8) 0.098(8) 0.027(7) 0.036(6) 0.039(6)
C19C 0.044(5) 0.137(8) 0.212(10) 0.000 -0.023(7) 0.000
C20C 0.162(10) 0.220(12) 0.084(7) 0.000 0.068(7) 0.000
C21C 0.122(8) 0.135(8) 0.125(8) 0.000 -0.078(6) 0.000
C22C 0.126(9) 0.129(12) 0.067(5) -0.052(7) -0.027(6) 0.056(8)

loop_
_atom_type_symbol
_atom_type_description
_atom_type_scat_dispersion_real
_atom_type_scat_dispersion_imag
_atom_type_scat_source
C C 0.0033 0.0016 'International Tables Vol C Tables 4.2.6.8 and 6.1.1.4'
N N 0.0061 0.0033 'International Tables Vol C Tables 4.2.6.8 and 6.1.1.4'
Ni Ni 0.3393 1.1124 'International Tables Vol C Tables 4.2.6.8 and 6.1.1.4'
U U -9.6767 9.6646 'International Tables Vol C Tables 4.2.6.8 and 6.1.1.4'
S S 0.1246 0.1234 'International Tables Vol C Tables 4.2.6.8 and 6.1.1.4'
H H 0.0000 0.0000 'International Tables Vol C Tables 4.2.6.8 and 6.1.1.4'

loop_
_geom_angle_atom_site_label_1
_geom_angle_atom_site_label_2
_geom_angle_atom_site_label_3
_geom_angle
_geom_angle_site_symmetry_1
_geom_angle_site_symmetry_3
C6B C1B C2B 116.1(7) . .
C6B C1B H1B 122.0 . .
C2B C1B H1B 122.0 . .
C3B C2B C1B 121.0(7) . .
C3B C2B H2B 119.5 . .
C1B C2B H2B 119.5 . .
C4B C3B C2B 118.6(8) . .
C4B C3B H3B 120.7 . .
C2B C3B H3B 120.7 . .
C5B C4B C3B 123.1(8) . .
C5B C4B H4B 118.4 . .
C3B C4B H4B 118.4 . .
C4B C5B C6B 117.7(7) . .
C4B C5B H5B 121.1 . .
C6B C5B H5B 121.1 . .
C1B C6B C5B 123.4(7) . .
C1B C6B H6B 118.3 . .
C5B C6B H6B 118.3 . .
C8B C7B C9B 124.5(13) . 2_656
C8B C7B H7B 117.8 . .
C9B C7B H7B 117.8 2_656 .
C9B C8B C7B 109.3(11) . .
C9B C8B H8B 125.4 . .
C7B C8B H8B 125.4 . .
C8B C9B C7B 121.8(14) . 2_656
C8B C9B H9B 119.1 . .
C7B C9B H9B 119.1 2_656 .
N1 Ni1 N3 178.24(16) . .
N1 Ni1 N2 90.04(8) . .
N3 Ni1 N2 89.93(8) . .
N1 Ni1 N2 90.04(8) . 6_565
N3 Ni1 N2 89.93(8) . 6_565
N2 Ni1 N2 177.86(16) . 6_565
C15N N1 C15N 104.0(4) . 6_565
C15N N1 Ni1 128.01(19) . .
C15N N1 Ni1 128.01(19) 6_565 .
C1N N3 C1N 104.4(4) . 6_565
C1N N3 Ni1 127.74(19) . .
C1N N3 Ni1 127.74(19) 6_565 .
C6N N2 C13N 103.9(3) . .
C6N N2 Ni1 128.4(2) . .
C13N N2 Ni1 127.7(2) . .
C5N C1N N3 124.7(3) . .
C5N C1N C2N 124.9(3) . .
N3 C1N C2N 110.4(3) . .
C2N C2N C1N 107.4(2) 6_565 .
C2N C2N C3N 128.6(2) 6_565 .
C1N C2N C3N 123.8(3) . .
C2N C3N C4N 112.9(3) . .
C2N C3N H3N1 109.0 . .
C4N C3N H3N1 109.0 . .
C2N C3N H3N2 109.0 . .
C4N C3N H3N2 109.0 . .
H3N1 C3N H3N2 107.8 . .
C3N C4N H4N1 109.5 . .
C3N C4N H4N2 109.5 . .
H4N1 C4N H4N2 109.5 . .
C3N C4N H4N3 109.5 . .
H4N1 C4N H4N3 109.5 . .
H4N2 C4N H4N3 109.5 . .
C1N C5N C6N 125.0(3) . .
C1N C5N H5N 117.5 . .
C6N C5N H5N 117.5 . .
C5N C6N N2 124.3(3) . .
C5N C6N C7N 123.9(3) . .
N2 C6N C7N 111.8(3) . .
C10N C7N C6N 106.7(3) . .
C10N C7N C8N 128.4(4) . .
C6N C7N C8N 124.9(3) . .
C7N C8N C9N 113.1(3) . .
C7N C8N H8N1 109.0 . .
C9N C8N H8N1 109.0 . .
C7N C8N H8N2 109.0 . .
C9N C8N H8N2 109.0 . .
H8N1 C8N H8N2 107.8 . .
C8N C9N H9N1 109.5 . .
C8N C9N H9N2 109.5 . .
H9N1 C9N H9N2 109.5 . .
C8N C9N H9N3 109.5 . .
H9N1 C9N H9N3 109.5 . .
H9N2 C9N H9N3 109.5 . .
C7N C10N C13N 106.8(3) . .
C7N C10N C11N 129.6(3) . .
C13N C10N C11N 123.6(3) . .
C12N C11N C10N 114.1(4) . .
C12N C11N H11A 108.7 . .
C10N C11N H11A 108.7 . .
C12N C11N H11B 108.7 . .
C10N C11N H11B 108.7 . .
H11A C11N H11B 107.6 . .
C11N C12N H12A 109.5 . .
C11N C12N H12B 109.5 . .
H12A C12N H12B 109.5 . .
C11N C12N H12C 109.5 . .
H12A C12N H12C 109.5 . .
H12B C12N H12C 109.5 . .
C14N C13N N2 124.7(3) . .
C14N C13N C10N 124.5(3) . .
N2 C13N C10N 110.8(3) . .
C15N C14N C13N 125.3(3) . .
C15N C14N H14N 117.4 . .
C13N C14N H14N 117.4 . .
C14N C15N N1 124.3(3) . .
C14N C15N C16N 125.0(3) . .
N1 C15N C16N 110.7(3) . .
C16N C16N C15N 107.3(2) 6_565 .
C16N C16N C17N 129.1(2) 6_565 .
C15N C16N C17N 123.5(3) . .
C16N C17N C18N 113.9(3) . .
C16N C17N H17A 108.8 . .
C18N C17N H17A 108.8 . .
C16N C17N H17B 108.8 . .
C18N C17N H17B 108.8 . .
H17A C17N H17B 107.7 . .
C17N C18N H18A 109.5 . .
C17N C18N H18B 109.5 . .
H18A C18N H18B 109.5 . .
C17N C18N H18C 109.5 . .
H18A C18N H18C 109.5 . .
H18B C18N H18C 109.5 . .
U3 U1 U7 136.1(10) . .
U3 U1 U2 140.6(6) . .
U7 U1 U2 45.9(8) . .
U3 U1 U1 11.0(7) . 6_565
U7 U1 U1 142.4(7) . 6_565
U2 U1 U1 134.04(16) . 6_565
U3 U1 U4 122.4(6) . .
U7 U1 U4 55.1(8) . .
U2 U1 U4 18.16(15) . .
U1 U1 U4 116.27(18) 6_565 .
U3 U1 U7 11.9(6) . 6_565
U7 U1 U7 129.7(10) . 6_565
U2 U1 U7 128.8(3) . 6_565
U1 U1 U7 12.7(3) 6_565 6_565
U4 U1 U7 110.6(3) . 6_565
U3 U1 U6 102.5(6) . .
U7 U1 U6 37.8(8) . .
U2 U1 U6 56.2(2) . .
U1 U1 U6 106.0(2) 6_565 .
U4 U1 U6 50.6(2) . .
U7 U1 U6 93.6(4) 6_565 .
U3 U1 U2 30.9(6) . 6_565
U7 U1 U2 130.9(8) . 6_565
U2 U1 U2 111.5(2) . 6_565
U1 U1 U2 22.56(10) 6_565 6_565
U4 U1 U2 93.8(3) . 6_565
U7 U1 U2 21.8(3) 6_565 6_565
U6 U1 U2 93.4(2) . 6_565
U3 U1 U4 44.0(6) . 6_565
U7 U1 U4 119.3(8) . 6_565
U2 U1 U4 97.5(3) . 6_565
U1 U1 U4 36.64(14) 6_565 6_565
U4 U1 U4 79.6(3) . 6_565
U7 U1 U4 33.3(3) 6_565 6_565
U6 U1 U4 83.1(2) . 6_565
U2 U1 U4 14.25(8) 6_565 6_565
U3 U1 U5 92.7(6) . .
U7 U1 U5 81.2(8) . .
U2 U1 U5 48.44(18) . .
U1 U1 U5 85.62(10) 6_565 .
U4 U1 U5 30.8(2) . .
U7 U1 U5 81.3(3) 6_565 .
U6 U1 U5 59.7(2) . .
U2 U1 U5 63.06(14) 6_565 .
U4 U1 U5 49.05(17) 6_565 .
U3 U1 U6 45.2(5) . 6_565
U7 U1 U6 95.6(8) . 6_565
U2 U1 U6 100.9(2) . 6_565
U1 U1 U6 47.48(16) 6_565 6_565
U4 U1 U6 84.6(2) . 6_565
U7 U1 U6 35.2(3) 6_565 6_565
U6 U1 U6 58.5(4) . 6_565
U2 U1 U6 39.32(16) 6_565 6_565
U4 U1 U6 36.49(18) 6_565 6_565
U5 U1 U6 62.97(19) . 6_565
U3 U1 U5 75.9(6) . 6_565
U7 U1 U5 95.1(8) . 6_565
U2 U1 U5 65.40(18) . 6_565
U1 U1 U5 68.65(9) 6_565 6_565
U4 U1 U5 47.7(2) . 6_565
U7 U1 U5 64.7(3) 6_565 6_565
U6 U1 U5 67.0(2) . 6_565
U2 U1 U5 46.09(13) 6_565 6_565
U4 U1 U5 32.10(16) 6_565 6_565
U5 U1 U5 16.97(18) . 6_565
U6 U1 U5 51.52(18) 6_565 6_565
U1 U7 U2 102.1(12) . .
U1 U7 U3 21.6(5) . .
U2 U7 U3 113.1(11) . .
U1 U7 U4 101.9(10) . .
U2 U7 U4 19.9(3) . .
U3 U7 U4 105.7(8) . .
U1 U7 U6 127.7(10) . .
U2 U7 U6 81.9(8) . .
U3 U7 U6 109.0(7) . .
U4 U7 U6 65.9(5) . .
U1 U7 U1 24.9(5) . 6_565
U2 U7 U1 109.0(9) . 6_565
U3 U7 U1 6.3(3) . 6_565
U4 U7 U1 100.3(6) . 6_565
U6 U7 U1 104.0(5) . 6_565
U1 U7 U7 37.6(7) . 6_565
U2 U7 U7 111.2(8) . 6_565
U3 U7 U7 17.2(5) . 6_565
U4 U7 U7 98.7(5) . 6_565
U6 U7 U7 91.8(5) . 6_565
U1 U7 U7 12.7(3) 6_565 6_565
U1 U7 U5 84.8(8) . .
U2 U7 U5 41.9(5) . .
U3 U7 U5 83.2(6) . .
U4 U7 U5 24.7(3) . .
U6 U7 U5 63.7(4) . .
U1 U7 U5 77.3(3) 6_565 .
U7 U7 U5 74.2(3) 6_565 .
U1 U7 U2 38.7(6) . 6_565
U2 U7 U2 93.6(8) . 6_565
U3 U7 U2 26.4(4) . 6_565
U4 U7 U2 81.7(5) . 6_565
U6 U7 U2 89.3(5) . 6_565
U1 U7 U2 20.14(16) 6_565 6_565
U7 U7 U2 17.6(2) 6_565 6_565
U5 U7 U2 57.8(2) . 6_565
U1 U7 U6 71.1(7) . 6_565
U2 U7 U6 103.0(7) . 6_565
U3 U7 U6 51.6(4) . 6_565
U4 U7 U6 84.1(4) . 6_565
U6 U7 U6 57.5(5) . 6_565
U1 U7 U6 46.7(3) 6_565 6_565
U7 U7 U6 34.3(3) 6_565 6_565
U5 U7 U6 61.4(3) . 6_565
U2 U7 U6 35.8(2) 6_565 6_565
U1 U7 U4 49.1(7) . 6_565
U2 U7 U4 83.7(7) . 6_565
U3 U7 U4 39.0(4) . 6_565
U4 U7 U4 70.1(5) . 6_565
U6 U7 U4 80.4(4) . 6_565
U1 U7 U4 32.7(2) 6_565 6_565
U7 U7 U4 28.6(2) 6_565 6_565
U5 U7 U4 45.7(2) . 6_565
U2 U7 U4 12.56(8) 6_565 6_565
U6 U7 U4 33.4(2) 6_565 6_565
U1 U7 U5 72.4(8) . 6_565
U2 U7 U5 56.0(6) . 6_565
U3 U7 U5 68.1(5) . 6_565
U4 U7 U5 40.2(4) . 6_565
U6 U7 U5 67.4(4) . 6_565
U1 U7 U5 62.0(3) 6_565 6_565
U7 U7 U5 58.6(2) 6_565 6_565
U5 U7 U5 15.64(18) . 6_565
U2 U7 U5 42.33(18) 6_565 6_565
U6 U7 U5 49.0(2) 6_565 6_565
U4 U7 U5 30.13(17) 6_565 6_565
U7 U6 U4 50.4(4) . .
U7 U6 U2 30.8(4) . .
U4 U6 U2 21.12(15) . .
U7 U6 U1 14.5(4) . .
U4 U6 U1 51.0(3) . .
U2 U6 U1 35.80(17) . .
U7 U6 U3 29.6(5) . .
U4 U6 U3 60.4(3) . .
U2 U6 U3 49.2(3) . .
U1 U6 U3 15.77(11) . .
U7 U6 U6 88.2(5) . 6_565
U4 U6 U6 95.5(3) . 6_565
U2 U6 U6 99.1(3) . 6_565
U1 U6 U6 74.0(2) . 6_565
U3 U6 U6 58.5(2) . 6_565
U7 U6 U5 80.0(5) . .
U4 U6 U5 38.3(3) . .
U2 U6 U5 57.5(3) . .
U1 U6 U5 72.9(2) . .
U3 U6 U5 72.4(3) . .
U6 U6 U5 71.4(2) 6_565 .
U7 U6 U1 40.8(5) . 6_565
U4 U6 U1 64.1(3) . 6_565
U2 U6 U1 56.7(2) . 6_565
U1 U6 U1 26.52(11) . 6_565
U3 U6 U1 11.39(9) . 6_565
U6 U6 U1 47.49(16) 6_565 6_565
U5 U6 U1 68.1(2) . 6_565
U7 U6 U5 80.8(5) . 6_565
U4 U6 U5 49.5(3) . 6_565
U2 U6 U5 65.4(3) . 6_565
U1 U6 U5 70.4(2) . 6_565
U3 U6 U5 65.4(3) . 6_565
U6 U6 U5 54.89(18) 6_565 6_565
U5 U6 U5 16.49(19) . 6_565
U1 U6 U5 58.34(18) 6_565 6_565
U7 U6 U7 53.8(7) . 6_565
U4 U6 U7 73.6(4) . 6_565
U2 U6 U7 69.1(3) . 6_565
U1 U6 U7 39.7(3) . 6_565
U3 U6 U7 24.2(3) . 6_565
U6 U6 U7 34.3(3) 6_565 6_565
U5 U6 U7 69.2(3) . 6_565
U1 U6 U7 13.3(3) 6_565 6_565
U5 U6 U7 56.3(3) 6_565 6_565
U7 U6 U4 68.1(5) . 6_565
U4 U6 U4 63.0(3) . 6_565
U2 U6 U4 68.8(3) . 6_565
U1 U6 U4 54.12(19) . 6_565
U3 U6 U4 42.8(2) . 6_565
U6 U6 U4 32.50(16) 6_565 6_565
U5 U6 U4 44.80(19) . 6_565
U1 U6 U4 32.74(13) 6_565 6_565
U5 U6 U4 30.11(16) 6_565 6_565
U7 U6 U4 26.9(2) 6_565 6_565
U1 U3 U1 158.0(14) 6_565 .
U1 U3 U7 161.7(9) 6_565 .
U1 U3 U7 22.3(6) . .
U1 U3 U7 22.3(6) 6_565 6_565
U1 U3 U7 161.7(9) . 6_565
U7 U3 U7 145.6(9) . 6_565
U1 U3 U2 26.0(4) 6_565 6_565
U1 U3 U2 138.3(8) . 6_565
U7 U3 U2 135.8(6) . 6_565
U7 U3 U2 27.9(5) 6_565 6_565
U1 U3 U2 138.3(8) 6_565 .
U1 U3 U2 26.0(4) . .
U7 U3 U2 27.9(5) . .
U7 U3 U2 135.8(6) 6_565 .
U2 U3 U2 113.9(4) 6_565 .
U1 U3 U4 42.4(5) 6_565 6_565
U1 U3 U4 123.6(7) . 6_565
U7 U3 U4 119.5(6) . 6_565
U7 U3 U4 40.1(5) 6_565 6_565
U2 U3 U4 16.35(12) 6_565 6_565
U2 U3 U4 98.3(4) . 6_565
U1 U3 U4 123.6(7) 6_565 .
U1 U3 U4 42.4(5) . .
U7 U3 U4 40.1(5) . .
U7 U3 U4 119.5(6) 6_565 .
U2 U3 U4 98.3(4) 6_565 .
U2 U3 U4 16.35(12) . .
U4 U3 U4 82.3(4) 6_565 .
U1 U3 U6 123.4(6) 6_565 .
U1 U3 U6 61.7(5) . .
U7 U3 U6 41.3(5) . .
U7 U3 U6 104.2(5) 6_565 .
U2 U3 U6 101.9(3) 6_565 .
U2 U3 U6 48.0(2) . .
U4 U3 U6 87.9(3) 6_565 .
U4 U3 U6 43.6(2) . .
U1 U3 U6 61.7(5) 6_565 6_565
U1 U3 U6 123.4(6) . 6_565
U7 U3 U6 104.2(5) . 6_565
U7 U3 U6 41.3(5) 6_565 6_565
U2 U3 U6 48.0(2) 6_565 6_565
U2 U3 U6 101.9(3) . 6_565
U4 U3 U6 43.6(2) 6_565 6_565
U4 U3 U6 87.9(3) . 6_565
U6 U3 U6 62.9(4) . 6_565
U1 U3 U5 91.3(6) 6_565 .
U1 U3 U5 74.1(5) . .
U7 U3 U5 71.6(5) . .
U7 U3 U5 88.4(5) 6_565 .
U2 U3 U5 65.8(2) 6_565 .
U2 U3 U5 48.4(2) . .
U4 U3 U5 49.9(2) 6_565 .
U4 U3 U5 32.5(2) . .
U6 U3 U5 56.0(2) . .
U6 U3 U5 66.3(3) 6_565 .
U1 U3 U5 74.1(5) 6_565 6_565
U1 U3 U5 91.3(6) . 6_565
U7 U3 U5 88.4(5) . 6_565
U7 U3 U5 71.6(5) 6_565 6_565
U2 U3 U5 48.4(2) 6_565 6_565
U2 U3 U5 65.8(2) . 6_565
U4 U3 U5 32.5(2) 6_565 6_565
U4 U3 U5 49.9(2) . 6_565
U6 U3 U5 66.3(3) . 6_565
U6 U3 U5 56.0(2) 6_565 6_565
U5 U3 U5 17.36(19) . 6_565
U5 U5 U4 127.6(2) 6_565 .
U5 U5 U2 120.05(14) 6_565 .
U4 U5 U2 8.43(16) . .
U5 U5 U4 34.34(16) 6_565 6_565
U4 U5 U4 93.2(3) . 6_565
U2 U5 U4 85.8(2) . 6_565
U5 U5 U6 108.6(2) 6_565 .
U4 U5 U6 41.4(2) . .
U2 U5 U6 43.93(19) . .
U4 U5 U6 82.4(2) 6_565 .
U5 U5 U2 43.77(12) 6_565 6_565
U4 U5 U2 83.9(2) . 6_565
U2 U5 U2 76.28(19) . 6_565
U4 U5 U2 9.86(10) 6_565 6_565
U6 U5 U2 77.5(2) . 6_565
U5 U5 U7 105.8(3) 6_565 .
U4 U5 U7 22.1(3) . .
U2 U5 U7 16.5(2) . .
U4 U5 U7 71.5(3) 6_565 .
U6 U5 U7 36.3(3) . .
U2 U5 U7 62.5(3) 6_565 .
U5 U5 U1 94.38(10) 6_565 .
U4 U5 U1 33.38(17) . .
U2 U5 U1 25.68(9) . .
U4 U5 U1 60.13(15) 6_565 .
U6 U5 U1 47.37(19) . .
U2 U5 U1 50.62(11) 6_565 .
U7 U5 U1 14.1(3) . .
U5 U5 U3 81.32(10) 6_565 .
U4 U5 U3 46.28(18) . .
U2 U5 U3 38.81(10) . .
U4 U5 U3 47.01(14) 6_565 .
U6 U5 U3 51.6(2) . .
U2 U5 U3 37.62(9) 6_565 .
U7 U5 U3 25.3(3) . .
U1 U5 U3 13.20(4) . .
U5 U5 U6 54.89(18) 6_565 6_565
U4 U5 U6 82.6(3) . 6_565
U2 U5 U6 78.7(2) . 6_565
U4 U5 U6 35.30(18) 6_565 6_565
U6 U5 U6 53.7(3) . 6_565
U2 U5 U6 36.70(16) 6_565 6_565
U7 U5 U6 62.3(3) . 6_565
U1 U5 U6 58.69(18) . 6_565
U3 U5 U6 48.3(2) . 6_565
U5 U5 U1 68.65(10) 6_565 6_565
U4 U5 U1 59.03(19) . 6_565
U2 U5 U1 51.41(12) . 6_565
U4 U5 U1 34.44(13) 6_565 6_565
U6 U5 U1 60.4(2) . 6_565
U2 U5 U1 24.88(8) 6_565 6_565
U7 U5 U1 38.0(3) . 6_565
U1 U5 U1 25.73(6) . 6_565
U3 U5 U1 12.81(4) . 6_565
U6 U5 U1 42.62(16) 6_565 6_565
U5 U5 U7 58.6(2) 6_565 6_565
U4 U5 U7 69.1(3) . 6_565
U2 U5 U7 62.1(3) . 6_565
U4 U5 U7 24.4(2) 6_565 6_565
U6 U5 U7 61.9(3) . 6_565
U2 U5 U7 16.4(2) 6_565 6_565
U7 U5 U7 47.2(5) . 6_565
U1 U5 U7 36.7(2) . 6_565
U3 U5 U7 23.5(2) . 6_565
U6 U5 U7 31.7(3) 6_565 6_565
U1 U5 U7 12.5(2) 6_565 6_565
U2 U4 U7 29.3(5) . .
U2 U4 U5 150.4(6) . .
U7 U4 U5 133.1(5) . .
U2 U4 U6 87.4(5) . .
U7 U4 U6 63.7(5) . .
U5 U4 U6 100.3(4) . .
U2 U4 U1 37.5(3) . .
U7 U4 U1 23.0(5) . .
U5 U4 U1 115.8(3) . .
U6 U4 U1 78.4(3) . .
U2 U4 U3 52.7(4) . .
U7 U4 U3 34.2(5) . .
U5 U4 U3 101.2(3) . .
U6 U4 U3 75.9(4) . .
U1 U4 U3 15.19(12) . .
U2 U4 U5 133.7(5) . 6_565
U7 U4 U5 115.3(5) . 6_565
U5 U4 U5 18.1(2) . 6_565
U6 U4 U5 95.2(3) . 6_565
U1 U4 U5 97.8(2) . 6_565
U3 U4 U5 83.1(2) . 6_565
U2 U4 U1 64.3(4) . 6_565
U7 U4 U1 46.4(5) . 6_565
U5 U4 U1 88.9(2) . 6_565
U6 U4 U1 79.5(3) . 6_565
U1 U4 U1 27.09(8) . 6_565
U3 U4 U1 12.44(13) . 6_565
U5 U4 U1 70.82(17) 6_565 6_565
U2 U4 U4 100.7(4) . 6_565
U7 U4 U4 81.3(5) . 6_565
U5 U4 U4 52.4(2) . 6_565
U6 U4 U4 84.5(3) . 6_565
U1 U4 U4 63.73(18) . 6_565
U3 U4 U4 48.85(19) . 6_565
U5 U4 U4 34.34(16) 6_565 6_565
U1 U4 U4 36.65(13) 6_565 6_565
U2 U4 U7 74.2(4) . 6_565
U7 U4 U7 52.8(6) . 6_565
U5 U4 U7 80.8(3) . 6_565
U6 U4 U7 73.0(3) . 6_565
U1 U4 U7 36.7(2) . 6_565
U3 U4 U7 21.5(2) . 6_565
U5 U4 U7 62.7(3) 6_565 6_565
U1 U4 U7 11.6(2) 6_565 6_565
U4 U4 U7 28.6(2) 6_565 6_565
U2 U4 U2 88.5(4) . 6_565
U7 U4 U2 70.1(5) . 6_565
U5 U4 U2 64.3(2) . 6_565
U6 U4 U2 83.8(3) . 6_565
U1 U4 U2 51.64(15) . 6_565
U3 U4 U2 36.90(16) . 6_565
U5 U4 U2 46.25(15) 6_565 6_565
U1 U4 U2 24.58(10) 6_565 6_565
U4 U4 U2 12.18(7) 6_565 6_565
U7 U4 U2 17.8(2) 6_565 6_565
U2 U4 U6 97.0(4) . 6_565
U7 U4 U6 69.0(4) . 6_565
U5 U4 U6 67.3(2) . 6_565
U6 U4 U6 52.0(4) . 6_565
U1 U4 U6 62.67(17) . 6_565
U3 U4 U6 49.3(2) . 6_565
U5 U4 U6 52.8(2) 6_565 6_565
U1 U4 U6 42.79(15) 6_565 6_565
U4 U4 U6 32.50(16) 6_565 6_565
U7 U4 U6 31.5(3) 6_565 6_565
U2 U4 U6 33.72(14) 6_565 6_565
U4 U2 U7 130.8(7) . .
U4 U2 U1 124.4(5) . .
U7 U2 U1 32.0(8) . .
U4 U2 U6 71.5(5) . .
U7 U2 U6 67.3(7) . .
U1 U2 U6 88.1(3) . .
U4 U2 U3 111.0(5) . .
U7 U2 U3 39.1(8) . .
U1 U2 U3 13.38(17) . .
U6 U2 U3 82.7(4) . .
U4 U2 U5 21.2(5) . .
U7 U2 U5 121.6(6) . .
U1 U2 U5 105.9(2) . .
U6 U2 U5 78.5(3) . .
U3 U2 U5 92.8(2) . .
U4 U2 U1 101.5(4) . 6_565
U7 U2 U1 49.2(8) . 6_565
U1 U2 U1 23.40(8) . 6_565
U6 U2 U1 84.0(3) . 6_565
U3 U2 U1 10.8(2) . 6_565
U5 U2 U1 82.50(15) . 6_565
U4 U2 U5 36.4(4) . 6_565
U7 U2 U5 107.6(7) . 6_565
U1 U2 U5 89.71(16) . 6_565
U6 U2 U5 77.9(3) . 6_565
U3 U2 U5 76.6(2) . 6_565
U5 U2 U5 16.18(18) . 6_565
U1 U2 U5 66.32(12) 6_565 6_565
U4 U2 U7 93.3(5) . 6_565
U7 U2 U7 51.2(8) . 6_565
U1 U2 U7 31.1(2) . 6_565
U6 U2 U7 75.1(3) . 6_565
U3 U2 U7 17.8(3) . 6_565
U5 U2 U7 75.6(3) . 6_565
U1 U2 U7 10.4(2) 6_565 6_565
U5 U2 U7 59.6(2) 6_565 6_565
U4 U2 U4 67.1(5) . 6_565
U7 U2 U4 78.5(7) . 6_565
U1 U2 U4 57.95(19) . 6_565
U6 U2 U4 77.5(3) . 6_565
U3 U2 U4 44.8(2) . 6_565
U5 U2 U4 47.95(16) . 6_565
U1 U2 U4 34.59(13) 6_565 6_565
U5 U2 U4 31.79(14) 6_565 6_565
U7 U2 U4 28.2(2) 6_565 6_565
U4 U2 U2 79.3(4) . 6_565
U7 U2 U2 68.8(8) . 6_565
U1 U2 U2 45.96(16) . 6_565
U6 U2 U2 80.9(3) . 6_565
U3 U2 U2 33.0(2) . 6_565
U5 U2 U2 59.95(14) . 6_565
U1 U2 U2 22.56(10) 6_565 6_565
U5 U2 U2 43.77(12) 6_565 6_565
U7 U2 U2 17.6(2) 6_565 6_565
U4 U2 U2 12.18(7) 6_565 6_565
C5A C1A C5A 158.8(13) 6_565 .
C5A C1A C2A 127.8(12) 6_565 6_565
C5A C1A C2A 63.2(7) . 6_565
C5A C1A C2A 63.2(7) 6_565 .
C5A C1A C2A 127.8(12) . .
C2A C1A C2A 65.5(13) 6_565 .
C5A C1A C2C 118.4(9) 6_565 6_565
C5A C1A C2C 44.4(7) . 6_565
C2A C1A C2C 106.7(6) 6_565 6_565
C2A C1A C2C 160.7(11) . 6_565
C5A C1A C2C 44.4(7) 6_565 .
C5A C1A C2C 118.4(9) . .
C2A C1A C2C 160.7(11) 6_565 .
C2A C1A C2C 106.7(6) . .
C2C C1A C2C 74.6(7) 6_565 .
C5A C1A C4A 46.5(7) 6_565 6_565
C5A C1A C4A 141.1(10) . 6_565
C2A C1A C4A 81.6(9) 6_565 6_565
C2A C1A C4A 17.3(7) . 6_565
C2C C1A C4A 153.6(9) 6_565 6_565
C2C C1A C4A 89.5(5) . 6_565
C5A C1A C4A 141.1(10) 6_565 .
C5A C1A C4A 46.5(7) . .
C2A C1A C4A 17.3(7) 6_565 .
C2A C1A C4A 81.6(9) . .
C2C C1A C4A 89.5(5) 6_565 .
C2C C1A C4A 153.6(9) . .
C4A C1A C4A 96.6(9) 6_565 .
C4A C2A C3A 116(2) 6_565 .
C4A C2A C5A 76.6(18) 6_565 6_565
C3A C2A C5A 153.5(16) . 6_565
C4A C2A C1A 128(2) 6_565 .
C3A C2A C1A 107.7(12) . .
C5A C2A C1A 52.3(6) 6_565 .
C4A C2A C2A 160(2) 6_565 6_565
C3A C2A C2A 51.3(7) . 6_565
C5A C2A C2A 108.9(8) 6_565 6_565
C1A C2A C2A 57.2(6) . 6_565
C4A C2A C3C 9.3(18) 6_565 .
C3A C2A C3C 107.5(13) . .
C5A C2A C3C 83.5(11) 6_565 .
C1A C2A C3C 133.0(11) . .
C2A C2A C3C 151.8(10) 6_565 .
C4A C2A C47A 9.6(18) 6_565 6_565
C3A C2A C47A 108.7(11) . 6_565
C5A C2A C47A 81.1(11) 6_565 6_565
C1A C2A C47A 130.0(11) . 6_565
C2A C2A C47A 150.8(8) 6_565 6_565
C3C C2A C47A 3.3(12) . 6_565
C2A C3A C2A 77.4(14) . 6_565
C2A C3A C4C 136.8(9) . .
C2A C3A C4C 136.8(9) 6_565 .
C2A C3A C4A 99.3(11) . .
C2A C3A C4A 23.0(8) 6_565 .
C4C C3A C4A 114.2(6) . .
C2A C3A C4A 23.0(8) . 6_565
C2A C3A C4A 99.3(11) 6_565 6_565
C4C C3A C4A 114.2(6) . 6_565
C4A C3A C4A 119.8(12) . 6_565
C2A C4A C3C 163(3) 6_565 6_565
C2A C4A C47A 165(3) 6_565 .
C3C C4A C47A 6.0(18) 6_565 .
C2A C4A C5A 73.2(17) 6_565 .
C3C C4A C5A 119(2) 6_565 .
C47A C4A C5A 113.1(15) . .
C2A C4A C3A 40.6(15) 6_565 .
C3C C4A C3A 123(2) 6_565 .
C47A C4A C3A 126.9(12) . .
C5A C4A C3A 110.3(11) . .
C2A C4A C15A 142(2) 6_565 6_565
C3C C4A C15A 48.9(15) 6_565 6_565
C47A C4A C15A 43.2(11) . 6_565
C5A C4A C15A 70.2(9) . 6_565
C3A C4A C15A 155.0(12) . 6_565
C2A C4A C1A 34.8(14) 6_565 .
C3C C4A C1A 152(2) 6_565 .
C47A C4A C1A 146.6(16) . .
C5A C4A C1A 39.2(6) . .
C3A C4A C1A 71.3(7) . .
C15A C4A C1A 107.4(10) 6_565 .
C2A C4A C16A 132(2) 6_565 6_565
C3C C4A C16A 31.5(16) 6_565 6_565
C47A C4A C16A 36.2(10) . 6_565
C5A C4A C16A 144.5(12) . 6_565
C3A C4A C16A 91.4(9) . 6_565
C15A C4A C16A 78.4(9) 6_565 6_565
C1A C4A C16A 150.9(11) . 6_565
C2C C5A C1A 88.4(12) 6_565 .
C2C C5A C4A 162.3(13) 6_565 .
C1A C5A C4A 94.3(9) . .
C2C C5A C2A 150.5(13) 6_565 6_565
C1A C5A C2A 64.5(8) . 6_565
C4A C5A C2A 30.3(8) . 6_565
C2C C5A C11A 61.1(9) 6_565 6_565
C1A C5A C11A 146.5(11) . 6_565
C4A C5A C11A 110.7(11) . 6_565
C2A C5A C11A 139.9(13) 6_565 6_565
C2C C5A C1C 41.9(10) 6_565 .
C1A C5A C1C 127.8(11) . .
C4A C5A C1C 128.0(13) . .
C2A C5A C1C 153.8(14) 6_565 .
C11A C5A C1C 19.5(9) 6_565 .
C2C C5A C15A 106.0(11) 6_565 6_565
C1A C5A C15A 152.1(11) . 6_565
C4A C5A C15A 64.9(10) . 6_565
C2A C5A C15A 94.8(11) 6_565 6_565
C11A C5A C15A 45.9(7) 6_565 6_565
C1C C5A C15A 64.4(10) . 6_565
C2C C5A C3C 145.2(12) 6_565 6_565
C1A C5A C3C 114.8(10) . 6_565
C4A C5A C3C 22.4(8) . 6_565
C2A C5A C3C 52.3(9) 6_565 6_565
C11A C5A C3C 88.3(8) 6_565 6_565
C1C C5A C3C 106.0(10) . 6_565
C15A C5A C3C 42.6(7) 6_565 6_565
C10A C6A C9A 93.7(17) 6_565 6_565
C10A C6A C1C 126.0(15) 6_565 .
C9A C6A C1C 138.7(16) 6_565 .
C10A C6A C2C 78.2(11) 6_565 6_565
C9A C6A C2C 166.6(18) 6_565 6_565
C1C C6A C2C 47.8(10) . 6_565
C10A C6A C7A 115.7(17) 6_565 .
C9A C6A C7A 22.8(10) 6_565 .
C1C C6A C7A 115.9(14) . .
C2C C6A C7A 158.8(14) 6_565 .
C10A C6A C10A 9.4(10) 6_565 .
C9A C6A C10A 88.5(12) 6_565 .
C1C C6A C10A 128.9(11) . .
C2C C6A C10A 82.0(9) 6_565 .
C7A C6A C10A 109.5(12) . .
C10A C6A C7C 145.5(18) 6_565 6_565
C9A C6A C7C 53.1(7) 6_565 6_565
C1C C6A C7C 85.8(11) . 6_565
C2C C6A C7C 132.2(13) 6_565 6_565
C7A C6A C7C 30.4(9) . 6_565
C10A C6A C7C 138.1(11) . 6_565
C10A C6A C11A 128.0(13) 6_565 6_565
C9A C6A C11A 136.4(13) 6_565 6_565
C1C C6A C11A 2.3(11) . 6_565
C2C C6A C11A 49.9(7) 6_565 6_565
C7A C6A C11A 113.6(12) . 6_565
C10A C6A C11A 130.6(9) . 6_565
C7C C6A C11A 83.5(8) 6_565 6_565
C9A C7A C7C 152(4) 6_565 6_565
C9A C7A C6A 52(2) 6_565 .
C7C C7A C6A 101(2) 6_565 .
C9A C7A C18C 175(4) 6_565 .
C7C C7A C18C 23.4(13) 6_565 .
C6A C7A C18C 122.9(16) . .
C9A C7A C8A 57(2) 6_565 .
C7C C7A C8A 149(2) 6_565 .
C6A C7A C8A 103.9(11) . .
C18C C7A C8A 126.3(14) . .
C9A C7A C10A 31(2) 6_565 6_565
C7C C7A C10A 123(2) 6_565 6_565
C6A C7A C10A 22.3(8) . 6_565
C18C C7A C10A 143.6(15) . 6_565
C8A C7A C10A 82.0(9) . 6_565
C9A C7A C37A 159(3) 6_565 6_565
C7C C7A C37A 48.2(12) 6_565 6_565
C6A C7A C37A 143.6(14) . 6_565
C18C C7A C37A 24.8(8) . 6_565
C8A C7A C37A 101.6(10) . 6_565
C10A C7A C37A 157.4(13) 6_565 6_565
C9A C8A C9A 90.3(12) . 6_565
C9A C8A C19C 131.3(6) . .
C9A C8A C19C 131.3(6) 6_565 .
C9A C8A C7A 21.0(7) . 6_565
C9A C8A C7A 109.4(10) 6_565 6_565
C19C C8A C7A 110.4(8) . 6_565
C9A C8A C7A 109.4(10) . .
C9A C8A C7A 21.0(7) 6_565 .
C19C C8A C7A 110.4(8) . .
C7A C8A C7A 126.7(13) 6_565 .
C7A C9A C6A 105(3) 6_565 6_565
C7A C9A C8A 102(3) 6_565 .
C6A C9A C8A 139.9(17) 6_565 .
C7A C9A C10A 137(3) 6_565 .
C6A C9A C10A 33.5(10) 6_565 .
C8A C9A C10A 110.2(11) . .
C7A C9A C7C 17(3) 6_565 .
C6A C9A C7C 88.3(11) 6_565 .
C8A C9A C7C 118.7(10) . .
C10A C9A C7C 121.2(9) . .
C7A C9A C10A 150(4) 6_565 6_565
C6A C9A C10A 52.8(9) 6_565 6_565
C8A C9A C10A 90.3(10) . 6_565
C10A C9A C10A 20.0(7) . 6_565
C7C C9A C10A 137.6(10) . 6_565
C7A C9A C9A 141(3) 6_565 6_565
C6A C9A C9A 97.5(10) 6_565 6_565
C8A C9A C9A 44.9(6) . 6_565
C10A C9A C9A 65.6(6) . 6_565
C7C C9A C9A 152.4(10) . 6_565
C10A C9A C9A 45.6(6) 6_565 6_565
C7A C9A C18C 4(3) 6_565 6_565
C6A C9A C18C 101.5(13) 6_565 6_565
C8A C9A C18C 104.5(9) . 6_565
C10A C9A C18C 133.3(10) . 6_565
C7C C9A C18C 14.4(8) . 6_565
C10A C9A C18C 146.6(11) 6_565 6_565
C9A C9A C18C 142.2(7) 6_565 6_565
C10A C10A C6A 159.7(18) 6_565 6_565
C10A C10A C2C 117.4(6) 6_565 .
C6A C10A C2C 69.0(12) 6_565 .
C10A C10A C9A 114.4(6) 6_565 .
C6A C10A C9A 52.9(12) 6_565 .
C2C C10A C9A 121.0(9) . .
C10A C10A C6A 10.9(9) 6_565 .
C6A C10A C6A 149(3) 6_565 .
C2C C10A C6A 119.5(10) . .
C9A C10A C6A 106.8(10) . .
C10A C10A C9A 45.6(6) 6_565 6_565
C6A C10A C9A 119.1(15) 6_565 6_565
C2C C10A C9A 151.2(11) . 6_565
C9A C10A C9A 68.8(10) . 6_565
C6A C10A C9A 38.8(8) . 6_565
C10A C10A C2C 43.4(6) 6_565 6_565
C6A C10A C2C 137.7(16) 6_565 6_565
C2C C10A C2C 74.1(10) . 6_565
C9A C10A C2C 147.9(12) . 6_565
C6A C10A C2C 47.0(7) . 6_565
C9A C10A C2C 85.4(10) 6_565 6_565
C10A C10A C7A 123.2(7) 6_565 6_565
C6A C10A C7A 42.1(12) 6_565 6_565
C2C C10A C7A 109.4(9) . 6_565
C9A C10A C7A 11.7(9) . 6_565
C6A C10A C7A 114.4(12) . 6_565
C9A C10A C7A 78.0(7) 6_565 6_565
C2C C10A C7A 148.3(11) 6_565 6_565
C10A C10A C1C 147.5(7) 6_565 6_565
C6A C10A C1C 34.7(11) 6_565 6_565
C2C C10A C1C 34.4(7) . 6_565
C9A C10A C1C 86.9(8) . 6_565
C6A C10A C1C 144.1(14) . 6_565
C9A C10A C1C 145.2(12) 6_565 6_565
C2C C10A C1C 106.0(8) 6_565 6_565
C7A C10A C1C 75.6(9) 6_565 6_565
C1C C11A C6C 121(3) 6_565 6_565
C1C C11A C15A 151(4) 6_565 .
C6C C11A C15A 67.4(14) 6_565 .
C1C C11A C2C 40(2) 6_565 .
C6C C11A C2C 153.1(19) 6_565 .
C15A C11A C2C 118.9(10) . .
C1C C11A C12A 82(2) 6_565 .
C6C C11A C12A 42.2(12) 6_565 .
C15A C11A C12A 109.2(11) . .
C2C C11A C12A 121.2(9) . .
C1C C11A C5A 84(2) 6_565 6_565
C6C C11A C5A 139.3(18) 6_565 6_565
C15A C11A C5A 76.3(9) . 6_565
C2C C11A C5A 43.7(7) . 6_565
C12A C11A C5A 155.7(13) . 6_565
C1C C11A C48A 153(5) 6_565 6_565
C6C C11A C48A 45.4(12) 6_565 6_565
C15A C11A C48A 22.0(8) . 6_565
C2C C11A C48A 137.7(11) . 6_565
C12A C11A C48A 87.4(9) . 6_565
C5A C11A C48A 97.4(10) 6_565 6_565
C1C C11A C6A 6(3) 6_565 6_565
C6C C11A C6A 115.6(15) 6_565 6_565
C15A C11A C6A 151.5(15) . 6_565
C2C C11A C6A 45.5(6) . 6_565
C12A C11A C6A 76.2(7) . 6_565
C5A C11A C6A 88.1(8) 6_565 6_565
C48A C11A C6A 149.2(13) 6_565 6_565
C6C C12A C17C 103.5(19) 6_565 6_565
C6C C12A C7C 154.0(18) 6_565 .
C17C C12A C7C 84.1(12) 6_565 .
C6C C12A C1C 64.8(15) 6_565 6_565
C17C C12A C1C 156.3(18) 6_565 6_565
C7C C12A C1C 98.6(11) . 6_565
C6C C12A C13A 68.4(14) 6_565 .
C17C C12A C13A 36.0(11) 6_565 .
C7C C12A C13A 119.2(9) . .
C1C C12A C13A 131.3(14) 6_565 .
C6C C12A C11A 44.0(14) 6_565 .
C17C C12A C11A 145.3(15) 6_565 .
C7C C12A C11A 120.1(9) . .
C1C C12A C11A 21.7(10) 6_565 .
C13A C12A C11A 112.2(10) . .
C6C C12A C18C 153.3(17) 6_565 6_565
C17C C12A C18C 60.8(11) 6_565 6_565
C7C C12A C18C 23.3(8) . 6_565
C1C C12A C18C 120.3(13) 6_565 6_565
C13A C12A C18C 96.4(9) . 6_565
C11A C12A C18C 141.0(10) . 6_565
C17C C13A C28A 84.1(19) 6_565 6_565
C17C C13A C6C 88.0(19) 6_565 6_565
C28A C13A C6C 162.4(18) 6_565 6_565
C17C C13A C12A 48.5(15) 6_565 .
C28A C13A C12A 132.2(15) 6_565 .
C6C C13A C12A 40.3(9) 6_565 .
C17C C13A C8C 78.5(17) 6_565 .
C28A C13A C8C 10.9(17) 6_565 .
C6C C13A C8C 151.6(17) 6_565 .
C12A C13A C8C 124.9(10) . .
C17C C13A C14A 148(2) 6_565 .
C28A C13A C14A 118.4(17) 6_565 .
C6C C13A C14A 63.8(11) 6_565 .
C12A C13A C14A 104.0(11) . .
C8C C13A C14A 119.3(14) . .
C17C C13A C27A 129.3(19) 6_565 6_565
C28A C13A C27A 50.2(12) 6_565 6_565
C6C C13A C27A 128.4(14) 6_565 6_565
C12A C13A C27A 156.9(14) . 6_565
C8C C13A C27A 52.5(10) . 6_565
C14A C13A C27A 68.2(10) . 6_565
C17C C13A C48A 130(2) 6_565 6_565
C28A C13A C48A 136.3(17) 6_565 6_565
C6C C13A C48A 44.3(10) 6_565 6_565
C12A C13A C48A 84.5(10) . 6_565
C8C C13A C48A 134.9(15) . 6_565
C14A C13A C48A 19.5(8) . 6_565
C27A C13A C48A 86.6(10) 6_565 6_565
C48A C14A C49A 115(3) 6_565 6_565
C48A C14A C13A 120(2) 6_565 .
C49A C14A C13A 119.9(19) 6_565 .
C48A C14A C11C 112(3) 6_565 .
C49A C14A C11C 6(2) 6_565 .
C13A C14A C11C 119.7(15) . .
C48A C14A C6C 65(2) 6_565 6_565
C49A C14A C6C 159(2) 6_565 6_565
C13A C14A C6C 55.4(10) . 6_565
C11C C14A C6C 152.5(18) . 6_565
C48A C14A C15A 13(2) 6_565 .
C49A C14A C15A 125(2) 6_565 .
C13A C14A C15A 107.3(12) . .
C11C C14A C15A 120.9(16) . .
C6C C14A C15A 52.2(10) 6_565 .
C48A C14A C27A 161(3) 6_565 6_565
C49A C14A C27A 56.2(15) 6_565 6_565
C13A C14A C27A 63.9(10) . 6_565
C11C C14A C27A 57.1(11) . 6_565
C6C C14A C27A 116.5(12) 6_565 6_565
C15A C14A C27A 155.5(15) . 6_565
C48A C15A C47A 89(2) 6_565 6_565
C48A C15A C11A 119(2) 6_565 .
C47A C15A C11A 147.1(15) 6_565 .
C48A C15A C6C 75(2) 6_565 6_565
C47A C15A C6C 156(2) 6_565 6_565
C11A C15A C6C 43.7(11) . 6_565
C48A C15A C3C 107(2) 6_565 .
C47A C15A C3C 18.3(11) 6_565 .
C11A C15A C3C 129.7(11) . .
C6C C15A C3C 159.7(18) 6_565 .
C48A C15A C14A 12.5(18) 6_565 .
C47A C15A C14A 99.2(14) 6_565 .
C11A C15A C14A 107.3(12) . .
C6C C15A C14A 63.7(12) 6_565 .
C3C C15A C14A 116.8(14) . .
C48A C15A C4A 134(2) 6_565 6_565
C47A C15A C4A 45.7(10) 6_565 6_565
C11A C15A C4A 102.5(9) . 6_565
C6C C15A C4A 141.5(14) 6_565 6_565
C3C C15A C4A 27.5(8) . 6_565
C14A C15A C4A 141.6(14) . 6_565
C48A C15A C5A 165(2) 6_565 6_565
C47A C15A C5A 90.4(12) 6_565 6_565
C11A C15A C5A 57.8(7) . 6_565
C6C C15A C5A 99.6(13) 6_565 6_565
C3C C15A C5A 72.3(9) . 6_565
C14A C15A C5A 155.5(13) . 6_565
C4A C15A C5A 44.9(6) 6_565 6_565
C48A C15A C1C 122(2) 6_565 6_565
C47A C15A C1C 139.9(15) 6_565 6_565
C11A C15A C1C 8.1(11) . 6_565
C6C C15A C1C 47.5(11) 6_565 6_565
C3C C15A C1C 123.3(12) . 6_565
C14A C15A C1C 110.1(12) . 6_565
C4A C15A C1C 96.6(9) 6_565 6_565
C5A C15A C1C 52.4(7) 6_565 6_565
C46A C16A C47A 117(5) 6_565 6_565
C46A C16A C3C 131(5) 6_565 .
C47A C16A C3C 18.7(11) 6_565 .
C46A C16A C17A 22(3) 6_565 .
C47A C16A C17A 108.4(17) 6_565 .
C3C C16A C17A 126.1(17) . .
C46A C16A C5C 72(3) 6_565 6_565
C47A C16A C5C 140(2) 6_565 6_565
C3C C16A C5C 126(2) . 6_565
C17A C16A C5C 90.7(14) . 6_565
C46A C16A C20A 86(3) 6_565 .
C47A C16A C20A 136(2) 6_565 .
C3C C16A C20A 119.0(18) . .
C17A C16A C20A 104.0(13) . .
C5C C16A C20A 14.6(12) 6_565 .
C46A C16A C50A 25(3) 6_565 6_565
C47A C16A C50A 96.3(15) 6_565 6_565
C3C C16A C50A 113.4(15) . 6_565
C17A C16A C50A 13.6(11) . 6_565
C5C C16A C50A 96.5(13) 6_565 6_565
C20A C16A C50A 110.7(13) . 6_565
C46A C16A C4A 138(5) 6_565 6_565
C47A C16A C4A 37.3(10) 6_565 6_565
C3C C16A C4A 18.8(9) . 6_565
C17A C16A C4A 141.0(16) . 6_565
C5C C16A C4A 108.3(15) 6_565 6_565
C20A C16A C4A 100.4(14) . 6_565
C50A C16A C4A 127.4(13) 6_565 6_565
C50A C17A C46A 132(4) 6_565 6_565
C50A C17A C18A 99(3) 6_565 .
C46A C17A C18A 101(2) 6_565 .
C50A C17A C16A 133(4) 6_565 .
C46A C17A C16A 10.0(17) 6_565 .
C18A C17A C16A 109.6(14) . .
C50A C17A C11C 23(3) 6_565 .
C46A C17A C11C 121(2) 6_565 .
C18A C17A C11C 122.5(18) . .
C16A C17A C11C 117.5(18) . .
C50A C17A C16C 47(3) 6_565 6_565
C46A C17A C16C 132(2) 6_565 6_565
C18A C17A C16C 52.2(10) . 6_565
C16A C17A C16C 142.1(16) . 6_565
C11C C17A C16C 70.3(15) . 6_565
C50A C17A C49A 39(3) 6_565 6_565
C46A C17A C49A 106(2) 6_565 6_565
C18A C17A C49A 137.9(15) . 6_565
C16A C17A C49A 101.6(15) . 6_565
C11C C17A C49A 16.7(11) . 6_565
C16C C17A C49A 85.8(12) 6_565 6_565
C50A C17A C5C 135(4) 6_565 6_565
C46A C17A C5C 37.3(14) 6_565 6_565
C18A C17A C5C 64.1(10) . 6_565
C16A C17A C5C 46.0(9) . 6_565
C11C C17A C5C 142.0(17) . 6_565
C16C C17A C5C 103.3(13) 6_565 6_565
C49A C17A C5C 134.3(15) 6_565 6_565
C24A C18A C19A 82.9(15) 6_565 .
C24A C18A C17A 134.1(16) 6_565 .
C19A C18A C17A 109.3(13) . .
C24A C18A C25A 61.0(12) 6_565 6_565
C19A C18A C25A 21.8(11) . 6_565
C17A C18A C25A 123.7(16) . 6_565
C24A C18A C16C 66.7(13) 6_565 6_565
C19A C18A C16C 139.4(17) . 6_565
C17A C18A C16C 77.8(14) . 6_565
C25A C18A C16C 121.5(15) 6_565 6_565
C24A C18A C42A 41.3(10) 6_565 .
C19A C18A C42A 123.9(16) . .
C17A C18A C42A 114.4(15) . .
C25A C18A C42A 102.1(14) 6_565 .
C16C C18A C42A 37.0(9) 6_565 .
C24A C18A C50A 115.8(14) 6_565 6_565
C19A C18A C50A 125.3(14) . 6_565
C17A C18A C50A 22.3(10) . 6_565
C25A C18A C50A 132.4(16) 6_565 6_565
C16C C18A C50A 55.5(11) 6_565 6_565
C42A C18A C50A 92.1(13) . 6_565
C24A C18A C46A 129.2(13) 6_565 6_565
C19A C18A C46A 77.3(11) . 6_565
C17A C18A C46A 32.0(10) . 6_565
C25A C18A C46A 92.6(13) 6_565 6_565
C16C C18A C46A 101.0(13) 6_565 6_565
C42A C18A C46A 136.6(13) . 6_565
C50A C18A C46A 50.3(10) 6_565 6_565
C24A C18A C5C 103.3(15) 6_565 6_565
C19A C18A C5C 33.5(12) . 6_565
C17A C18A C5C 76.0(12) . 6_565
C25A C18A C5C 49.6(12) 6_565 6_565
C16C C18A C5C 127.9(13) 6_565 6_565
C42A C18A C5C 140.9(14) . 6_565
C50A C18A C5C 92.2(12) 6_565 6_565
C46A C18A C5C 44.0(8) 6_565 6_565
C25A C19A C5C 128(6) 6_565 6_565
C25A C19A C18A 86(4) 6_565 .
C5C C19A C18A 103(2) 6_565 .
C25A C19A C20A 136(6) 6_565 .
C5C C19A C20A 10(2) 6_565 .
C18A C19A C20A 107.4(14) . .
C25A C19A C21A 41(3) 6_565 .
C5C C19A C21A 116(2) 6_565 .
C18A C19A C21A 125.5(14) . .
C20A C19A C21A 118.0(17) . .
C25A C19A C24A 41(3) 6_565 6_565
C5C C19A C24A 125(2) 6_565 6_565
C18A C19A C24A 44.5(10) . 6_565
C20A C19A C24A 134.4(16) . 6_565
C21A C19A C24A 81.5(11) . 6_565
C5C C20A C4C 112(7) 6_565 .
C5C C20A C19A 29(6) 6_565 .
C4C C20A C19A 118(2) . .
C5C C20A C16A 97(6) 6_565 .
C4C C20A C16A 125(2) . .
C19A C20A C16A 109.7(14) . .
C5C C20A C46A 78(6) 6_565 6_565
C4C C20A C46A 137(2) . 6_565
C19A C20A C46A 91.2(13) . 6_565
C16A C20A C46A 19.0(10) . 6_565
C5C C20A C25A 20(5) 6_565 6_565
C4C C20A C25A 110.4(18) . 6_565
C19A C20A C25A 11.5(15) . 6_565
C16A C20A C25A 111.6(14) . 6_565
C46A C20A C25A 92.7(14) 6_565 6_565
C25A C21A C25A 127(2) 6_565 .
C25A C21A C22A 103.1(10) 6_565 .
C25A C21A C22A 103.1(10) . .
C25A C21A C19A 15.2(11) 6_565 .
C25A C21A C19A 119.7(14) . .
C22A C21A C19A 118.2(8) . .
C25A C21A C19A 119.8(14) 6_565 6_565
C25A C21A C19A 15.2(11) . 6_565
C22A C21A C19A 118.2(8) . 6_565
C19A C21A C19A 109.7(17) . 6_565
C23A C22A C23A 104(2) 6_565 .
C23A C22A C21A 115.8(11) 6_565 .
C23A C22A C21A 115.8(10) . .
C23A C22A C43A 116.4(14) 6_565 6_565
C23A C22A C43A 12.4(12) . 6_565
C21A C22A C43A 109.2(7) . 6_565
C23A C22A C43A 12.4(11) 6_565 .
C23A C22A C43A 116.4(14) . .
C21A C22A C43A 109.2(7) . .
C43A C22A C43A 128.6(14) 6_565 .
C43A C23A C22A 145(3) 6_565 .
C43A C23A C13C 85(3) 6_565 .
C22A C23A C13C 128(2) . .
C43A C23A C44A 64(2) 6_565 6_565
C22A C23A C44A 147(2) . 6_565
C13C C23A C44A 21.4(13) . 6_565
C43A C23A C24A 57(2) 6_565 .
C22A C23A C24A 102.9(13) . .
C13C C23A C24A 122.5(15) . .
C44A C23A C24A 108.9(16) 6_565 .
C43A C23A C23A 174(3) 6_565 6_565
C22A C23A C23A 37.9(11) . 6_565
C13C C23A C23A 91.3(12) . 6_565
C44A C23A C23A 111.9(11) 6_565 6_565
C24A C23A C23A 129.1(9) . 6_565
C43A C23A C42A 27(2) 6_565 6_565
C22A C23A C42A 131.0(14) . 6_565
C13C C23A C42A 99.5(14) . 6_565
C44A C23A C42A 81.6(13) 6_565 6_565
C24A C23A C42A 30.2(7) . 6_565
C23A C23A C42A 158.1(6) 6_565 6_565
C42A C24A C18A 86.6(17) 6_565 6_565
C42A C24A C43A 74.8(14) 6_565 6_565
C18A C24A C43A 160.4(19) 6_565 6_565
C42A C24A C25A 153.4(19) 6_565 .
C18A C24A C25A 67.7(14) 6_565 .
C43A C24A C25A 129.7(16) 6_565 .
C42A C24A C16C 39.7(11) 6_565 .
C18A C24A C16C 64.2(13) 6_565 .
C43A C24A C16C 103.0(15) 6_565 .
C25A C24A C16C 125.1(15) . .
C42A C24A C23A 100.5(16) 6_565 .
C18A C24A C23A 172.9(17) 6_565 .
C43A C24A C23A 26.3(11) 6_565 .
C25A C24A C23A 105.2(13) . .
C16C C24A C23A 122.0(14) . .
C42A C24A C19A 138.8(17) 6_565 6_565
C18A C24A C19A 52.7(11) 6_565 6_565
C43A C24A C19A 144.5(17) 6_565 6_565
C25A C24A C19A 15.0(12) . 6_565
C16C C24A C19A 111.8(13) . 6_565
C23A C24A C19A 120.2(14) . 6_565
C19A C25A C21A 124(4) 6_565 .
C19A C25A C24A 124(4) 6_565 .
C21A C25A C24A 111.4(14) . .
C19A C25A C18A 73(4) 6_565 6_565
C21A C25A C18A 161(2) . 6_565
C24A C25A C18A 51.3(11) . 6_565
C19A C25A C5C 36(5) 6_565 .
C21A C25A C5C 116(2) . .
C24A C25A C5C 124.1(16) . .
C18A C25A C5C 83.5(15) 6_565 .
C19A C25A C20A 32(4) 6_565 6_565
C21A C25A C20A 113.5(18) . 6_565
C24A C25A C20A 128.5(17) . 6_565
C18A C25A C20A 85.7(13) 6_565 6_565
C5C C25A C20A 5.2(15) . 6_565
C9C C26A C10C 114(3) 6_565 6_565
C9C C26A C15C 157(3) 6_565 .
C10C C26A C15C 69.6(17) 6_565 .
C9C C26A C27A 56.5(18) 6_565 .
C10C C26A C27A 58.0(14) 6_565 .
C15C C26A C27A 124.1(18) . .
C9C C26A C30A 48.8(17) 6_565 .
C10C C26A C30A 161.8(19) 6_565 .
C15C C26A C30A 122.7(19) . .
C27A C26A C30A 105.2(12) . .
C9C C26A C41A 157(3) 6_565 6_565
C10C C26A C41A 58.3(13) 6_565 6_565
C15C C26A C41A 11.3(15) . 6_565
C27A C26A C41A 113.4(14) . 6_565
C30A C26A C41A 133.5(15) . 6_565
C9C C26A C59A 67.0(19) 6_565 6_565
C10C C26A C59A 162.4(19) 6_565 6_565
C15C C26A C59A 102.3(18) . 6_565
C27A C26A C59A 121.7(13) . 6_565
C30A C26A C59A 20.4(10) . 6_565
C41A C26A C59A 113.0(14) 6_565 6_565
C9C C27A C10C 79.0(15) 6_565 6_565
C9C C27A C28A 79.5(14) 6_565 .
C10C C27A C28A 155.3(14) 6_565 .
C9C C27A C8C 63.4(14) 6_565 6_565
C10C C27A C8C 139.0(16) 6_565 6_565
C28A C27A C8C 16.7(11) . 6_565
C9C C27A C26A 33.8(11) 6_565 .
C10C C27A C26A 45.3(10) 6_565 .
C28A C27A C26A 112.9(12) . .
C8C C27A C26A 96.4(13) 6_565 .
C9C C27A C49A 149.2(16) 6_565 .
C10C C27A C49A 79.1(13) 6_565 .
C28A C27A C49A 115.3(14) . .
C8C C27A C49A 126.8(15) 6_565 .
C26A C27A C49A 121.7(13) . .
C9C C27A C11C 131.6(17) 6_565 6_565
C10C C27A C11C 57.4(12) 6_565 6_565
C28A C27A C11C 135.1(15) . 6_565
C8C C27A C11C 142.8(15) 6_565 6_565
C26A C27A C11C 100.7(14) . 6_565
C49A C27A C11C 21.7(10) . 6_565
C9C C27A C13A 113.7(14) 6_565 6_565
C10C C27A C13A 149.7(13) 6_565 6_565
C28A C27A C13A 38.1(9) . 6_565
C8C C27A C13A 51.7(9) 6_565 6_565
C26A C27A C13A 142.5(11) . 6_565
C49A C27A C13A 77.3(11) . 6_565
C11C C27A C13A 97.8(12) 6_565 6_565
C9C C27A C14A 150.6(15) 6_565 6_565
C10C C27A C14A 107.7(13) 6_565 6_565
C28A C27A C14A 85.9(11) . 6_565
C8C C27A C14A 98.7(12) 6_565 6_565
C26A C27A C14A 144.7(12) . 6_565
C49A C27A C14A 29.5(9) . 6_565
C11C C27A C14A 50.7(11) 6_565 6_565
C13A C27A C14A 47.9(8) 6_565 6_565
C8C C28A C13A 139(6) 6_565 6_565
C8C C28A C17C 112(4) 6_565 .
C13A C28A C17C 39.4(11) 6_565 .
C8C C28A C27A 94(4) 6_565 .
C13A C28A C27A 91.7(15) 6_565 .
C17C C28A C27A 127.1(16) . .
C8C C28A C29A 18(5) 6_565 .
C13A C28A C29A 148.7(18) 6_565 .
C17C C28A C29A 112.6(14) . .
C27A C28A C29A 105.0(11) . .
C8C C28A C9C 51(4) 6_565 6_565
C13A C28A C9C 131.1(18) 6_565 6_565
C17C C28A C9C 146.1(16) . 6_565
C27A C28A C9C 44.9(9) . 6_565
C29A C28A C9C 60.2(10) . 6_565
C8C C28A C38A 43(4) 6_565 6_565
C13A C28A C38A 113.4(17) 6_565 6_565
C17C C28A C38A 75.0(12) . 6_565
C27A C28A C38A 135.6(12) . 6_565
C29A C28A C38A 37.8(8) . 6_565
C9C C28A C38A 94.0(11) 6_565 6_565
C38A C29A C31A 43.2(11) 6_565 .
C38A C29A C8C 82.7(14) 6_565 6_565
C31A C29A C8C 125.9(17) . 6_565
C38A C29A C30A 148.8(16) 6_565 .
C31A C29A C30A 125.2(15) . .
C8C C29A C30A 100.6(15) 6_565 .
C38A C29A C28A 81.8(13) 6_565 .
C31A C29A C28A 124.6(15) . .
C8C C29A C28A 6.3(19) 6_565 .
C30A C29A C28A 104.6(10) . .
C38A C29A C9C 134.2(13) 6_565 6_565
C31A C29A C9C 158.2(14) . 6_565
C8C C29A C9C 58.9(13) 6_565 6_565
C30A C29A C9C 41.9(9) . 6_565
C28A C29A C9C 62.7(9) . 6_565
C38A C29A C39A 56.8(10) 6_565 6_565
C31A C29A C39A 22.7(11) . 6_565
C8C C29A C39A 133.9(15) 6_565 6_565
C30A C29A C39A 103.9(11) . 6_565
C28A C29A C39A 135.5(11) . 6_565
C9C C29A C39A 136.4(12) 6_565 6_565
C38A C29A C59A 135.3(14) 6_565 6_565
C31A C29A C59A 110.5(13) . 6_565
C8C C29A C59A 109.9(17) 6_565 6_565
C30A C29A C59A 15.5(10) . 6_565
C28A C29A C59A 114.9(11) . 6_565
C9C C29A C59A 53.8(10) 6_565 6_565
C39A C29A C59A 88.7(10) 6_565 6_565
C38A C29A C60A 96.9(12) 6_565 6_565
C31A C29A C60A 63.3(11) . 6_565
C8C C29A C60A 143.2(18) 6_565 6_565
C30A C29A C60A 62.0(10) . 6_565
C28A C29A C60A 149.4(10) . 6_565
C9C C29A C60A 99.9(11) 6_565 6_565
C39A C29A C60A 42.2(7) 6_565 6_565
C59A C29A C60A 47.3(8) 6_565 6_565
C59A C30A C9C 132(4) 6_565 6_565
C59A C30A C29A 127(3) 6_565 .
C9C C30A C29A 79.5(16) 6_565 .
C59A C30A C26A 105(3) 6_565 .
C9C C30A C26A 32.8(13) 6_565 .
C29A C30A C26A 112.0(12) . .
C59A C30A C51A 20(3) 6_565 .
C9C C30A C51A 150.4(18) 6_565 .
C29A C30A C51A 113.6(12) . .
C26A C30A C51A 124.3(13) . .
C59A C30A C60A 55(3) 6_565 6_565
C9C C30A C60A 142(2) 6_565 6_565
C29A C30A C60A 73.9(11) . 6_565
C26A C30A C60A 148.4(15) . 6_565
C51A C30A C60A 39.7(8) . 6_565
C59A C30A C58A 22(3) 6_565 6_565
C9C C30A C58A 111.3(16) 6_565 6_565
C29A C30A C58A 139.0(14) . 6_565
C26A C30A C58A 83.1(11) . 6_565
C51A C30A C58A 41.3(7) . 6_565
C60A C30A C58A 74.8(9) 6_565 6_565
C59A C30A C8C 141(4) 6_565 6_565
C9C C30A C8C 44.5(14) 6_565 6_565
C29A C30A C8C 35.3(8) . 6_565
C26A C30A C8C 76.6(11) . 6_565
C51A C30A C8C 139.7(14) . 6_565
C60A C30A C8C 103.4(12) 6_565 6_565
C58A C30A C8C 134.9(12) 6_565 6_565
C39A C31A C38A 127(3) 6_565 6_565
C39A C31A C29A 126(3) 6_565 .
C38A C31A C29A 64.2(18) 6_565 .
C39A C31A C32A 89.5(18) 6_565 .
C38A C31A C32A 55.5(18) 6_565 .
C29A C31A C32A 119.5(14) . .
C39A C31A C35A 16.8(14) 6_565 .
C38A C31A C35A 141(2) 6_565 .
C29A C31A C35A 118.8(15) . .
C32A C31A C35A 105.6(10) . .
C39A C31A C60A 49.2(17) 6_565 6_565
C38A C31A C60A 125(2) 6_565 6_565
C29A C31A C60A 80.1(13) . 6_565
C32A C31A C60A 131.4(12) . 6_565
C35A C31A C60A 38.7(8) . 6_565
C39A C31A C37A 95.5(17) 6_565 6_565
C38A C31A C37A 46.6(16) 6_565 6_565
C29A C31A C37A 110.6(12) . 6_565
C32A C31A C37A 8.9(9) . 6_565
C35A C31A C37A 112.0(10) . 6_565
C60A C31A C37A 133.0(12) 6_565 6_565
C39A C31A C40A 32.9(13) 6_565 6_565
C38A C31A C40A 105.0(19) 6_565 6_565
C29A C31A C40A 145.3(14) . 6_565
C32A C31A C40A 57.3(9) . 6_565
C35A C31A C40A 48.4(7) . 6_565
C60A C31A C40A 81.1(8) 6_565 6_565
C37A C31A C40A 64.2(7) 6_565 6_565
C37A C32A C36A 110(5) 6_565 6_565
C37A C32A C38A 90(4) 6_565 6_565
C36A C32A C38A 144(2) 6_565 6_565
C37A C32A C18C 5(6) 6_565 .
C36A C32A C18C 113.1(19) 6_565 .
C38A C32A C18C 89.1(16) 6_565 .
C37A C32A C33A 116(5) 6_565 .
C36A C32A C33A 12.9(16) 6_565 .
C38A C32A C33A 131.3(16) 6_565 .
C18C C32A C33A 120.2(17) . .
C37A C32A C31A 123(5) 6_565 .
C36A C32A C31A 118.7(16) 6_565 .
C38A C32A C31A 32.6(9) 6_565 .
C18C C32A C31A 121.7(15) . .
C33A C32A C31A 107.0(11) . .
C37A C32A C40A 138(6) 6_565 6_565
C36A C32A C40A 41.1(11) 6_565 6_565
C38A C32A C40A 104.5(15) 6_565 6_565
C18C C32A C40A 142.4(17) . 6_565
C33A C32A C40A 29.3(9) . 6_565
C31A C32A C40A 77.8(10) . 6_565
C37A C32A C39A 139(6) 6_565 6_565
C36A C32A C39A 89.8(14) 6_565 6_565
C38A C32A C39A 57.3(11) 6_565 6_565
C18C C32A C39A 140.1(17) . 6_565
C33A C32A C39A 77.8(10) . 6_565
C31A C32A C39A 29.4(8) . 6_565
C40A C32A C39A 48.7(8) 6_565 6_565
C37A C32A C7C 8(4) 6_565 6_565
C36A C32A C7C 102.7(15) 6_565 6_565
C38A C32A C7C 97.7(13) 6_565 6_565
C18C C32A C7C 10.4(9) . 6_565
C33A C32A C7C 109.8(13) . 6_565
C31A C32A C7C 130.1(13) . 6_565
C40A C32A C7C 133.4(13) 6_565 6_565
C39A C32A C7C 143.5(15) 6_565 6_565
C36A C33A C40A 135(5) 6_565 6_565
C36A C33A C19C 94(4) 6_565 .
C40A C33A C19C 131(2) 6_565 .
C36A C33A C34A 135(5) 6_565 .
C40A C33A C34A 12.1(13) 6_565 .
C19C C33A C34A 129.2(16) . .
C36A C33A C32A 41(4) 6_565 .
C40A C33A C32A 100.3(18) 6_565 .
C19C C33A C32A 123.9(15) . .
C34A C33A C32A 105.6(12) . .
C36A C33A C37A 37(4) 6_565 6_565
C40A C33A C37A 108.5(19) 6_565 6_565
C19C C33A C37A 113.8(14) . 6_565
C34A C33A C37A 114.9(13) . 6_565
C32A C33A C37A 10.2(10) . 6_565
C36A C33A C39A 97(4) 6_565 6_565
C40A C33A C39A 42.4(13) 6_565 6_565
C19C C33A C39A 155.8(18) . 6_565
C34A C33A C39A 50.0(8) . 6_565
C32A C33A C39A 58.2(9) . 6_565
C37A C33A C39A 66.1(8) 6_565 6_565
C40A C34A C21C 105(2) 6_565 .
C40A C34A C33A 21(2) 6_565 .
C21C C34A C33A 107.6(14) . .
C40A C34A C35A 98(3) 6_565 .
C21C C34A C35A 110.6(12) . .
C33A C34A C35A 115.2(11) . .
C40A C34A C39A 73(2) 6_565 6_565
C21C C34A C39A 130.5(13) . 6_565
C33A C34A C39A 86.6(11) . 6_565
C35A C34A C39A 29.6(8) . 6_565
C40A C34A C36A 24(2) 6_565 6_565
C21C C34A C36A 117.2(11) . 6_565
C33A C34A C36A 9.6(12) . 6_565
C35A C34A C36A 110.3(10) . 6_565
C39A C34A C36A 80.9(9) 6_565 6_565
C39A C35A C52A 133(2) 6_565 .
C39A C35A C60A 89.8(19) 6_565 6_565
C52A C35A C60A 44.2(13) . 6_565
C39A C35A C34A 84.0(19) 6_565 .
C52A C35A C34A 131.6(15) . .
C60A C35A C34A 153.8(17) 6_565 .
C39A C35A C40A 67.3(18) 6_565 6_565
C52A C35A C40A 137.7(16) . 6_565
C60A C35A C40A 138.5(15) 6_565 6_565
C34A C35A C40A 19.4(6) . 6_565
C39A C35A C31A 18.9(16) 6_565 .
C52A C35A C31A 123.6(13) . .
C60A C35A C31A 79.7(14) 6_565 .
C34A C35A C31A 100.2(11) . .
C40A C35A C31A 85.0(9) 6_565 .
C39A C35A C56A 134(2) 6_565 6_565
C52A C35A C56A 21.3(11) . 6_565
C60A C35A C56A 56.5(13) 6_565 6_565
C34A C35A C56A 112.1(11) . 6_565
C40A C35A C56A 116.4(11) 6_565 6_565
C31A C35A C56A 133.4(12) . 6_565
C33A C36A C32A 126(6) 6_565 6_565
C33A C36A C40A 31(4) 6_565 .
C32A C36A C40A 100.1(17) 6_565 .
C33A C36A C37A 132(5) 6_565 .
C32A C36A C37A 13.2(13) 6_565 .
C40A C36A C37A 110.3(13) . .
C33A C36A C19C 71(4) 6_565 .
C32A C36A C19C 141.6(18) 6_565 .
C40A C36A C19C 102.1(15) . .
C37A C36A C19C 128.8(10) . .
C33A C36A C34A 36(4) 6_565 6_565
C32A C36A C34A 102.4(16) 6_565 6_565
C40A C36A C34A 10.4(9) . 6_565
C37A C36A C34A 113.9(12) . 6_565
C19C C36A C34A 105.1(12) . 6_565
C33A C36A C18C 139(6) 6_565 6_565
C32A C36A C18C 35.3(11) 6_565 6_565
C40A C36A C18C 127.6(14) . 6_565
C37A C36A C18C 22.1(7) . 6_565
C19C C36A C18C 107.7(10) . 6_565
C34A C36A C18C 133.5(13) 6_565 6_565
C32A C37A C18C 174(7) 6_565 6_565
C32A C37A C38A 76(4) 6_565 .
C18C C37A C38A 102.7(14) 6_565 .
C32A C37A C36A 57(4) 6_565 .
C18C C37A C36A 127.3(15) 6_565 .
C38A C37A C36A 124.5(11) . .
C32A C37A C7C 171(4) 6_565 .
C18C C37A C7C 12.9(12) 6_565 .
C38A C37A C7C 113.2(8) . .
C36A C37A C7C 114.5(8) . .
C32A C37A C33A 53(4) 6_565 6_565
C18C C37A C33A 131.6(18) 6_565 6_565
C38A C37A C33A 115.3(13) . 6_565
C36A C37A C33A 10.5(14) . 6_565
C7C C37A C33A 118.7(11) . 6_565
C32A C37A C31A 48(4) 6_565 6_565
C18C C37A C31A 130.1(16) 6_565 6_565
C38A C37A C31A 27.4(8) . 6_565
C36A C37A C31A 99.3(10) . 6_565
C7C C37A C31A 140.4(10) . 6_565
C33A C37A C31A 91.6(11) 6_565 6_565
C32A C37A C7A 146(4) 6_565 6_565
C18C C37A C7A 38.4(12) 6_565 6_565
C38A C37A C7A 134.6(10) . 6_565
C36A C37A C7A 88.9(8) . 6_565
C7C C37A C7A 25.6(6) . 6_565
C33A C37A C7A 93.5(10) 6_565 6_565
C31A C37A C7A 157.5(13) 6_565 6_565
C32A C37A C39A 35(5) 6_565 .
C18C C37A C39A 146.4(18) 6_565 .
C38A C37A C39A 49.0(7) . .
C36A C37A C39A 75.6(8) . .
C7C C37A C39A 150.2(14) . .
C33A C37A C39A 67.0(10) 6_565 .
C31A C37A C39A 25.3(7) 6_565 .
C7A C37A C39A 146.6(12) 6_565 .
C32A C37A C17C 138(4) 6_565 6_565
C18C C37A C17C 40.0(12) 6_565 6_565
C38A C37A C17C 62.7(8) . 6_565
C36A C37A C17C 157.6(10) . 6_565
C7C C37A C17C 51.1(6) . 6_565
C33A C37A C17C 152.4(17) 6_565 6_565
C31A C37A C17C 90.1(9) 6_565 6_565
C7A C37A C17C 75.4(8) 6_565 6_565
C39A C37A C17C 109.0(8) . 6_565
C31A C38A C29A 72.7(19) 6_565 6_565
C31A C38A C32A 92(2) 6_565 6_565
C29A C38A C32A 163.8(18) 6_565 6_565
C31A C38A C37A 106(2) 6_565 .
C29A C38A C37A 174.0(16) 6_565 .
C32A C38A C37A 14.1(11) 6_565 .
C31A C38A C8C 123(2) 6_565 .
C29A C38A C8C 50.4(11) 6_565 .
C32A C38A C8C 144.8(15) 6_565 .
C37A C38A C8C 130.7(11) . .
C31A C38A C39A 27.1(15) 6_565 .
C29A C38A C39A 86.1(13) 6_565 .
C32A C38A C39A 77.8(12) 6_565 .
C37A C38A C39A 90.3(9) . .
C8C C38A C39A 131.5(13) . .
C31A C38A C28A 133(2) 6_565 6_565
C29A C38A C28A 60.4(11) 6_565 6_565
C32A C38A C28A 135.4(15) 6_565 6_565
C37A C38A C28A 121.5(10) . 6_565
C8C C38A C28A 11.2(10) . 6_565
C39A C38A C28A 142.7(12) . 6_565
C31A C38A C18C 138(2) 6_565 6_565
C29A C38A C18C 149.3(15) 6_565 6_565
C32A C38A C18C 45.9(11) 6_565 6_565
C37A C38A C18C 31.8(8) . 6_565
C8C C38A C18C 99.1(11) . 6_565
C39A C38A C18C 119.9(12) . 6_565
C28A C38A C18C 89.6(10) 6_565 6_565
C31A C38A C17C 174(2) 6_565 6_565
C29A C38A C17C 101.9(13) 6_565 6_565
C32A C38A C17C 93.7(13) 6_565 6_565
C37A C38A C17C 79.7(9) . 6_565
C8C C38A C17C 51.5(9) . 6_565
C39A C38A C17C 157.0(11) . 6_565
C28A C38A C17C 41.8(7) 6_565 6_565
C18C C38A C17C 47.8(8) 6_565 6_565
C31A C39A C35A 144(3) 6_565 6_565
C31A C39A C40A 128.6(19) 6_565 .
C35A C39A C40A 84.1(18) 6_565 .
C31A C39A C60A 102(2) 6_565 .
C35A C39A C60A 55.2(17) 6_565 .
C40A C39A C60A 127.3(12) . .
C31A C39A C38A 26.0(14) 6_565 .
C35A C39A C38A 163(2) 6_565 .
C40A C39A C38A 111.6(9) . .
C60A C39A C38A 108.2(14) . .
C31A C39A C32A 61.1(15) 6_565 6_565
C35A C39A C32A 152(2) 6_565 6_565
C40A C39A C32A 68.3(8) . 6_565
C60A C39A C32A 148.6(17) . 6_565
C38A C39A C32A 44.9(8) . 6_565
C31A C39A C34A 141(2) 6_565 6_565
C35A C39A C34A 66.3(16) 6_565 6_565
C40A C39A C34A 20.2(8) . 6_565
C60A C39A C34A 116.7(12) . 6_565
C38A C39A C34A 130.2(11) . 6_565
C32A C39A C34A 85.5(11) 6_565 6_565
C31A C39A C29A 31.2(18) 6_565 6_565
C35A C39A C29A 126(2) 6_565 6_565
C40A C39A C29A 146.7(10) . 6_565
C60A C39A C29A 73.3(11) . 6_565
C38A C39A C29A 37.1(8) . 6_565
C32A C39A C29A 82.0(9) 6_565 6_565
C34A C39A C29A 166.7(12) 6_565 6_565
C31A C39A C52A 128(2) 6_565 6_565
C35A C39A C52A 27.8(17) 6_565 6_565
C40A C39A C52A 103.7(10) . 6_565
C60A C39A C52A 28.0(8) . 6_565
C38A C39A C52A 136.0(13) . 6_565
C32A C39A C52A 164.0(13) 6_565 6_565
C34A C39A C52A 89.7(9) 6_565 6_565
C29A C39A C52A 101.1(11) 6_565 6_565
C31A C39A C37A 59.2(15) 6_565 .
C35A C39A C37A 155(2) 6_565 .
C40A C39A C37A 71.4(5) . .
C60A C39A C37A 142.7(16) . .
C38A C39A C37A 40.7(6) . .
C32A C39A C37A 6.0(10) 6_565 .
C34A C39A C37A 89.5(9) 6_565 .
C29A C39A C37A 77.7(7) 6_565 .
C52A C39A C37A 160.1(14) 6_565 .
C31A C39A C33A 104.9(18) 6_565 6_565
C35A C39A C33A 108.5(19) 6_565 6_565
C40A C39A C33A 24.5(7) . 6_565
C60A C39A C33A 144.4(15) . 6_565
C38A C39A C33A 87.2(9) . 6_565
C32A C39A C33A 44.0(7) 6_565 6_565
C34A C39A C33A 43.4(8) 6_565 6_565
C29A C39A C33A 123.4(10) 6_565 6_565
C52A C39A C33A 126.3(11) 6_565 6_565
C37A C39A C33A 46.9(7) . 6_565
C34A C40A C33A 147(4) 6_565 6_565
C34A C40A C36A 145(3) 6_565 .
C33A C40A C36A 13.1(17) 6_565 .
C34A C40A C39A 87(3) 6_565 .
C33A C40A C39A 113.1(16) 6_565 .
C36A C40A C39A 101.8(10) . .
C34A C40A C35A 62(2) 6_565 6_565
C33A C40A C35A 141.7(18) 6_565 6_565
C36A C40A C35A 130.2(12) . 6_565
C39A C40A C35A 28.7(7) . 6_565
C34A C40A C32A 137(3) 6_565 6_565
C33A C40A C32A 50.4(13) 6_565 6_565
C36A C40A C32A 38.8(10) . 6_565
C39A C40A C32A 63.0(8) . 6_565
C35A C40A C32A 91.6(9) 6_565 6_565
C34A C40A C21C 57.0(18) 6_565 .
C33A C40A C21C 123(2) 6_565 .
C36A C40A C21C 136.0(15) . .
C39A C40A C21C 119.7(9) . .
C35A C40A C21C 92.7(9) 6_565 .
C32A C40A C21C 165.5(13) 6_565 .
C34A C40A C31A 101(3) 6_565 6_565
C33A C40A C31A 95.3(15) 6_565 6_565
C36A C40A C31A 83.6(10) . 6_565
C39A C40A C31A 18.4(7) . 6_565
C35A C40A C31A 46.6(7) 6_565 6_565
C32A C40A C31A 44.9(6) 6_565 6_565
C21C C40A C31A 138.0(10) . 6_565
C15C C41A C16C 153(7) 6_565 6_565
C15C C41A C42A 156(6) 6_565 .
C16C C41A C42A 42.5(12) 6_565 .
C15C C41A C10C 78(6) 6_565 .
C16C C41A C10C 84.1(18) 6_565 .
C42A C41A C10C 124.8(16) . .
C15C C41A C45A 49(5) 6_565 .
C16C C41A C45A 134(2) 6_565 .
C42A C41A C45A 106.6(14) . .
C10C C41A C45A 124.7(18) . .
C15C C41A C26A 40(5) 6_565 6_565
C16C C41A C26A 120(2) 6_565 6_565
C42A C41A C26A 162.2(16) . 6_565
C10C C41A C26A 38.6(11) . 6_565
C45A C41A C26A 87.4(14) . 6_565
C15C C41A C14C 53(5) 6_565 6_565
C16C C41A C14C 132(2) 6_565 6_565
C42A C41A C14C 103.1(15) . 6_565
C10C C41A C14C 128.1(17) . 6_565
C45A C41A C14C 3.5(12) . 6_565
C26A C41A C14C 90.8(12) 6_565 6_565
C16C C42A C24A 97.1(18) 6_565 6_565
C16C C42A C41A 53.1(16) 6_565 .
C24A C42A C41A 130.6(17) 6_565 .
C16C C42A C43A 131.4(19) 6_565 .
C24A C42A C43A 61.4(15) 6_565 .
C41A C42A C43A 106.4(12) . .
C16C C42A C18A 66.2(14) 6_565 .
C24A C42A C18A 52.1(12) 6_565 .
C41A C42A C18A 119.3(15) . .
C43A C42A C18A 113.2(15) . .
C16C C42A C15C 57.5(17) 6_565 6_565
C24A C42A C15C 129.2(17) 6_565 6_565
C41A C42A C15C 5.5(15) . 6_565
C43A C42A C15C 101.0(14) . 6_565
C18A C42A C15C 123.5(16) . 6_565
C16C C42A C23A 123.2(18) 6_565 6_565
C24A C42A C23A 49.3(12) 6_565 6_565
C41A C42A C23A 110.1(12) . 6_565
C43A C42A C23A 12.9(10) . 6_565
C18A C42A C23A 101.4(12) . 6_565
C15C C42A C23A 105.1(13) 6_565 6_565
C23A C43A C24A 97(3) 6_565 6_565
C23A C43A C44A 88(3) 6_565 .
C24A C43A C44A 138.8(18) 6_565 .
C23A C43A C42A 140(3) 6_565 .
C24A C43A C42A 43.8(10) 6_565 .
C44A C43A C42A 113.7(15) . .
C23A C43A C13C 69(2) 6_565 6_565
C24A C43A C13C 134.3(18) 6_565 6_565
C44A C43A C13C 19.9(15) . 6_565
C42A C43A C13C 126.4(17) . 6_565
C23A C43A C22A 23(2) 6_565 .
C24A C43A C22A 86.3(13) 6_565 .
C44A C43A C22A 109.6(15) . .
C42A C43A C22A 129.6(14) . .
C13C C43A C22A 90.8(14) 6_565 .
C13C C44A C14C 116(4) 6_565 6_565
C13C C44A C43A 104(4) 6_565 .
C14C C44A C43A 118.9(17) 6_565 .
C13C C44A C23A 77(4) 6_565 6_565
C14C C44A C23A 139(2) 6_565 6_565
C43A C44A C23A 27.7(11) . 6_565
C13C C44A C45A 122(4) 6_565 .
C14C C44A C45A 14.2(12) 6_565 .
C43A C44A C45A 104.8(13) . .
C23A C44A C45A 124.9(17) 6_565 .
C13C C44A C12C 21(3) 6_565 .
C14C C44A C12C 108.8(15) 6_565 .
C43A C44A C12C 122.4(17) . .
C23A C44A C12C 94.7(15) 6_565 .
C45A C44A C12C 119.3(14) . .
C14C C45A C15C 177(7) 6_565 6_565
C14C C45A C58A 66(5) 6_565 .
C15C C45A C58A 116(2) 6_565 .
C14C C45A C41A 163(5) 6_565 .
C15C C45A C41A 15.2(15) 6_565 .
C58A C45A C41A 130.0(19) . .
C14C C45A C44A 56(5) 6_565 .
C15C C45A C44A 122.8(18) 6_565 .
C58A C45A C44A 117.4(15) . .
C41A C45A C44A 107.7(13) . .
C14C C45A C55A 49(5) 6_565 6_565
C15C C45A C55A 133(2) 6_565 6_565
C58A C45A C55A 17.8(10) . 6_565
C41A C45A C55A 147.7(16) . 6_565
C44A C45A C55A 102.2(12) . 6_565
C14C C45A C13C 52(5) 6_565 6_565
C15C C45A C13C 127.8(19) 6_565 6_565
C58A C45A C13C 106.1(14) . 6_565
C41A C45A C13C 113.7(14) . 6_565
C44A C45A C13C 14.7(12) . 6_565
C55A C45A C13C 92.9(11) 6_565 6_565
C16A C46A C17A 148(5) 6_565 6_565
C16A C46A C5C 90(3) 6_565 .
C17A C46A C5C 117(2) 6_565 .
C16A C46A C20A 75(3) 6_565 6_565
C17A C46A C20A 130(2) 6_565 6_565
C5C C46A C20A 15.2(12) . 6_565
C16A C46A C50A 147(4) 6_565 .
C17A C46A C50A 17.8(16) 6_565 .
C5C C46A C50A 122.5(15) . .
C20A C46A C50A 137.5(17) 6_565 .
C16A C46A C47A 47(4) 6_565 .
C17A C46A C47A 117.5(19) 6_565 .
C5C C46A C47A 122.3(13) . .
C20A C46A C47A 111.8(14) 6_565 .
C50A C46A C47A 105.3(11) . .
C16A C46A C3C 37(4) 6_565 6_565
C17A C46A C3C 131(2) 6_565 6_565
C5C C46A C3C 108.5(12) . 6_565
C20A C46A C3C 97.7(13) 6_565 6_565
C50A C46A C3C 118.3(13) . 6_565
C47A C46A C3C 14.0(8) . 6_565
C16A C46A C18A 154(4) 6_565 6_565
C17A C46A C18A 46.6(14) 6_565 6_565
C5C C46A C18A 70.7(11) . 6_565
C20A C46A C18A 83.9(13) 6_565 6_565
C50A C46A C18A 55.6(10) . 6_565
C47A C46A C18A 159.0(13) . 6_565
C3C C46A C18A 165.6(16) 6_565 6_565
C3C C47A C15A 102(4) 6_565 6_565
C3C C47A C16A 97(4) 6_565 6_565
C15A C47A C16A 155(2) 6_565 6_565
C3C C47A C4A 12(4) 6_565 .
C15A C47A C4A 91.1(16) 6_565 .
C16A C47A C4A 106.5(15) 6_565 .
C3C C47A C48A 136(5) 6_565 .
C15A C47A C48A 33.9(10) 6_565 .
C16A C47A C48A 124.1(16) 6_565 .
C4A C47A C48A 124.4(18) . .
C3C C47A C46A 110(4) 6_565 .
C15A C47A C46A 139.1(17) 6_565 .
C16A C47A C46A 16.4(12) 6_565 .
C4A C47A C46A 117.5(12) . .
C48A C47A C46A 108.7(12) . .
C3C C47A C2A 12(4) 6_565 6_565
C15A C47A C2A 93.7(14) 6_565 6_565
C16A C47A C2A 102.5(13) 6_565 6_565
C4A C47A C2A 5.4(10) . 6_565
C48A C47A C2A 126.2(15) . 6_565
C46A C47A C2A 112.8(10) . 6_565
C14A C48A C15A 154(4) 6_565 6_565
C14A C48A C6C 85(2) 6_565 .
C15A C48A C6C 70(2) 6_565 .
C14A C48A C49A 35.8(19) 6_565 .
C15A C48A C49A 157(2) 6_565 .
C6C C48A C49A 117.9(15) . .
C14A C48A C47A 141(3) 6_565 .
C15A C48A C47A 56.8(19) 6_565 .
C6C C48A C47A 124.0(17) . .
C49A C48A C47A 106.2(12) . .
C14A C48A C3C 149(3) 6_565 6_565
C15A C48A C3C 47.0(16) 6_565 6_565
C6C C48A C3C 114.2(15) . 6_565
C49A C48A C3C 115.0(12) . 6_565
C47A C48A C3C 9.9(10) . 6_565
C14A C48A C11A 116(2) 6_565 6_565
C15A C48A C11A 38.9(16) 6_565 6_565
C6C C48A C11A 31.2(10) . 6_565
C49A C48A C11A 145.5(14) . 6_565
C47A C48A C11A 94.3(12) . 6_565
C3C C48A C11A 84.4(9) 6_565 6_565
C14A C48A C13A 40.4(18) 6_565 6_565
C15A C48A C13A 114(2) 6_565 6_565
C6C C48A C13A 44.9(10) . 6_565
C49A C48A C13A 74.2(11) . 6_565
C47A C48A C13A 155.9(15) . 6_565
C3C C48A C13A 150.5(12) 6_565 6_565
C11A C48A C13A 75.9(9) 6_565 6_565
C14A C48A C11C 46(2) 6_565 6_565
C15A C48A C11C 147(2) 6_565 6_565
C6C C48A C11C 124.6(14) . 6_565
C49A C48A C11C 11.2(10) . 6_565
C47A C48A C11C 95.4(12) . 6_565
C3C C48A C11C 103.9(12) 6_565 6_565
C11A C48A C11C 147.7(12) 6_565 6_565
C13A C48A C11C 82.9(11) 6_565 6_565
C11C C49A C14A 164(5) 6_565 6_565
C11C C49A C50A 29(3) 6_565 .
C14A C49A C50A 141(2) 6_565 .
C11C C49A C48A 142(4) 6_565 .
C14A C49A C48A 29.1(14) 6_565 .
C50A C49A C48A 113.4(13) . .
C11C C49A C27A 87(3) 6_565 .
C14A C49A C27A 94.2(18) 6_565 .
C50A C49A C27A 114.2(16) . .
C48A C49A C27A 121.5(15) . .
C11C C49A C10C 45(3) 6_565 6_565
C14A C49A C10C 135(2) 6_565 6_565
C50A C49A C10C 72.5(13) . 6_565
C48A C49A C10C 154.7(17) . 6_565
C27A C49A C10C 42.6(9) . 6_565
C11C C49A C17A 44(3) 6_565 6_565
C14A C49A C17A 128(2) 6_565 6_565
C50A C49A C17A 16.0(10) . 6_565
C48A C49A C17A 99.6(12) . 6_565
C27A C49A C17A 130.2(15) . 6_565
C10C C49A C17A 88.4(12) 6_565 6_565
C17A C50A C11C 141(4) 6_565 6_565
C17A C50A C49A 125(3) 6_565 .
C11C C50A C49A 18.3(19) 6_565 .
C17A C50A C16C 115(3) 6_565 .
C11C C50A C16C 104(2) 6_565 .
C49A C50A C16C 120.1(16) . .
C17A C50A C46A 30(3) 6_565 .
C11C C50A C46A 124(2) 6_565 .
C49A C50A C46A 106.0(13) . .
C16C C50A C46A 122.8(17) . .
C17A C50A C18A 59(3) 6_565 6_565
C11C C50A C18A 160(3) 6_565 6_565
C49A C50A C18A 172.9(18) . 6_565
C16C C50A C18A 56.1(11) . 6_565
C46A C50A C18A 74.1(12) . 6_565
C17A C50A C16A 33(3) 6_565 6_565
C11C C50A C16A 117(2) 6_565 6_565
C49A C50A C16A 99.0(13) . 6_565
C16C C50A C16A 130.4(16) . 6_565
C46A C50A C16A 7.7(10) . 6_565
C18A C50A C16A 81.4(11) 6_565 6_565
C17A C50A C10C 171(4) 6_565 6_565
C11C C50A C10C 45.2(19) 6_565 6_565
C49A C50A C10C 62.6(11) . 6_565
C16C C50A C10C 59.1(11) . 6_565
C46A C50A C10C 157.7(14) . 6_565
C18A C50A C10C 114.7(13) 6_565 6_565
C16A C50A C10C 155.4(14) 6_565 6_565
C59A C51A C60A 90.6(17) 6_565 6_565
C59A C51A C58A 75.1(16) 6_565 6_565
C60A C51A C58A 137.3(16) 6_565 6_565
C59A C51A C55A 104.0(19) 6_565 .
C60A C51A C55A 139.8(17) 6_565 .
C58A C51A C55A 29.0(11) 6_565 .
C59A C51A C52A 126.5(18) 6_565 .
C60A C51A C52A 35.9(11) 6_565 .
C58A C51A C52A 136.3(14) 6_565 .
C55A C51A C52A 117.0(13) . .
C59A C51A C30A 12.3(17) 6_565 .
C60A C51A C30A 81.7(13) 6_565 .
C58A C51A C30A 87.4(13) 6_565 .
C55A C51A C30A 116.2(13) . .
C52A C51A C30A 117.4(11) . .
C59A C51A C57A 127.2(19) 6_565 6_565
C60A C51A C57A 108.0(15) 6_565 6_565
C58A C51A C57A 57.5(10) 6_565 6_565
C55A C51A C57A 34.5(10) . 6_565
C52A C51A C57A 82.7(11) . 6_565
C30A C51A C57A 138.2(13) . 6_565
C59A C51A C56A 142.3(18) 6_565 6_565
C60A C51A C56A 61.3(12) 6_565 6_565
C58A C51A C56A 107.6(13) 6_565 6_565
C55A C51A C56A 86.4(12) . 6_565
C52A C51A C56A 30.6(7) . 6_565
C30A C51A C56A 139.1(12) . 6_565
C57A C51A C56A 52.1(8) 6_565 6_565
C56A C52A C60A 125(3) 6_565 6_565
C56A C52A C35A 130(3) 6_565 .
C60A C52A C35A 67.7(17) 6_565 .
C56A C52A C51A 88.8(18) 6_565 .
C60A C52A C51A 53.2(17) 6_565 .
C35A C52A C51A 120.9(12) . .
C56A C52A C53A 15.2(15) 6_565 .
C60A C52A C53A 137(2) 6_565 .
C35A C52A C53A 121.2(16) . .
C51A C52A C53A 103.7(10) . .
C56A C52A C39A 132(2) 6_565 6_565
C60A C52A C39A 49.4(16) 6_565 6_565
C35A C52A C39A 19.0(9) . 6_565
C51A C52A C39A 102.5(10) . 6_565
C53A C52A C39A 128.7(14) . 6_565
C56A C52A C22C 43.0(15) 6_565 6_565
C60A C52A C22C 136(2) 6_565 6_565
C35A C52A C22C 92.0(13) . 6_565
C51A C52A C22C 130.1(10) . 6_565
C53A C52A C22C 30.0(7) . 6_565
C39A C52A C22C 102.9(11) 6_565 6_565
C56A C52A C57A 36.4(14) 6_565 6_565
C60A C52A C57A 94.9(18) 6_565 6_565
C35A C52A C57A 143.2(15) . 6_565
C51A C52A C57A 52.5(8) . 6_565
C53A C52A C57A 51.4(8) . 6_565
C39A C52A C57A 129.8(11) 6_565 6_565
C22C C52A C57A 78.4(7) 6_565 6_565
C56A C53A C22C 117(3) 6_565 6_565
C56A C53A C54A 87(2) 6_565 .
C22C C53A C54A 139.0(17) 6_565 .
C56A C53A C22C 133(3) 6_565 .
C22C C53A C22C 19.4(11) 6_565 .
C54A C53A C22C 121.9(12) . .
C56A C53A C52A 18.5(17) 6_565 .
C22C C53A C52A 102.6(16) 6_565 .
C54A C53A C52A 105.0(11) . .
C22C C53A C52A 121.1(13) . .
C56A C53A C57A 64.1(19) 6_565 6_565
C22C C53A C57A 149.9(19) 6_565 6_565
C54A C53A C57A 22.5(10) . 6_565
C22C C53A C57A 138.8(15) . 6_565
C52A C53A C57A 82.5(11) . 6_565
C56A C53A C53A 154(2) 6_565 6_565
C22C C53A C53A 53.6(12) 6_565 6_565
C54A C53A C53A 90.2(7) . 6_565
C22C C53A C53A 34.2(7) . 6_565
C52A C53A C53A 152.2(9) . 6_565
C57A C53A C53A 111.0(9) 6_565 6_565
C57A C54A C20C 133(3) 6_565 .
C57A C54A C53A 93(3) 6_565 .
C20C C54A C53A 125.2(12) . .
C57A C54A C55A 18(2) 6_565 .
C20C C54A C55A 120.4(12) . .
C53A C54A C55A 110.2(11) . .
C57A C54A C56A 67(2) 6_565 6_565
C20C C54A C56A 145.1(16) . 6_565
C53A C54A C56A 26.3(9) . 6_565
C55A C54A C56A 84.3(11) . 6_565
C57A C54A C54A 158(3) 6_565 6_565
C20C C54A C54A 36.1(8) . 6_565
C53A C54A C54A 89.8(7) . 6_565
C55A C54A C54A 154.8(9) . 6_565
C56A C54A C54A 113.4(8) 6_565 6_565
C57A C54A C58A 18(2) 6_565 6_565
C20C C54A C58A 114.9(12) . 6_565
C53A C54A C58A 109.5(11) . 6_565
C55A C54A C58A 13.1(8) . 6_565
C56A C54A C58A 83.3(11) 6_565 6_565
C54A C54A C58A 145.2(7) 6_565 6_565
C58A C55A C57A 131(3) 6_565 6_565
C58A C55A C51A 75(2) 6_565 .
C57A C55A C51A 91(2) 6_565 .
C58A C55A C54A 136(3) 6_565 .
C57A C55A C54A 12.2(16) 6_565 .
C51A C55A C54A 103.4(13) . .
C58A C55A C14C 48(2) 6_565 .
C57A C55A C14C 129(2) 6_565 .
C51A C55A C14C 121.8(15) . .
C54A C55A C14C 121.6(12) . .
C58A C55A C45A 37(2) 6_565 6_565
C57A C55A C45A 134(2) 6_565 6_565
C51A C55A C45A 110.8(14) . 6_565
C54A C55A C45A 128.9(13) . 6_565
C14C C55A C45A 11.0(11) . 6_565
C58A C55A C59A 43(2) 6_565 6_565
C57A C55A C59A 114(2) 6_565 6_565
C51A C55A C59A 31.6(10) . 6_565
C54A C55A C59A 126.1(14) . 6_565
C14C C55A C59A 90.3(13) . 6_565
C45A C55A C59A 79.2(12) 6_565 6_565
C58A C55A C56A 115(3) 6_565 6_565
C57A C55A C56A 38.1(16) 6_565 6_565
C51A C55A C56A 53.8(10) . 6_565
C54A C55A C56A 49.7(8) . 6_565
C14C C55A C56A 150.5(14) . 6_565
C45A C55A C56A 145.5(13) 6_565 6_565
C59A C55A C56A 80.5(10) 6_565 6_565
C53A C56A C52A 146(3) 6_565 6_565
C53A C56A C22C 37.8(19) 6_565 .
C52A C56A C22C 114(2) 6_565 .
C53A C56A C57A 90.0(19) 6_565 .
C52A C56A C57A 123(2) 6_565 .
C22C C56A C57A 120.7(10) . .
C53A C56A C60A 163(3) 6_565 .
C52A C56A C60A 27.7(14) 6_565 .
C22C C56A C60A 125.9(12) . .
C57A C56A C60A 100.9(12) . .
C53A C56A C54A 67.0(19) 6_565 6_565
C52A C56A C54A 146(2) 6_565 6_565
C22C C56A C54A 98.8(11) . 6_565
C57A C56A C54A 23.0(8) . 6_565
C60A C56A C54A 122.9(13) . 6_565
C53A C56A C51A 152(2) 6_565 6_565
C52A C56A C51A 60.5(15) 6_565 6_565
C22C C56A C51A 165.3(13) . 6_565
C57A C56A C51A 62.8(9) . 6_565
C60A C56A C51A 42.6(8) . 6_565
C54A C56A C51A 85.8(10) 6_565 6_565
C53A C56A C35A 127(2) 6_565 6_565
C52A C56A C35A 28.9(16) 6_565 6_565
C22C C56A C35A 89.2(9) . 6_565
C57A C56A C35A 137.2(13) . 6_565
C60A C56A C35A 38.7(8) . 6_565
C54A C56A C35A 154.2(13) 6_565 6_565
C51A C56A C35A 81.0(8) 6_565 6_565
C53A C56A C22C 32(2) 6_565 6_565
C52A C56A C22C 122.4(19) 6_565 6_565
C22C C56A C22C 9.4(5) . 6_565
C57A C56A C22C 111.4(9) . 6_565
C60A C56A C22C 131.6(11) . 6_565
C54A C56A C22C 89.7(10) 6_565 6_565
C51A C56A C22C 163.4(11) 6_565 6_565
C35A C56A C22C 96.7(8) 6_565 6_565
C53A C56A C55A 113(2) 6_565 6_565
C52A C56A C55A 100.3(18) 6_565 6_565
C22C C56A C55A 143.5(10) . 6_565
C57A C56A C55A 23.2(8) . 6_565
C60A C56A C55A 80.0(10) . 6_565
C54A C56A C55A 46.1(7) 6_565 6_565
C51A C56A C55A 39.8(6) 6_565 6_565
C35A C56A C55A 118.4(10) 6_565 6_565
C22C C56A C55A 134.1(9) 6_565 6_565
C54A C57A C55A 149(4) 6_565 6_565
C54A C57A C58A 154(3) 6_565 .
C55A C57A C58A 20.3(15) 6_565 .
C54A C57A C56A 90(2) 6_565 .
C55A C57A C56A 119(2) 6_565 .
C58A C57A C56A 113.0(13) . .
C54A C57A C20C 31(2) 6_565 .
C55A C57A C20C 126(2) 6_565 .
C58A C57A C20C 123.7(15) . .
C56A C57A C20C 115.0(10) . .
C54A C57A C51A 155(3) 6_565 6_565
C55A C57A C51A 54.0(15) 6_565 6_565
C58A C57A C51A 50.0(10) . 6_565
C56A C57A C51A 65.1(11) . 6_565
C20C C57A C51A 165.9(15) . 6_565
C54A C57A C53A 65(2) 6_565 6_565
C55A C57A C53A 143(2) 6_565 6_565
C58A C57A C53A 138.4(15) . 6_565
C56A C57A C53A 25.8(8) . 6_565
C20C C57A C53A 90.9(11) . 6_565
C51A C57A C53A 90.7(13) 6_565 6_565
C54A C57A C52A 111(2) 6_565 6_565
C55A C57A C52A 98.6(19) 6_565 6_565
C58A C57A C52A 93.1(11) . 6_565
C56A C57A C52A 20.3(8) . 6_565
C20C C57A C52A 134.2(10) . 6_565
C51A C57A C52A 44.8(8) 6_565 6_565
C53A C57A C52A 46.1(8) 6_565 6_565
C55A C58A C14C 108(3) 6_565 6_565
C55A C58A C45A 125(3) 6_565 .
C14C C58A C45A 17.4(13) 6_565 .
C55A C58A C51A 76(2) 6_565 6_565
C14C C58A C51A 171.1(19) 6_565 6_565
C45A C58A C51A 156.2(19) . 6_565
C55A C58A C59A 118(3) 6_565 .
C14C C58A C59A 132.1(17) 6_565 .
C45A C58A C59A 114.8(17) . .
C51A C58A C59A 42.1(10) 6_565 .
C55A C58A C57A 29(2) 6_565 .
C14C C58A C57A 115.2(17) 6_565 .
C45A C58A C57A 131.0(18) . .
C51A C58A C57A 72.5(12) 6_565 .
C59A C58A C57A 111.1(13) . .
C55A C58A C30A 127(3) 6_565 6_565
C14C C58A C30A 122.9(14) 6_565 6_565
C45A C58A C30A 105.6(13) . 6_565
C51A C58A C30A 51.3(11) 6_565 6_565
C59A C58A C30A 9.2(11) . 6_565
C57A C58A C30A 119.6(12) . 6_565
C55A C58A C54A 31(2) 6_565 6_565
C14C C58A C54A 107.8(15) 6_565 6_565
C45A C58A C54A 123.3(16) . 6_565
C51A C58A C54A 80.1(11) 6_565 6_565
C59A C58A C54A 117.9(12) . 6_565
C57A C58A C54A 7.7(11) . 6_565
C30A C58A C54A 126.1(12) 6_565 6_565
C30A C59A C51A 148(4) 6_565 6_565
C30A C59A C58A 149(4) 6_565 .
C51A C59A C58A 62.7(15) 6_565 .
C30A C59A C60A 105(3) 6_565 .
C51A C59A C60A 49.2(14) 6_565 .
C58A C59A C60A 102.2(12) . .
C30A C59A C9C 31(3) 6_565 .
C51A C59A C9C 172(2) 6_565 .
C58A C59A C9C 119.1(17) . .
C60A C59A C9C 123.7(16) . .
C30A C59A C26A 55(3) 6_565 6_565
C51A C59A C26A 157(2) 6_565 6_565
C58A C59A C26A 94.3(14) . 6_565
C60A C59A C26A 148.5(17) . 6_565
C9C C59A C26A 27.5(9) . 6_565
C30A C59A C55A 167(4) 6_565 6_565
C51A C59A C55A 44.4(13) 6_565 6_565
C58A C59A C55A 18.5(9) . 6_565
C60A C59A C55A 87.2(12) . 6_565
C9C C59A C55A 137.5(17) . 6_565
C26A C59A C55A 112.5(15) 6_565 6_565
C30A C59A C29A 38(3) 6_565 6_565
C51A C59A C29A 118(2) 6_565 6_565
C58A C59A C29A 152.8(16) . 6_565
C60A C59A C29A 69.7(11) . 6_565
C9C C59A C29A 55.8(11) . 6_565
C26A C59A C29A 83.4(11) 6_565 6_565
C55A C59A C29A 152.0(14) 6_565 6_565
C52A C60A C35A 68.0(17) 6_565 6_565
C52A C60A C51A 91(2) 6_565 6_565
C35A C60A C51A 159(2) 6_565 6_565
C52A C60A C39A 103(2) 6_565 .
C35A C60A C39A 35.0(10) 6_565 .
C51A C60A C39A 165.6(19) 6_565 .
C52A C60A C56A 27.6(14) 6_565 .
C35A C60A C56A 84.7(14) 6_565 .
C51A C60A C56A 76.1(14) 6_565 .
C39A C60A C56A 113.9(12) . .
C52A C60A C59A 131(2) 6_565 .
C35A C60A C59A 160.9(19) 6_565 .
C51A C60A C59A 40.2(10) 6_565 .
C39A C60A C59A 126.0(16) . .
C56A C60A C59A 112.2(13) . .
C52A C60A C31A 129(2) 6_565 6_565
C35A C60A C31A 61.7(14) 6_565 6_565
C51A C60A C31A 139.2(15) 6_565 6_565
C39A C60A C31A 29.1(9) . 6_565
C56A C60A C31A 142.8(13) . 6_565
C59A C60A C31A 99.5(13) . 6_565
C52A C60A C30A 149(2) 6_565 6_565
C35A C60A C30A 142.2(18) 6_565 6_565
C51A C60A C30A 58.6(12) 6_565 6_565
C39A C60A C30A 108.3(13) . 6_565
C56A C60A C30A 131.6(13) . 6_565
C59A C60A C30A 19.5(10) . 6_565
C31A C60A C30A 80.6(10) 6_565 6_565
C52A C60A C29A 165(2) 6_565 6_565
C35A C60A C29A 98.2(15) 6_565 6_565
C51A C60A C29A 102.7(13) 6_565 6_565
C39A C60A C29A 64.5(10) . 6_565
C56A C60A C29A 162.5(14) . 6_565
C59A C60A C29A 63.0(10) . 6_565
C31A C60A C29A 36.5(7) 6_565 6_565
C30A C60A C29A 44.1(7) 6_565 6_565
C11A C1C C2C 121(3) 6_565 6_565
C11A C1C C6A 172(4) 6_565 .
C2C C1C C6A 66.4(13) 6_565 .
C11A C1C C6C 39(2) 6_565 .
C2C C1C C6C 152(2) 6_565 .
C6A C1C C6C 133.2(18) . .
C11A C1C C12A 77(2) 6_565 6_565
C2C C1C C12A 160(2) 6_565 6_565
C6A C1C C12A 95.6(14) . 6_565
C6C C1C C12A 39.9(9) . 6_565
C11A C1C C5A 77(2) 6_565 .
C2C C1C C5A 44.4(10) 6_565 .
C6A C1C C5A 109.4(11) . .
C6C C1C C5A 109.0(17) . .
C12A C1C C5A 147.4(19) 6_565 .
C11A C1C C15A 20(3) 6_565 6_565
C2C C1C C15A 107.3(17) 6_565 6_565
C6A C1C C15A 158.9(18) . 6_565
C6C C1C C15A 46.2(11) . 6_565
C12A C1C C15A 85.9(13) 6_565 6_565
C5A C1C C15A 63.2(10) . 6_565
C11A C1C C10A 167(3) 6_565 6_565
C2C C1C C10A 47.1(11) 6_565 6_565
C6A C1C C10A 19.3(6) . 6_565
C6C C1C C10A 149.5(16) . 6_565
C12A C1C C10A 114.5(13) 6_565 6_565
C5A C1C C10A 90.3(8) . 6_565
C15A C1C C10A 148.1(12) 6_565 6_565
C1C C2C C5A 93.8(16) 6_565 6_565
C1C C2C C6A 65.7(14) 6_565 6_565
C5A C2C C6A 154.7(14) 6_565 6_565
C1C C2C C10A 98.5(15) 6_565 .
C5A C2C C10A 159.5(13) 6_565 .
C6A C2C C10A 32.8(9) 6_565 .
C1C C2C C11A 19.0(13) 6_565 .
C5A C2C C11A 75.2(9) 6_565 .
C6A C2C C11A 84.7(10) 6_565 .
C10A C2C C11A 117.4(9) . .
C1C C2C C1A 137.8(17) 6_565 .
C5A C2C C1A 47.3(8) 6_565 .
C6A C2C C1A 143.4(11) 6_565 .
C10A C2C C1A 115.2(7) . .
C11A C2C C1A 120.9(7) . .
C1C C2C C10A 116.1(15) 6_565 6_565
C5A C2C C10A 141.9(13) 6_565 6_565
C6A C2C C10A 51.1(7) 6_565 6_565
C10A C2C C10A 19.2(7) . 6_565
C11A C2C C10A 134.4(9) . 6_565
C1A C2C C10A 96.0(7) . 6_565
C1C C2C C2C 151.4(13) 6_565 6_565
C5A C2C C2C 99.6(8) 6_565 6_565
C6A C2C C2C 93.5(9) 6_565 6_565
C10A C2C C2C 62.6(6) . 6_565
C11A C2C C2C 158.2(9) . 6_565
C1A C2C C2C 52.7(3) . 6_565
C10A C2C C2C 43.4(6) 6_565 6_565
C47A C3C C4A 162(5) 6_565 6_565
C47A C3C C16A 64(4) 6_565 .
C4A C3C C16A 130(2) 6_565 .
C47A C3C C15A 60(4) 6_565 .
C4A C3C C15A 103.6(19) 6_565 .
C16A C3C C15A 122.0(14) . .
C47A C3C C2A 165(6) 6_565 .
C4A C3C C2A 7.9(15) 6_565 .
C16A C3C C2A 122.2(16) . .
C15A C3C C2A 109.2(11) . .
C47A C3C C46A 56(4) 6_565 6_565
C4A C3C C46A 135(2) 6_565 6_565
C16A C3C C46A 12.2(12) . 6_565
C15A C3C C46A 111.4(13) . 6_565
C2A C3C C46A 127.0(15) . 6_565
C47A C3C C48A 34(4) 6_565 6_565
C4A C3C C48A 128(2) 6_565 6_565
C16A C3C C48A 96.8(12) . 6_565
C15A C3C C48A 25.5(9) . 6_565
C2A C3C C48A 133.1(12) . 6_565
C46A C3C C48A 86.8(10) 6_565 6_565
C47A C3C C5A 124(4) 6_565 6_565
C4A C3C C5A 38.6(14) 6_565 6_565
C16A C3C C5A 156.9(16) . 6_565
C15A C3C C5A 65.1(8) . 6_565
C2A C3C C5A 44.3(6) . 6_565
C46A C3C C5A 150.5(15) 6_565 6_565
C48A C3C C5A 89.8(10) 6_565 6_565
C20A C4C C20A 138(2) 6_565 .
C20A C4C C5C 125.3(16) 6_565 6_565
C20A C4C C5C 13.9(16) . 6_565
C20A C4C C5C 13.9(16) 6_565 .
C20A C4C C5C 125.3(16) . .
C5C C4C C5C 112(2) 6_565 .
C20A C4C C3A 108.5(13) 6_565 .
C20A C4C C3A 108.5(13) . .
C5C C4C C3A 115.3(9) 6_565 .
C5C C4C C3A 115.3(9) . .
C20A C5C C19A 141(8) 6_565 6_565
C20A C5C C46A 87(6) 6_565 .
C19A C5C C46A 108(2) 6_565 .
C20A C5C C16A 69(6) 6_565 6_565
C19A C5C C16A 125(3) 6_565 6_565
C46A C5C C16A 18.4(10) . 6_565
C20A C5C C25A 154(7) 6_565 .
C19A C5C C25A 16.4(19) 6_565 .
C46A C5C C25A 110.7(16) . .
C16A C5C C25A 129.0(19) 6_565 .
C20A C5C C4C 54(6) 6_565 .
C19A C5C C4C 128(3) 6_565 .
C46A C5C C4C 123.4(13) . .
C16A C5C C4C 106.9(13) 6_565 .
C25A C5C C4C 122(2) . .
C20A C5C C18A 139(8) 6_565 6_565
C19A C5C C18A 43.1(14) 6_565 6_565
C46A C5C C18A 65.3(13) . 6_565
C16A C5C C18A 82.9(15) 6_565 6_565
C25A C5C C18A 46.9(11) . 6_565
C4C C5C C18A 167.2(19) . 6_565
C20A C5C C17A 109(7) 6_565 6_565
C19A C5C C17A 82.9(18) 6_565 6_565
C46A C5C C17A 25.4(9) . 6_565
C16A C5C C17A 43.3(10) 6_565 6_565
C25A C5C C17A 85.7(13) . 6_565
C4C C5C C17A 147.9(14) . 6_565
C18A C5C C17A 39.9(8) 6_565 6_565
C12A C6C C11A 94(2) 6_565 6_565
C12A C6C C1C 75.4(18) 6_565 .
C11A C6C C1C 19.9(13) 6_565 .
C12A C6C C15A 161(2) 6_565 6_565
C11A C6C C15A 69.0(13) 6_565 6_565
C1C C6C C15A 86.3(15) . 6_565
C12A C6C C48A 161(2) 6_565 .
C11A C6C C48A 103.4(17) 6_565 .
C1C C6C C48A 120.4(17) . .
C15A C6C C48A 34.5(9) 6_565 .
C12A C6C C13A 71.3(13) 6_565 6_565
C11A C6C C13A 164(2) 6_565 6_565
C1C C6C C13A 144.1(17) . 6_565
C15A C6C C13A 124.7(18) 6_565 6_565
C48A C6C C13A 90.7(16) . 6_565
C12A C6C C14A 131.9(19) 6_565 6_565
C11A C6C C14A 133.1(18) 6_565 6_565
C1C C6C C14A 148.0(17) . 6_565
C15A C6C C14A 64.2(11) 6_565 6_565
C48A C6C C14A 29.9(10) . 6_565
C13A C6C C14A 60.8(11) 6_565 6_565
C12A C6C C17C 40.5(12) 6_565 .
C11A C6C C17C 132.7(19) 6_565 .
C1C C6C C17C 113.0(17) . .
C15A C6C C17C 152.2(17) 6_565 .
C48A C6C C17C 121.0(17) . .
C13A C6C C17C 31.6(9) 6_565 .
C14A C6C C17C 91.5(13) 6_565 .
C18C C7C C7A 124(3) 6_565 6_565
C18C C7C C12A 104(2) 6_565 .
C7A C7C C12A 128.4(18) 6_565 .
C18C C7C C9A 134(2) 6_565 .
C7A C7C C9A 10.3(14) 6_565 .
C12A C7C C9A 118.5(9) . .
C18C C7C C37A 18.2(19) 6_565 .
C7A C7C C37A 106.2(16) 6_565 .
C12A C7C C37A 119.9(8) . .
C9A C7C C37A 116.3(8) . .
C18C C7C C17C 64.5(19) 6_565 6_565
C7A C7C C17C 159(2) 6_565 6_565
C12A C7C C17C 39.6(7) . 6_565
C9A C7C C17C 152.9(12) . 6_565
C37A C7C C17C 80.4(8) . 6_565
C18C C7C C6A 163(3) 6_565 6_565
C7A C7C C6A 48.6(14) 6_565 6_565
C12A C7C C6A 79.8(9) . 6_565
C9A C7C C6A 38.6(7) . 6_565
C37A C7C C6A 148.4(11) . 6_565
C17C C7C C6A 116.8(10) 6_565 6_565
C18C C7C C32A 19.6(19) 6_565 6_565
C7A C7C C32A 104.8(17) 6_565 6_565
C12A C7C C32A 121.4(9) . 6_565
C9A C7C C32A 114.9(9) . 6_565
C37A C7C C32A 1.5(7) . 6_565
C17C C7C C32A 81.9(10) 6_565 6_565
C6A C7C C32A 147.4(11) 6_565 6_565
C28A C8C C29A 156(7) 6_565 6_565
C28A C8C C9C 116(4) 6_565 .
C29A C8C C9C 76.5(15) 6_565 .
C28A C8C C27A 70(4) 6_565 6_565
C29A C8C C27A 124.6(18) 6_565 6_565
C9C C8C C27A 48.2(11) . 6_565
C28A C8C C13A 30(4) 6_565 .
C29A C8C C13A 158.1(16) 6_565 .
C9C C8C C13A 122.5(18) . .
C27A C8C C13A 75.8(12) 6_565 .
C28A C8C C38A 125(5) 6_565 .
C29A C8C C38A 46.9(11) 6_565 .
C9C C8C C38A 118.6(16) . .
C27A C8C C38A 161(2) 6_565 .
C13A C8C C38A 111.3(11) . .
C28A C8C C17C 53(4) 6_565 6_565
C29A C8C C17C 125.6(17) 6_565 6_565
C9C C8C C17C 149(2) . 6_565
C27A C8C C17C 107.5(14) 6_565 6_565
C13A C8C C17C 32.6(8) . 6_565
C38A C8C C17C 78.7(11) . 6_565
C28A C8C C30A 147(4) 6_565 6_565
C29A C8C C30A 44.1(10) 6_565 6_565
C9C C8C C30A 32.7(10) . 6_565
C27A C8C C30A 81.0(12) 6_565 6_565
C13A C8C C30A 152.1(19) . 6_565
C38A C8C C30A 86.7(11) . 6_565
C17C C8C C30A 155.9(17) 6_565 6_565
C26A C9C C30A 98(2) 6_565 6_565
C26A C9C C27A 90(2) 6_565 6_565
C30A C9C C27A 171(2) 6_565 6_565
C26A C9C C8C 155(3) 6_565 .
C30A C9C C8C 103(2) 6_565 .
C27A C9C C8C 68.4(14) 6_565 .
C26A C9C C10C 37.8(17) 6_565 .
C30A C9C C10C 136(2) 6_565 .
C27A C9C C10C 52.0(12) 6_565 .
C8C C9C C10C 118.4(16) . .
C26A C9C C59A 85(2) 6_565 .
C30A C9C C59A 16.9(14) 6_565 .
C27A C9C C59A 164.3(19) 6_565 .
C8C C9C C59A 112.0(17) . .
C10C C9C C59A 120.9(16) . .
C26A C9C C29A 156(2) 6_565 6_565
C30A C9C C29A 58.6(13) 6_565 6_565
C27A C9C C29A 112.8(17) 6_565 6_565
C8C C9C C29A 44.5(11) . 6_565
C10C C9C C29A 161.1(15) . 6_565
C59A C9C C29A 70.3(13) . 6_565
C26A C9C C28A 144(2) 6_565 6_565
C30A C9C C28A 115.6(19) 6_565 6_565
C27A C9C C28A 55.7(11) 6_565 6_565
C8C C9C C28A 13.4(10) . 6_565
C10C C9C C28A 106.8(13) . 6_565
C59A C9C C28A 125.4(16) . 6_565
C29A C9C C28A 57.1(10) 6_565 6_565
C26A C10C C27A 76.7(16) 6_565 6_565
C26A C10C C15C 66.1(16) 6_565 6_565
C27A C10C C15C 137.9(19) 6_565 6_565
C26A C10C C41A 83.1(16) 6_565 .
C27A C10C C41A 151.4(17) 6_565 .
C15C C10C C41A 17.0(14) 6_565 .
C26A C10C C11C 146(2) 6_565 .
C27A C10C C11C 75.7(15) 6_565 .
C15C C10C C11C 128(2) 6_565 .
C41A C10C C11C 113.9(19) . .
C26A C10C C9C 27.8(12) 6_565 .
C27A C10C C9C 49.0(11) 6_565 .
C15C C10C C9C 91.8(16) 6_565 .
C41A C10C C9C 108.4(15) . .
C11C C10C C9C 121.1(16) . .
C26A C10C C16C 120.7(18) 6_565 6_565
C27A C10C C16C 141.9(14) 6_565 6_565
C15C C10C C16C 56.9(13) 6_565 6_565
C41A C10C C16C 40.7(11) . 6_565
C11C C10C C16C 73.6(15) . 6_565
C9C C10C C16C 139.0(14) . 6_565
C26A C10C C49A 131.4(17) 6_565 6_565
C27A C10C C49A 58.3(11) 6_565 6_565
C15C C10C C49A 140.9(17) 6_565 6_565
C41A C10C C49A 128.9(15) . 6_565
C11C C10C C49A 17.5(12) . 6_565
C9C C10C C49A 104.5(13) . 6_565
C16C C10C C49A 89.8(12) 6_565 6_565
C26A C10C C50A 153.0(17) 6_565 6_565
C27A C10C C50A 102.4(13) 6_565 6_565
C15C C10C C50A 102.0(16) 6_565 6_565
C41A C10C C50A 86.4(13) . 6_565
C11C C10C C50A 27.9(12) . 6_565
C9C C10C C50A 141.1(13) . 6_565
C16C C10C C50A 45.8(9) 6_565 6_565
C49A C10C C50A 44.9(8) 6_565 6_565
C49A C11C C50A 133(4) 6_565 6_565
C49A C11C C10C 118(4) 6_565 .
C50A C11C C10C 107(3) 6_565 .
C49A C11C C17A 119(4) 6_565 .
C50A C11C C17A 15.2(17) 6_565 .
C10C C11C C17A 122(2) . .
C49A C11C C14A 9(3) 6_565 .
C50A C11C C14A 128(3) 6_565 .
C10C C11C C14A 118.4(19) . .
C17A C11C C14A 115.3(17) . .
C49A C11C C27A 71(3) 6_565 6_565
C50A C11C C27A 150(3) 6_565 6_565
C10C C11C C27A 46.8(10) . 6_565
C17A C11C C27A 164(2) . 6_565
C14A C11C C27A 72.2(14) . 6_565
C49A C11C C16C 160(5) 6_565 6_565
C50A C11C C16C 47.2(18) 6_565 6_565
C10C C11C C16C 60.1(14) . 6_565
C17A C11C C16C 62.3(14) . 6_565
C14A C11C C16C 151.3(19) . 6_565
C27A C11C C16C 103.9(14) 6_565 6_565
C49A C11C C48A 27(3) 6_565 6_565
C50A C11C C48A 106(2) 6_565 6_565
C10C C11C C48A 137.2(18) . 6_565
C17A C11C C48A 93.9(14) . 6_565
C14A C11C C48A 21.4(8) . 6_565
C27A C11C C48A 92.7(14) 6_565 6_565
C16C C11C C48A 140.8(16) 6_565 6_565
C13C C12C C13C 111(2) 6_565 .
C13C C12C C20C 120.1(11) 6_565 .
C13C C12C C20C 120.1(11) . .
C13C C12C C44A 9.1(15) 6_565 .
C13C C12C C44A 119.0(13) . .
C20C C12C C44A 115.8(8) . .
C13C C12C C44A 119.0(13) 6_565 6_565
C13C C12C C44A 9.1(15) . 6_565
C20C C12C C44A 115.8(8) . 6_565
C44A C12C C44A 126.0(16) . 6_565
C44A C13C C12C 150(5) 6_565 .
C44A C13C C23A 82(3) 6_565 .
C12C C13C C23A 123(2) . .
C44A C13C C43A 56(3) 6_565 6_565
C12C C13C C43A 149(2) . 6_565
C23A C13C C43A 26.1(10) . 6_565
C44A C13C C14C 47(4) 6_565 .
C12C C13C C14C 120.0(13) . .
C23A C13C C14C 115.6(16) . .
C43A C13C C14C 91.2(16) 6_565 .
C44A C13C C45A 44(4) 6_565 6_565
C12C C13C C45A 128.7(15) . 6_565
C23A C13C C45A 105.5(15) . 6_565
C43A C13C C45A 82.0(14) 6_565 6_565
C14C C13C C45A 10.8(10) . 6_565
C44A C13C C13C 163(4) 6_565 6_565
C12C C13C C13C 34.3(12) . 6_565
C23A C13C C13C 88.7(12) . 6_565
C43A C13C C13C 114.8(12) 6_565 6_565
C14C C13C C13C 149.9(8) . 6_565
C45A C13C C13C 153.8(9) 6_565 6_565
C45A C14C C58A 96(5) 6_565 6_565
C45A C14C C44A 109(6) 6_565 6_565
C58A C14C C44A 143.5(19) 6_565 6_565
C45A C14C C55A 120(5) 6_565 .
C58A C14C C55A 24.2(11) 6_565 .
C44A C14C C55A 125.7(13) 6_565 .
C45A C14C C15C 2(5) 6_565 .
C58A C14C C15C 97.8(16) 6_565 .
C44A C14C C15C 108.8(17) 6_565 .
C55A C14C C15C 121.6(15) . .
C45A C14C C13C 117(6) 6_565 .
C58A C14C C13C 126.3(16) 6_565 .
C44A C14C C13C 17.6(13) 6_565 .
C55A C14C C13C 111.2(10) . .
C15C C14C C13C 117.0(17) . .
C45A C14C C41A 13(4) 6_565 6_565
C58A C14C C41A 109.2(16) 6_565 6_565
C44A C14C C41A 96.9(15) 6_565 6_565
C55A C14C C41A 133.3(15) . 6_565
C15C C14C C41A 12.0(11) . 6_565
C13C C14C C41A 105.9(15) . 6_565
C41A C15C C45A 116(6) 6_565 6_565
C41A C15C C26A 129(6) 6_565 .
C45A C15C C26A 113(2) 6_565 .
C41A C15C C10C 85(6) 6_565 6_565
C45A C15C C10C 153(3) 6_565 6_565
C26A C15C C10C 44.3(12) . 6_565
C41A C15C C16C 20(5) 6_565 .
C45A C15C C16C 121(2) 6_565 .
C26A C15C C16C 115(2) . .
C10C C15C C16C 72.4(18) 6_565 .
C41A C15C C14C 115(6) 6_565 .
C45A C15C C14C 0.7(18) 6_565 .
C26A C15C C14C 113(2) . .
C10C C15C C14C 153(2) 6_565 .
C16C C15C C14C 120.7(18) . .
C41A C15C C42A 19(5) 6_565 6_565
C45A C15C C42A 96.9(19) 6_565 6_565
C26A C15C C42A 146(2) . 6_565
C10C C15C C42A 102.6(19) 6_565 6_565
C16C C15C C42A 32.1(8) . 6_565
C14C C15C C42A 96.6(14) . 6_565
C42A C16C C41A 84.5(19) 6_565 6_565
C42A C16C C50A 144(2) 6_565 .
C41A C16C C50A 130(2) 6_565 .
C42A C16C C18A 76.8(16) 6_565 6_565
C41A C16C C18A 161(2) 6_565 6_565
C50A C16C C18A 68.4(13) . 6_565
C42A C16C C24A 43.2(13) 6_565 .
C41A C16C C24A 115(2) 6_565 .
C50A C16C C24A 111.9(15) . .
C18A C16C C24A 49.1(10) 6_565 .
C42A C16C C15C 90.5(19) 6_565 .
C41A C16C C15C 7(2) 6_565 .
C50A C16C C15C 124.8(17) . .
C18A C16C C15C 167(2) 6_565 .
C24A C16C C15C 118.0(18) . .
C42A C16C C10C 137(2) 6_565 6_565
C41A C16C C10C 55.2(14) 6_565 6_565
C50A C16C C10C 75.1(13) . 6_565
C18A C16C C10C 142.7(17) 6_565 6_565
C24A C16C C10C 163.5(15) . 6_565
C15C C16C C10C 50.7(12) . 6_565
C42A C16C C17A 126.2(18) 6_565 6_565
C41A C16C C17A 149(2) 6_565 6_565
C50A C16C C17A 18.5(10) . 6_565
C18A C16C C17A 49.9(10) 6_565 6_565
C24A C16C C17A 94.7(13) . 6_565
C15C C16C C17A 143.2(17) . 6_565
C10C C16C C17A 93.5(13) 6_565 6_565
C42A C16C C11C 169(2) 6_565 6_565
C41A C16C C11C 101.2(18) 6_565 6_565
C50A C16C C11C 28.9(10) . 6_565
C18A C16C C11C 97.3(14) 6_565 6_565
C24A C16C C11C 138.1(15) . 6_565
C15C C16C C11C 96.0(14) . 6_565
C10C C16C C11C 46.4(9) 6_565 6_565
C17A C16C C11C 47.4(10) 6_565 6_565
C13A C17C C12A 95(2) 6_565 6_565
C13A C17C C28A 56.6(16) 6_565 .
C12A C17C C28A 151.4(18) 6_565 .
C13A C17C C18C 169(2) 6_565 .
C12A C17C C18C 80.8(14) 6_565 .
C28A C17C C18C 125.3(14) . .
C13A C17C C8C 68.9(17) 6_565 6_565
C12A C17C C8C 157.8(17) 6_565 6_565
C28A C17C C8C 14.9(11) . 6_565
C18C C17C C8C 111.5(13) . 6_565
C13A C17C C6C 60.4(16) 6_565 .
C12A C17C C6C 36.1(11) 6_565 .
C28A C17C C6C 115.3(15) . .
C18C C17C C6C 113.9(15) . .
C8C C17C C6C 123.8(15) 6_565 .
C13A C17C C7C 150(2) 6_565 6_565
C12A C17C C7C 56.3(11) 6_565 6_565
C28A C17C C7C 148.3(14) . 6_565
C18C C17C C7C 24.5(8) . 6_565
C8C C17C C7C 133.6(14) 6_565 6_565
C6C C17C C7C 89.7(12) . 6_565
C13A C17C C38A 118.5(19) 6_565 6_565
C12A C17C C38A 140.8(16) 6_565 6_565
C28A C17C C38A 63.2(10) . 6_565
C18C C17C C38A 62.1(9) . 6_565
C8C C17C C38A 49.7(9) 6_565 6_565
C6C C17C C38A 154.6(11) . 6_565
C7C C17C C38A 85.8(10) 6_565 6_565
C13A C17C C37A 154(2) 6_565 6_565
C12A C17C C37A 104.7(14) 6_565 6_565
C28A C17C C37A 100.8(12) . 6_565
C18C C17C C37A 24.5(7) . 6_565
C8C C17C C37A 87.1(10) 6_565 6_565
C6C C17C C37A 134.7(13) . 6_565
C7C C17C C37A 48.5(7) 6_565 6_565
C38A C17C C37A 37.6(6) 6_565 6_565
C7C C18C C37A 149(3) 6_565 6_565
C7C C18C C32A 150(3) 6_565 .
C37A C18C C32A 1.5(19) 6_565 .
C7C C18C C7A 32.3(17) 6_565 .
C37A C18C C7A 116.8(19) 6_565 .
C32A C18C C7A 117.8(17) . .
C7C C18C C17C 91(2) 6_565 .
C37A C18C C17C 115.5(16) 6_565 .
C32A C18C C17C 115.1(14) . .
C7A C18C C17C 120.6(14) . .
C7C C18C C12A 52.7(16) 6_565 6_565
C37A C18C C12A 151.9(19) 6_565 6_565
C32A C18C C12A 151.9(15) . 6_565
C7A C18C C12A 83.6(11) . 6_565
C17C C18C C12A 38.3(9) . 6_565
C7C C18C C38A 155(3) 6_565 6_565
C37A C18C C38A 45.4(10) 6_565 6_565
C32A C18C C38A 45.0(10) . 6_565
C7A C18C C38A 150.6(14) . 6_565
C17C C18C C38A 70.0(10) . 6_565
C12A C18C C38A 107.4(12) 6_565 6_565
C7C C18C C9A 31.2(15) 6_565 6_565
C37A C18C C9A 117.8(17) 6_565 6_565
C32A C18C C9A 118.9(15) . 6_565
C7A C18C C9A 1.5(10) . 6_565
C17C C18C C9A 119.2(12) . 6_565
C12A C18C C9A 82.3(8) 6_565 6_565
C38A C18C C9A 150.6(12) 6_565 6_565
C7C C18C C36A 118(2) 6_565 6_565
C37A C18C C36A 30.6(10) 6_565 6_565
C32A C18C C36A 31.6(11) . 6_565
C7A C18C C36A 86.3(12) . 6_565
C17C C18C C36A 141.6(12) . 6_565
C12A C18C C36A 159.0(13) 6_565 6_565
C38A C18C C36A 73.9(9) 6_565 6_565
C9A C18C C36A 87.3(9) 6_565 6_565
C33A C19C C33A 111.1(19) . 6_565
C33A C19C C8A 120.6(10) . .
C33A C19C C8A 120.6(10) 6_565 .
C33A C19C C36A 126.5(13) . .
C33A C19C C36A 15.4(12) 6_565 .
C8A C19C C36A 107.4(7) . .
C33A C19C C36A 15.4(12) . 6_565
C33A C19C C36A 126.5(13) 6_565 6_565
C8A C19C C36A 107.4(7) . 6_565
C36A C19C C36A 141.8(16) . 6_565
C54A C20C C54A 107.7(15) . 6_565
C54A C20C C57A 121.8(12) . .
C54A C20C C57A 16.4(11) 6_565 .
C54A C20C C57A 16.4(11) . 6_565
C54A C20C C57A 121.8(12) 6_565 6_565
C57A C20C C57A 133.8(14) . 6_565
C54A C20C C12C 125.5(8) . .
C54A C20C C12C 125.5(8) 6_565 .
C57A C20C C12C 109.7(8) . .
C57A C20C C12C 109.7(8) 6_565 .
C34A C21C C34A 130.0(15) 6_565 .
C34A C21C C22C 102.0(9) 6_565 .
C34A C21C C22C 123.8(9) . .
C34A C21C C22C 123.8(9) 6_565 6_565
C34A C21C C22C 102.0(9) . 6_565
C22C C21C C22C 22.1(11) . 6_565
C34A C21C C40A 18.4(8) 6_565 .
C34A C21C C40A 116.2(11) . .
C22C C21C C40A 108.0(7) . .
C22C C21C C40A 127.1(8) 6_565 .
C34A C21C C40A 116.2(11) 6_565 6_565
C34A C21C C40A 18.4(8) . 6_565
C22C C21C C40A 127.1(8) . 6_565
C22C C21C C40A 108.0(8) 6_565 6_565
C40A C21C C40A 100.2(14) . 6_565
C22C C22C C53A 126.4(12) 6_565 6_565
C22C C22C C56A 147.0(7) 6_565 .
C53A C22C C56A 25.2(12) 6_565 .
C22C C22C C53A 34.2(7) 6_565 .
C53A C22C C53A 92.3(16) 6_565 .
C56A C22C C53A 114.3(10) . .
C22C C22C C21C 78.9(5) 6_565 .
C53A C22C C21C 148.8(16) 6_565 .
C56A C22C C21C 123.9(10) . .
C53A C22C C21C 111.0(10) . .
C22C C22C C52A 166.3(5) 6_565 6_565
C53A C22C C52A 47.4(12) 6_565 6_565
C56A C22C C52A 23.3(7) . 6_565
C53A C22C C52A 137.2(10) . 6_565
C21C C22C C52A 103.4(8) . 6_565
C22C C22C C56A 23.6(5) 6_565 6_565
C53A C22C C56A 104.2(12) 6_565 6_565
C56A C22C C56A 123.5(11) . 6_565
C53A C22C C56A 14.8(8) . 6_565
C21C C22C C56A 96.7(8) . 6_565
C52A C22C C56A 144.5(8) 6_565 6_565

loop_
_geom_bond_atom_site_label_1
_geom_bond_atom_site_label_2
_geom_bond_distance
_geom_bond_site_symmetry_2
C1B C6B 1.357(9) .
C1B C2B 1.413(12) .
C1B H1B 0.9300 .
C2B C3B 1.397(13) .
C2B H2B 0.9300 .
C3B C4B 1.369(11) .
C3B H3B 0.9300 .
C4B C5B 1.318(10) .
C4B H4B 0.9300 .
C5B C6B 1.421(10) .
C5B H5B 0.9300 .
C6B H6B 0.9300 .
C7B C8B 1.416(17) .
C7B C9B 1.464(18) 2_656
C7B H7B 0.9300 .
C8B C9B 1.296(17) .
C8B H8B 0.9300 .
C9B C7B 1.465(18) 2_656
C9B H9B 0.9300 .
Ni1 N1 1.951(4) .
Ni1 N3 1.958(4) .
Ni1 N2 1.959(3) .
Ni1 N2 1.959(3) 6_565
N1 C15N 1.393(4) .
N1 C15N 1.393(4) 6_565
N3 C1N 1.395(4) .
N3 C1N 1.395(4) 6_565
N2 C6N 1.380(4) .
N2 C13N 1.384(4) .
C1N C5N 1.362(5) .
C1N C2N 1.445(5) .
C2N C2N 1.341(8) 6_565
C2N C3N 1.499(5) .
C3N C4N 1.527(6) .
C3N H3N1 0.9700 .
C3N H3N2 0.9700 .
C4N H4N1 0.9600 .
C4N H4N2 0.9600 .
C4N H4N3 0.9600 .
C5N C6N 1.379(5) .
C5N H5N 0.9300 .
C6N C7N 1.433(5) .
C7N C10N 1.347(5) .
C7N C8N 1.514(5) .
C8N C9N 1.528(6) .
C8N H8N1 0.9700 .
C8N H8N2 0.9700 .
C9N H9N1 0.9600 .
C9N H9N2 0.9600 .
C9N H9N3 0.9600 .
C10N C13N 1.450(5) .
C10N C11N 1.521(5) .
C11N C12N 1.497(7) .
C11N H11A 0.9700 .
C11N H11B 0.9700 .
C12N H12A 0.9600 .
C12N H12B 0.9600 .
C12N H12C 0.9600 .
C13N C14N 1.366(5) .
C14N C15N 1.360(5) .
C14N H14N 0.9300 .
C15N C16N 1.448(5) .
C16N C16N 1.334(7) 6_565
C16N C17N 1.509(5) .
C17N C18N 1.514(6) .
C17N H17A 0.9700 .
C17N H17B 0.9700 .
C18N H18A 0.9600 .
C18N H18B 0.9600 .
C18N H18C 0.9600 .
U1 U3 0.839(2) .
U1 U7 0.862(17) .
U1 U2 1.592(4) .
U1 U1 1.648(3) 6_565
U1 U4 2.160(6) .
U1 U7 2.390(17) 6_565
U1 U6 2.721(9) .
U1 U2 2.983(3) 6_565
U1 U4 3.245(5) 6_565
U1 U5 3.535(6) .
U1 U6 3.548(10) 6_565
U1 U5 3.784(6) 6_565
U7 U2 1.170(13) .
U7 U3 1.578(16) .
U7 U4 1.811(14) .
U7 U6 2.107(16) .
U7 U1 2.390(17) 6_565
U7 U7 3.02(3) 6_565
U7 U5 3.508(13) .
U7 U2 3.607(15) 6_565
U7 U6 3.732(16) 6_565
U7 U4 3.743(15) 6_565
U7 U5 3.955(13) 6_565
U6 U4 2.146(10) .
U6 U2 2.261(9) .
U6 U3 3.016(12) .
U6 U6 3.15(2) 6_565
U6 U5 3.194(11) .
U6 U1 3.548(10) 6_565
U6 U5 3.700(11) 6_565
U6 U7 3.732(16) 6_565
U6 U4 3.977(11) 6_565
U3 U1 0.839(2) 6_565
U3 U7 1.578(16) 6_565
U3 U2 2.303(6) 6_565
U3 U2 2.303(6) .
U3 U4 2.705(8) 6_565
U3 U4 2.705(8) .
U3 U6 3.016(12) 6_565
U3 U5 3.671(10) .
U3 U5 3.671(10) 6_565
U5 U5 1.108(12) 6_565
U5 U4 2.011(10) .
U5 U2 2.750(8) .
U5 U4 2.827(9) 6_565
U5 U2 3.441(7) 6_565
U5 U6 3.700(11) 6_565
U5 U1 3.784(6) 6_565
U5 U7 3.955(13) 6_565
U4 U2 0.815(4) .
U4 U5 2.827(9) 6_565
U4 U1 3.245(5) 6_565
U4 U4 3.560(11) 6_565
U4 U7 3.743(15) 6_565
U4 U2 3.796(6) 6_565
U4 U6 3.977(11) 6_565
U2 U1 2.983(3) 6_565
U2 U5 3.441(7) 6_565
U2 U7 3.607(15) 6_565
U2 U4 3.797(6) 6_565
U2 U2 3.862(6) 6_565
C1A C5A 1.195(11) 6_565
C1A C5A 1.195(11) .
C1A C2A 1.364(14) 6_565
C1A C2A 1.364(14) .
C1A C2C 1.626(16) 6_565
C1A C2C 1.626(16) .
C1A C4A 1.885(17) 6_565
C1A C4A 1.885(17) .
C2A C4A 0.710(19) 6_565
C2A C3A 1.181(15) .
C2A C5A 1.349(14) 6_565
C2A C2A 1.48(3) 6_565
C2A C3C 1.528(18) .
C2A C47A 1.95(2) 6_565
C3A C2A 1.181(15) 6_565
C3A C4C 1.548(17) .
C3A C4A 1.626(14) .
C3A C4A 1.626(15) 6_565
C4A C2A 0.710(19) 6_565
C4A C3C 0.835(19) 6_565
C4A C47A 1.26(2) .
C4A C5A 1.370(17) .
C4A C15A 1.76(2) 6_565
C4A C16A 1.99(3) 6_565
C5A C2C 1.137(15) 6_565
C5A C2A 1.349(14) 6_565
C5A C11A 1.591(15) 6_565
C5A C1C 1.62(2) .
C5A C15A 1.828(18) 6_565
C5A C3C 1.92(2) 6_565
C6A C10A 0.78(2) 6_565
C6A C9A 1.125(17) 6_565
C6A C1C 1.34(2) .
C6A C2C 1.343(16) 6_565
C6A C7A 1.376(17) .
C6A C10A 1.430(16) .
C6A C7C 1.800(19) 6_565
C6A C11A 1.88(2) 6_565
C7A C9A 0.553(18) 6_565
C7A C7C 0.927(18) 6_565
C7A C18C 1.43(2) .
C7A C8A 1.512(19) .
C7A C10A 1.852(17) 6_565
C7A C37A 2.06(2) 6_565
C8A C9A 1.297(14) .
C8A C9A 1.297(14) 6_565
C8A C19C 1.434(16) .
C8A C7A 1.512(19) 6_565
C9A C7A 0.552(18) 6_565
C9A C6A 1.125(17) 6_565
C9A C10A 1.408(12) .
C9A C7C 1.440(13) .
C9A C10A 1.795(15) 6_565
C9A C9A 1.84(3) 6_565
C9A C18C 1.985(18) 6_565
C10A C10A 0.67(2) 6_565
C10A C6A 0.78(2) 6_565
C10A C2C 1.407(12) .
C10A C9A 1.795(15) 6_565
C10A C2C 1.819(14) 6_565
C10A C7A 1.852(17) 6_565
C10A C1C 1.90(2) 6_565
C11A C1C 0.54(3) 6_565
C11A C6C 1.00(2) 6_565
C11A C15A 1.350(17) .
C11A C2C 1.441(13) .
C11A C12A 1.435(12) .
C11A C5A 1.591(15) 6_565
C11A C48A 1.88(2) 6_565
C11A C6A 1.88(2) 6_565
C12A C6C 0.966(19) 6_565
C12A C17C 1.065(19) 6_565
C12A C7C 1.391(13) .
C12A C1C 1.46(2) 6_565
C12A C13A 1.416(17) .
C12A C18C 1.70(2) 6_565
C13A C17C 0.84(2) 6_565
C13A C28A 1.10(2) 6_565
C13A C6C 1.39(2) 6_565
C13A C8C 1.45(2) .
C13A C14A 1.474(19) .
C13A C27A 1.78(2) 6_565
C13A C48A 1.97(2) 6_565
C14A C48A 0.76(2) 6_565
C14A C49A 0.91(2) 6_565
C14A C11C 1.50(3) .
C14A C6C 1.51(3) 6_565
C14A C15A 1.521(18) .
C14A C27A 1.85(2) 6_565
C15A C48A 0.80(2) 6_565
C15A C47A 1.20(3) 6_565
C15A C6C 1.33(2) 6_565
C15A C3C 1.36(2) .
C15A C4A 1.76(2) 6_565
C15A C5A 1.828(18) 6_565
C15A C1C 1.85(3) 6_565
C16A C46A 0.47(2) 6_565
C16A C47A 1.23(3) 6_565
C16A C3C 1.35(3) .
C16A C17A 1.43(2) .
C16A C5C 1.50(3) 6_565
C16A C20A 1.41(2) .
C16A C50A 1.91(3) 6_565
C16A C4A 1.99(3) 6_565
C17A C50A 0.62(2) 6_565
C17A C46A 1.01(2) 6_565
C17A C18A 1.38(2) .
C17A C11C 1.47(3) .
C17A C16C 1.76(2) 6_565
C17A C49A 1.84(3) 6_565
C17A C5C 2.09(3) 6_565
C18A C24A 1.199(19) 6_565
C18A C19A 1.36(2) .
C18A C25A 1.42(3) 6_565
C18A C16C 1.43(2) 6_565
C18A C42A 1.517(19) .
C18A C50A 1.60(3) 6_565
C18A C46A 1.86(2) 6_565
C18A C5C 1.94(3) 6_565
C19A C25A 0.53(3) 6_565
C19A C5C 1.10(3) 6_565
C19A C20A 1.42(2) .
C19A C21A 1.68(2) .
C19A C24A 1.70(2) 6_565
C20A C5C 0.38(3) 6_565
C20A C4C 1.28(2) .
C20A C46A 1.45(3) 6_565
C20A C25A 1.84(3) 6_565
C21A C25A 1.322(19) 6_565
C21A C25A 1.322(19) .
C21A C22A 1.433(16) .
C21A C19A 1.68(2) 6_565
C22A C23A 1.215(17) 6_565
C22A C23A 1.215(17) .
C22A C43A 1.81(2) 6_565
C22A C43A 1.81(2) .
C23A C43A 0.68(3) 6_565
C23A C13C 1.43(2) .
C23A C44A 1.45(3) 6_565
C23A C24A 1.51(2) .
C23A C23A 1.92(4) 6_565
C23A C42A 1.96(3) 6_565
C24A C42A 1.004(19) 6_565
C24A C18A 1.199(19) 6_565
C24A C43A 1.27(2) 6_565
C24A C25A 1.34(2) .
C24A C16C 1.46(2) .
C24A C19A 1.70(2) 6_565
C25A C19A 0.53(3) 6_565
C25A C18A 1.42(3) 6_565
C25A C5C 1.48(3) .
C25A C20A 1.84(3) 6_565
C26A C9C 0.78(2) 6_565
C26A C10C 1.03(2) 6_565
C26A C15C 1.34(2) .
C26A C27A 1.406(19) .
C26A C30A 1.426(18) .
C26A C41A 1.63(3) 6_565
C26A C59A 1.68(3) 6_565
C27A C9C 1.17(2) 6_565
C27A C10C 1.22(2) 6_565
C27A C28A 1.372(18) .
C27A C8C 1.46(2) 6_565
C27A C49A 1.54(2) .
C27A C11C 1.63(2) 6_565
C27A C13A 1.78(2) 6_565
C27A C14A 1.85(2) 6_565
C28A C8C 0.42(3) 6_565
C28A C13A 1.10(2) 6_565
C28A C17C 1.31(2) .
C28A C29A 1.544(17) .
C28A C9C 1.63(2) 6_565
C28A C38A 1.76(2) 6_565
C29A C38A 1.09(2) 6_565
C29A C31A 1.15(2) .
C29A C8C 1.15(2) 6_565
C29A C30A 1.384(18) .
C29A C9C 1.60(2) 6_565
C29A C39A 1.80(2) 6_565
C29A C59A 1.81(3) 6_565
C29A C60A 1.91(2) 6_565
C30A C59A 0.61(2) 6_565
C30A C9C 1.08(2) 6_565
C30A C51A 1.51(2) .
C30A C60A 1.75(2) 6_565
C30A C58A 1.94(2) 6_565
C30A C8C 1.95(3) 6_565
C31A C39A 0.860(19) 6_565
C31A C38A 0.828(19) 6_565
C31A C32A 1.536(19) .
C31A C35A 1.551(18) .
C31A C60A 1.73(3) 6_565
C31A C37A 1.73(2) 6_565
C31A C40A 2.12(2) 6_565
C32A C37A 0.32(2) 6_565
C32A C36A 1.16(2) 6_565
C32A C38A 1.27(2) 6_565
C32A C18C 1.28(2) .
C32A C33A 1.43(2) .
C32A C40A 1.83(2) 6_565
C32A C39A 1.75(2) 6_565
C32A C7C 1.91(2) 6_565
C33A C36A 0.40(3) 6_565
C33A C40A 0.91(2) 6_565
C33A C19C 1.406(18) .
C33A C34A 1.387(18) .
C33A C37A 1.60(2) 6_565
C33A C39A 2.02(3) 6_565
C34A C40A 0.534(18) 6_565
C34A C21C 1.420(13) .
C34A C35A 1.425(17) .
C34A C39A 1.55(2) 6_565
C34A C36A 1.69(2) 6_565
C35A C39A 0.769(18) 6_565
C35A C52A 1.103(19) .
C35A C60A 1.10(2) 6_565
C35A C40A 1.59(2) 6_565
C35A C56A 1.75(2) 6_565
C36A C33A 0.40(3) 6_565
C36A C32A 1.16(2) 6_565
C36A C40A 1.222(17) .
C36A C37A 1.306(16) .
C36A C19C 1.486(17) .
C36A C34A 1.69(2) 6_565
C36A C18C 2.04(2) 6_565
C37A C32A 0.32(2) 6_565
C37A C18C 0.97(2) 6_565
C37A C38A 1.307(16) .
C37A C7C 1.599(18) .
C37A C33A 1.60(2) 6_565
C37A C31A 1.73(2) 6_565
C37A C7A 2.06(2) 6_565
C37A C39A 2.003(9) .
C37A C17C 2.11(2) 6_565
C38A C31A 0.828(19) 6_565
C38A C29A 1.09(2) 6_565
C38A C32A 1.27(2) 6_565
C38A C8C 1.48(2) .
C38A C39A 1.511(17) .
C38A C28A 1.76(2) 6_565
C38A C18C 1.79(2) 6_565
C38A C17C 1.90(2) 6_565
C39A C31A 0.86(2) 6_565
C39A C35A 0.769(18) 6_565
C39A C40A 1.478(18) .
C39A C60A 1.34(2) .
C39A C32A 1.75(2) 6_565
C39A C34A 1.55(2) 6_565
C39A C29A 1.80(2) 6_565
C39A C52A 1.72(2) 6_565
C39A C33A 2.02(3) 6_565
C40A C34A 0.535(18) 6_565
C40A C33A 0.91(2) 6_565
C40A C35A 1.59(2) 6_565
C40A C32A 1.83(2) 6_565
C40A C21C 1.639(11) .
C40A C31A 2.12(2) 6_565
C41A C15C 0.41(3) 6_565
C41A C16C 1.11(2) 6_565
C41A C42A 1.38(2) .
C41A C10C 1.40(3) .
C41A C45A 1.42(2) .
C41A C26A 1.63(3) 6_565
C41A C14C 1.79(3) 6_565
C42A C16C 0.94(2) 6_565
C42A C24A 1.004(19) 6_565
C42A C43A 1.399(19) .
C42A C15C 1.77(3) 6_565
C42A C23A 1.96(3) 6_565
C43A C23A 0.68(3) 6_565
C43A C24A 1.27(2) 6_565
C43A C44A 1.31(2) .
C43A C13C 1.53(2) 6_565
C44A C13C 0.54(3) 6_565
C44A C14C 1.29(3) 6_565
C44A C23A 1.45(3) 6_565
C44A C45A 1.46(2) .
C44A C12C 1.685(19) .
C45A C14C 0.38(3) 6_565
C45A C15C 1.19(3) 6_565
C45A C58A 1.26(2) .
C45A C55A 1.71(2) 6_565
C45A C13C 1.80(3) 6_565
C46A C16A 0.47(2) 6_565
C46A C17A 1.01(2) 6_565
C46A C5C 1.43(3) .
C46A C20A 1.45(3) 6_565
C46A C50A 1.49(2) .
C46A C47A 1.50(2) .
C46A C3C 1.70(2) 6_565
C46A C18A 1.86(2) 6_565
C47A C3C 0.44(2) 6_565
C47A C15A 1.20(3) 6_565
C47A C16A 1.23(3) 6_565
C47A C48A 1.440(18) .
C47A C2A 1.95(2) 6_565
C48A C14A 0.76(2) 6_565
C48A C15A 0.80(2) 6_565
C48A C6C 1.37(2) .
C48A C49A 1.41(2) .
C48A C3C 1.78(2) 6_565
C48A C11A 1.88(2) 6_565
C48A C13A 1.97(2) 6_565
C48A C11C 1.92(3) 6_565
C49A C11C 0.60(3) 6_565
C49A C14A 0.91(2) 6_565
C49A C50A 1.41(2) .
C49A C10C 1.78(2) 6_565
C49A C17A 1.84(3) 6_565
C50A C17A 0.62(2) 6_565
C50A C11C 0.93(2) 6_565
C50A C16C 1.42(2) .
C50A C18A 1.60(3) 6_565
C50A C16A 1.91(3) 6_565
C50A C10C 1.91(3) 6_565
C51A C59A 0.97(2) 6_565
C51A C60A 1.13(2) 6_565
C51A C58A 1.28(2) 6_565
C51A C55A 1.289(16) .
C51A C52A 1.414(18) .
C51A C57A 1.59(2) 6_565
C51A C56A 1.62(2) 6_565
C52A C56A 0.828(17) 6_565
C52A C60A 0.83(2) 6_565
C52A C53A 1.448(16) .
C52A C39A 1.72(2) 6_565
C52A C22C 1.92(2) 6_565
C52A C57A 1.99(2) 6_565
C53A C56A 0.68(2) 6_565
C53A C22C 0.98(2) 6_565
C53A C54A 1.421(18) .
C53A C22C 1.41(2) .
C53A C57A 1.57(2) 6_565
C53A C53A 1.75(3) 6_565
C54A C57A 0.60(2) 6_565
C54A C20C 1.090(16) .
C54A C55A 1.454(19) .
C54A C56A 1.54(2) 6_565
C54A C54A 1.76(3) 6_565
C54A C58A 1.97(2) 6_565
C55A C58A 0.64(2) 6_565
C55A C57A 0.90(2) 6_565
C55A C14C 1.49(3) .
C55A C45A 1.71(2) 6_565
C55A C59A 1.79(3) 6_565
C55A C56A 2.01(2) 6_565
C56A C53A 0.68(2) 6_565
C56A C52A 0.828(17) 6_565
C56A C22C 1.430(19) .
C56A C57A 1.41(2) .
C56A C60A 1.468(19) .
C56A C54A 1.54(2) 6_565
C56A C51A 1.62(2) 6_565
C56A C35A 1.75(2) 6_565
C56A C22C 1.94(2) 6_565
C56A C55A 2.01(2) 6_565
C57A C54A 0.60(2) 6_565
C57A C55A 0.90(2) 6_565
C57A C58A 1.408(18) .
C57A C20C 1.564(19) .
C57A C51A 1.59(2) 6_565
C57A C53A 1.57(2) 6_565
C57A C52A 1.99(2) 6_565
C58A C55A 0.64(2) 6_565
C58A C14C 1.16(2) 6_565
C58A C51A 1.28(2) 6_565
C58A C59A 1.39(2) .
C58A C30A 1.94(2) 6_565
C58A C54A 1.97(2) 6_565
C59A C30A 0.61(2) 6_565
C59A C51A 0.97(2) 6_565
C59A C60A 1.50(2) .
C59A C9C 1.56(2) .
C59A C26A 1.68(3) 6_565
C59A C55A 1.79(3) 6_565
C59A C29A 1.81(3) 6_565
C60A C52A 0.83(2) 6_565
C60A C35A 1.10(2) 6_565
C60A C51A 1.13(2) 6_565
C60A C31A 1.73(3) 6_565
C60A C30A 1.75(2) 6_565
C60A C29A 1.91(2) 6_565
C1C C11A 0.54(3) 6_565
C1C C2C 1.09(2) 6_565
C1C C6C 1.36(3) .
C1C C12A 1.46(2) 6_565
C1C C15A 1.85(3) 6_565
C1C C10A 1.90(2) 6_565
C2C C1C 1.09(2) 6_565
C2C C5A 1.137(15) 6_565
C2C C6A 1.342(16) 6_565
C2C C10A 1.819(14) 6_565
C2C C2C 1.97(2) 6_565
C3C C47A 0.44(2) 6_565
C3C C4A 0.836(19) 6_565
C3C C46A 1.70(2) 6_565
C3C C48A 1.78(2) 6_565
C3C C5A 1.92(2) 6_565
C4C C20A 1.28(2) 6_565
C4C C5C 1.47(2) 6_565
C4C C5C 1.47(2) .
C5C C20A 0.38(3) 6_565
C5C C19A 1.10(3) 6_565
C5C C16A 1.50(3) 6_565
C5C C18A 1.94(3) 6_565
C5C C17A 2.09(3) 6_565
C6C C12A 0.967(19) 6_565
C6C C11A 1.00(2) 6_565
C6C C15A 1.33(2) 6_565
C6C C13A 1.39(2) 6_565
C6C C14A 1.51(3) 6_565
C6C C17C 1.60(2) .
C7C C18C 0.690(19) 6_565
C7C C7A 0.927(18) 6_565
C7C C17C 1.66(2) 6_565
C7C C6A 1.800(19) 6_565
C7C C32A 1.91(2) 6_565
C8C C28A 0.42(3) 6_565
C8C C29A 1.15(2) 6_565
C8C C9C 1.40(3) .
C8C C27A 1.46(2) 6_565
C8C C17C 1.52(2) 6_565
C8C C30A 1.95(3) 6_565
C9C C26A 0.78(2) 6_565
C9C C30A 1.08(2) 6_565
C9C C27A 1.17(2) 6_565
C9C C10C 1.52(3) .
C9C C29A 1.59(2) 6_565
C9C C28A 1.63(2) 6_565
C10C C26A 1.03(2) 6_565
C10C C27A 1.22(2) 6_565
C10C C15C 1.38(3) 6_565
C10C C11C 1.41(2) .
C10C C16C 1.69(3) 6_565
C10C C49A 1.78(2) 6_565
C10C C50A 1.91(3) 6_565
C11C C49A 0.60(3) 6_565
C11C C50A 0.93(2) 6_565
C11C C27A 1.63(2) 6_565
C11C C16C 1.88(3) 6_565
C11C C48A 1.92(3) 6_565
C12C C13C 1.20(2) 6_565
C12C C13C 1.20(2) .
C12C C20C 1.605(17) .
C12C C44A 1.685(19) 6_565
C13C C44A 0.54(3) 6_565
C13C C43A 1.53(2) 6_565
C13C C14C 1.60(3) .
C13C C45A 1.80(3) 6_565
C13C C13C 1.98(5) 6_565
C14C C45A 0.38(3) 6_565
C14C C58A 1.16(2) 6_565
C14C C44A 1.29(3) 6_565
C14C C15C 1.57(3) .
C14C C41A 1.79(3) 6_565
C15C C41A 0.41(3) 6_565
C15C C45A 1.19(3) 6_565
C15C C10C 1.38(3) 6_565
C15C C16C 1.49(3) .
C15C C42A 1.77(3) 6_565
C16C C42A 0.94(2) 6_565
C16C C41A 1.11(2) 6_565
C16C C18A 1.43(2) 6_565
C16C C10C 1.69(3) 6_565
C16C C17A 1.76(2) 6_565
C16C C11C 1.88(3) 6_565
C17C C13A 0.84(2) 6_565
C17C C12A 1.065(19) 6_565
C17C C18C 1.50(2) .
C17C C8C 1.52(2) 6_565
C17C C7C 1.66(2) 6_565
C17C C38A 1.90(2) 6_565
C17C C37A 2.11(2) 6_565
C18C C7C 0.691(19) 6_565
C18C C37A 0.97(2) 6_565
C18C C12A 1.70(2) 6_565
C18C C38A 1.79(2) 6_565
C18C C9A 1.985(18) 6_565
C18C C36A 2.04(2) 6_565
C19C C33A 1.406(18) 6_565
C19C C36A 1.486(17) 6_565
C20C C54A 1.090(16) 6_565
C20C C57A 1.564(19) 6_565
C21C C34A 1.420(13) 6_565
C21C C22C 1.517(12) .
C21C C22C 1.517(12) 6_565
C21C C40A 1.639(11) 6_565
C22C C22C 0.58(3) 6_565
C22C C53A 0.98(2) 6_565
C22C C52A 1.92(2) 6_565
C22C C56A 1.94(2) 6_565
